data_1546415
loop_
_publ_author_name
'Lin, Qingfang'
'Li, Jing'
'Dong, Yayu'
'Zhou, Guangpeng'
'Song, You'
'Xu, Yan'

_publ_section_title
;
 Lantern-shaped 3d--4f high-nuclearity clusters with magnetocaloric effect
;
_journal_issue 30
_journal_name_full 'Dalton Transactions'
_journal_page_first 9745
_journal_page_last 9749
_journal_paper_doi 10.1039/C7DT01978E
_journal_volume 46
_journal_year 2017
_chemical_formula_sum 'C248 H493 Gd52 N54 Ni52 O401.5'
_chemical_formula_weight 21885.86
_space_group_crystal_system monoclinic
_space_group_IT_number 14
_space_group_name_Hall '-P 2yn'
_space_group_name_H-M_alt 'P 1 21/n 1'
_symmetry_space_group_name_Hall '-P 2yn'
_symmetry_space_group_name_H-M 'P 1 21/n 1'
_atom_sites_solution_hydrogens mixed
_audit_creation_method SHELXL-2014/7
_audit_update_record
;
2017-06-26 deposited with the CCDC.
2017-06-27 downloaded from the CCDC.
;
_cell_angle_alpha 90
_cell_angle_beta 107.598(7)
_cell_angle_gamma 90
_cell_formula_units_Z 2
_cell_length_a 28.737(15)
_cell_length_b 41.67(2)
_cell_length_c 29.877(15)
_cell_measurement_reflns_used 9710
_cell_measurement_temperature 296(2)
_cell_measurement_theta_max 23.06
_cell_measurement_theta_min 2.26
_cell_volume 34103(3)
_computing_cell_refinement 'SAINT (Bruker, 2005)'
_computing_data_collection 'APEX2 (Bruker, 2005)'
_computing_data_reduction SAINT
_computing_molecular_graphics SHELXTL
_computing_publication_material SHELXTL
_computing_structure_refinement 'SHELXL-2014/7 (Sheldrick, 2014)'
_computing_structure_solution 'SHELXL-2014/7 (Sheldrick, 2014)'
_diffrn_ambient_temperature 296(2)
_diffrn_measured_fraction_theta_full 0.983
_diffrn_measured_fraction_theta_max 0.983
_diffrn_measurement_device_type 'Bruker Apex2 CCD'
_diffrn_measurement_method '\w scans'
_diffrn_radiation_type MoK\a
_diffrn_radiation_wavelength 0.71073
_diffrn_reflns_av_R_equivalents 0.1167
_diffrn_reflns_av_unetI/netI 0.1391
_diffrn_reflns_Laue_measured_fraction_full 0.983
_diffrn_reflns_Laue_measured_fraction_max 0.983
_diffrn_reflns_limit_h_max 30
_diffrn_reflns_limit_h_min -34
_diffrn_reflns_limit_k_max 47
_diffrn_reflns_limit_k_min -49
_diffrn_reflns_limit_l_max 35
_diffrn_reflns_limit_l_min -31
_diffrn_reflns_number 162404
_diffrn_reflns_point_group_measured_fraction_full 0.983
_diffrn_reflns_point_group_measured_fraction_max 0.983
_diffrn_reflns_theta_full 25.005
_diffrn_reflns_theta_max 25.005
_diffrn_reflns_theta_min 0.862
_exptl_absorpt_coefficient_mu 6.466
_exptl_absorpt_correction_T_max 0.511
_exptl_absorpt_correction_T_min 0.424
_exptl_absorpt_correction_type multi-scan
_exptl_absorpt_process_details '(SADABS; Sheldrick, 2003)'
_exptl_crystal_colour Colorless
_exptl_crystal_density_diffrn 2.131
_exptl_crystal_description Block
_exptl_crystal_F_000 20710
_exptl_crystal_size_max 0.160
_exptl_crystal_size_mid 0.130
_exptl_crystal_size_min 0.120
_refine_diff_density_max 6.633
_refine_diff_density_min -3.067
_refine_diff_density_rms 0.503
_refine_ls_extinction_method none
_refine_ls_goodness_of_fit_ref 1.068
_refine_ls_hydrogen_treatment constr
_refine_ls_matrix_type full
_refine_ls_number_parameters 1899
_refine_ls_number_reflns 59047
_refine_ls_number_restraints 101
_refine_ls_restrained_S_all 1.072
_refine_ls_R_factor_all 0.1625
_refine_ls_R_factor_gt 0.0857
_refine_ls_shift/su_max 0.004
_refine_ls_shift/su_mean 0.000
_refine_ls_structure_factor_coef Fsqd
_refine_ls_weighting_details 'w=1/[\s^2^(Fo^2^)+(0.1361P)^2^] where P=(Fo^2^+2Fc^2^)/3'
_refine_ls_weighting_scheme calc
_refine_ls_wR_factor_gt 0.2312
_refine_ls_wR_factor_ref 0.2682
_reflns_Friedel_coverage 0.000
_reflns_number_gt 32207
_reflns_number_total 59047
_reflns_threshold_expression 'I > 2\s(I)'
_cod_data_source_file c7dt01978e2.cif
_cod_data_source_block a01
_cod_original_cell_volume 34104(30)
_cod_original_formula_sum 'C248 H493 Gd52 N54 Ni52 O401.50'
_cod_database_code 1546415
_shelx_shelxl_version_number 2014/7
_shelx_space_group_comment
;
The symmetry employed for this shelxl refinement is uniquely defined
by the following loop, which should always be used as a source of
symmetry information in preference to the above space-group names.
They are only intended as comments.
;
_shelx_estimated_absorpt_t_min 0.424
_shelx_estimated_absorpt_t_max 0.511
_exptl_absorpt_special_details
;
Rint before and after the absorption correction process are 0.1235 and 0.1186.
;

loop_
_space_group_symop_operation_xyz
'x, y, z'
'-x+1/2, y+1/2, -z+1/2'
'-x, -y, -z'
'x-1/2, -y-1/2, z-1/2'

loop_
_atom_site_label
_atom_site_type_symbol
_atom_site_fract_x
_atom_site_fract_y
_atom_site_fract_z
_atom_site_U_iso_or_equiv
_atom_site_adp_type
_atom_site_occupancy
_atom_site_site_symmetry_order
_atom_site_calc_flag
_atom_site_refinement_flags_posn
_atom_site_refinement_flags_adp
_atom_site_refinement_flags_occupancy
_atom_site_disorder_assembly
_atom_site_disorder_group
Gd1 Gd -0.06756(4) -0.39673(2) 1.68299(4) 0.0268(2) Uani 1 1 d . . . . .
Gd2 Gd -0.23961(4) -0.48463(2) 1.90136(4) 0.0303(3) Uani 1 1 d . . . . .
Gd3 Gd -0.18631(4) -0.43087(2) 1.71034(4) 0.0296(3) Uani 1 1 d . . . . .
Gd4 Gd -0.25181(4) -0.64489(2) 1.93651(4) 0.0308(3) Uani 1 1 d . . . . .
Gd5 Gd -0.23309(4) -0.38063(2) 2.07895(4) 0.0328(3) Uani 1 1 d . . . . .
Gd6 Gd -0.06865(4) -0.69879(2) 2.09051(4) 0.0321(3) Uani 1 1 d . . . . .
Gd7 Gd -0.15650(4) -0.71977(2) 1.96268(4) 0.0283(2) Uani 1 1 d . . . . .
Gd8 Gd 0.01995(4) -0.47263(2) 1.70394(4) 0.0299(3) Uani 1 1 d . . . . .
Gd9 Gd -0.09140(4) -0.40924(2) 2.13694(4) 0.0309(3) Uani 1 1 d . . . . .
Gd10 Gd -0.31869(4) -0.56344(2) 1.89639(4) 0.0323(3) Uani 1 1 d . . . . .
Gd11 Gd -0.18852(4) -0.56513(2) 1.97765(4) 0.0379(3) Uani 1 1 d . . . . .
Gd12 Gd 0.07395(4) -0.29695(2) 2.12166(4) 0.0315(3) Uani 1 1 d . . . . .
Gd13 Gd -0.04371(4) -0.43304(2) 1.79191(4) 0.0306(3) Uani 1 1 d . . . . .
Gd14 Gd -0.30758(4) -0.41858(3) 1.96071(4) 0.0366(3) Uani 1 1 d . . . . .
Gd15 Gd -0.14092(4) -0.36095(2) 2.20587(4) 0.0307(3) Uani 1 1 d . . . . .
Gd16 Gd 0.06934(4) -0.49642(2) 1.83273(4) 0.0341(3) Uani 1 1 d . . . . .
Gd17 Gd 0.09425(4) -0.55129(2) 1.74197(4) 0.0320(3) Uani 1 1 d . . . . .
Gd18 Gd 0.00563(4) -0.66064(2) 2.20724(4) 0.0319(3) Uani 1 1 d . . . . .
Gd19 Gd -0.28341(4) -0.45500(2) 1.76654(4) 0.0326(3) Uani 1 1 d . . . . .
Gd20 Gd -0.36506(4) -0.47527(2) 1.84952(4) 0.0320(3) Uani 1 1 d . . . . .
Gd21 Gd -0.02630(4) -0.32393(2) 2.17502(4) 0.0328(3) Uani 1 1 d . . . . .
Gd22 Gd -0.10430(4) -0.64400(2) 1.97368(4) 0.0310(3) Uani 1 1 d . . . . .
Gd23 Gd 0.04160(4) -0.38527(2) 2.12390(5) 0.0433(3) Uani 1 1 d . . . . .
Gd24 Gd -0.16763(4) -0.41851(3) 1.99803(4) 0.0443(3) Uani 1 1 d D . . . .
Gd25 Gd 0.00665(5) -0.62382(3) 2.09132(4) 0.0453(3) Uani 1 1 d . . . . .
Gd26 Gd -0.15233(4) -0.48458(3) 1.81780(5) 0.0500(4) Uani 1 1 d . . . . .
Ni1 Ni -0.15097(10) -0.77118(6) 1.87029(10) 0.0340(7) Uani 1 1 d . . . . .
Ni2 Ni -0.18390(10) -0.40417(6) 1.59827(9) 0.0324(7) Uani 1 1 d . . . . .
Ni3 Ni -0.00309(11) -0.54158(6) 1.63712(10) 0.0373(7) Uani 1 1 d . . . . .
Ni4 Ni -0.28179(10) -0.72663(6) 1.94575(10) 0.0362(7) Uani 1 1 d . . . . .
Ni5 Ni -0.28327(10) -0.37961(6) 1.71510(10) 0.0323(7) Uani 1 1 d . . . . .
Ni6 Ni -0.11611(12) -0.77731(6) 2.05398(11) 0.0430(8) Uani 1 1 d . . . . .
Ni7 Ni 0.05793(10) -0.68742(6) 2.32291(10) 0.0337(7) Uani 1 1 d . . . . .
Ni8 Ni 0.00317(11) -0.41626(7) 1.60753(10) 0.0374(7) Uani 1 1 d . . . . .
Ni9 Ni -0.10762(11) -0.69726(7) 2.19041(10) 0.0395(7) Uani 1 1 d . . . . .
Ni10 Ni -0.33703(11) -0.63078(6) 1.82562(11) 0.0415(8) Uani 1 1 d . . . . .
Ni11 Ni -0.25576(11) -0.32314(7) 2.15999(11) 0.0442(8) Uani 1 1 d . . . . .
Ni12 Ni -0.03231(11) -0.25175(6) 2.11501(12) 0.0433(8) Uani 1 1 d . . . . .
Ni13 Ni -0.16250(11) -0.39481(7) 2.30557(11) 0.0403(7) Uani 1 1 d . . . . .
Ni14 Ni -0.41386(11) -0.46474(7) 1.72615(11) 0.0423(8) Uani 1 1 d . . . . .
Ni15 Ni -0.07630(12) -0.29224(7) 2.26316(11) 0.0458(8) Uani 1 1 d . . . . .
Ni16 Ni -0.43021(12) -0.41189(7) 1.88147(13) 0.0536(9) Uani 1 1 d . . . . .
Ni17 Ni -0.44393(10) -0.53747(7) 1.86014(12) 0.0456(8) Uani 1 1 d . . . . .
Ni18 Ni -0.34236(11) -0.42264(8) 2.06266(12) 0.0498(9) Uani 1 1 d . . . . .
Ni19 Ni 0.23613(15) -0.55946(9) 1.62722(14) 0.0679(11) Uani 1 1 d . . . . .
Ni20 Ni 0.34122(12) -0.39993(8) 1.80363(13) 0.0572(9) Uani 1 1 d . . . . .
Ni21 Ni -0.2666(3) -0.5001(2) 1.6616(4) 0.095(3) Uani 0.5 1 d D . P . .
Ni22 Ni -0.02195(11) -0.46780(7) 1.89744(13) 0.0517(9) Uani 1 1 d . . . . .
Ni23 Ni -0.12009(14) -0.49318(7) 1.95041(11) 0.0536(9) Uani 1 1 d . . . . .
Ni24 Ni -0.04618(13) -0.45414(8) 2.06888(13) 0.0593(10) Uani 1 1 d . . . . .
Ni25 Ni -0.05341(13) -0.57195(9) 1.98595(12) 0.0618(10) Uani 1 1 d D . . . .
Ni26 Ni 0.2694(3) -0.36482(18) 2.4061(3) 0.097(4) Uani 0.5 1 d D . P . .
Ni27 Ni 0.0573(4) -0.7284(3) 2.1505(4) 0.121(4) Uani 0.5 1 d D . P . .
Ni28 Ni -0.2856(5) -0.3305(3) 1.9738(5) 0.133(4) Uani 0.5 1 d . . P . .
O1 O -0.0946(7) -0.6075(5) 2.2403(7) 0.081(6) Uiso 1 1 d . . . . .
O4 O 0.0789(9) -0.3391(6) 2.1976(9) 0.110(8) Uiso 1 1 d D . . . .
O5 O -0.1108(5) -0.4031(3) 1.7403(5) 0.029(3) Uiso 1 1 d . . . . .
O6 O -0.0790(5) -0.4021(3) 2.2200(5) 0.031(3) Uiso 1 1 d . . . . .
O7 O -0.1001(5) -0.3518(3) 2.1467(5) 0.035(3) Uiso 1 1 d . . . . .
O8 O -0.1784(6) -0.5277(4) 1.9182(6) 0.051(4) Uiso 1 1 d . . . . .
O9 O 0.0558(5) -0.5180(3) 1.6756(5) 0.035(3) Uiso 1 1 d . . . . .
O10 O -0.0515(5) -0.4506(3) 1.7139(5) 0.027(3) Uiso 1 1 d . . . . .
O11 O -0.0700(5) -0.4158(3) 1.6031(5) 0.036(4) Uiso 1 1 d . . . . .
O12 O -0.2927(5) -0.4496(3) 1.8419(5) 0.030(3) Uiso 1 1 d . . . . .
O13 O -0.3098(5) -0.4698(3) 1.9272(5) 0.029(3) Uiso 1 1 d . . . . .
O14 O -0.1519(5) -0.7233(3) 1.8817(5) 0.030(3) Uiso 1 1 d . . . . .
O15 O -0.0819(5) -0.6981(3) 1.9545(5) 0.032(3) Uiso 1 1 d . . . . .
O16 O -0.0071(5) -0.3907(3) 1.7595(5) 0.031(3) Uiso 1 1 d . . . . .
O17 O 0.0121(5) -0.4165(3) 1.6775(5) 0.031(3) Uiso 1 1 d . . . . .
O18 O -0.2089(5) -0.3761(3) 1.7383(5) 0.030(3) Uiso 1 1 d . . . . .
O19 O -0.2595(5) -0.5309(3) 1.9501(5) 0.031(3) Uiso 1 1 d . . . . .
O20 O -0.3548(5) -0.4860(3) 1.7712(5) 0.034(3) Uiso 1 1 d . . . . .
O21 O -0.0741(5) -0.3447(3) 1.7197(5) 0.028(3) Uiso 1 1 d . . . . .
O22 O -0.1978(5) -0.4381(3) 1.7882(5) 0.038(4) Uiso 1 1 d . . . . .
O23 O -0.3780(5) -0.5216(3) 1.8981(5) 0.036(4) Uiso 1 1 d . . . . .
O24 O -0.3606(5) -0.4196(3) 1.8796(5) 0.040(4) Uiso 1 1 d . . . . .
O25 O 0.0016(5) -0.4654(3) 1.6156(5) 0.038(4) Uiso 1 1 d . . . . .
O26 O -0.0846(5) -0.7399(3) 2.0295(5) 0.037(4) Uiso 1 1 d . . . . .
O27 O -0.1168(5) -0.4574(3) 2.1756(5) 0.032(3) Uiso 1 1 d . . . . .
O28 O -0.2280(5) -0.6957(3) 1.9800(5) 0.033(3) Uiso 1 1 d . . . . .
O29 O -0.3287(5) -0.6213(3) 1.8934(5) 0.035(3) Uiso 1 1 d . . . . .
O30 O -0.0454(5) -0.7051(3) 2.1745(5) 0.029(3) Uiso 1 1 d . . . . .
O31 O 0.0184(5) -0.2774(3) 2.1627(5) 0.037(4) Uiso 1 1 d . . . . .
O32 O -0.1364(5) -0.7747(3) 1.9421(5) 0.041(4) Uiso 1 1 d . . . . .
O33 O -0.0318(5) -0.3524(3) 1.6492(5) 0.037(4) Uiso 1 1 d . . . . .
O34 O -0.1630(5) -0.4094(3) 2.2406(5) 0.035(3) Uiso 1 1 d . . . . .
O35 O 0.1035(5) -0.3501(3) 2.1124(5) 0.037(4) Uiso 1 1 d . . . . .
O36 O -0.1352(5) -0.6801(3) 2.1228(5) 0.041(4) Uiso 1 1 d . . . . .
O37 O -0.0068(5) -0.3801(3) 2.1750(5) 0.035(3) Uiso 1 1 d . . . . .
O38 O -0.1419(5) -0.4298(3) 1.6521(5) 0.036(4) Uiso 1 1 d . . . . .
O39 O -0.3066(5) -0.5179(3) 1.8553(5) 0.027(3) Uiso 1 1 d . . . . .
O40 O -0.3007(5) -0.6903(3) 1.8951(5) 0.035(3) Uiso 1 1 d . . . . .
O41 O -0.0590(5) -0.3350(3) 2.2396(5) 0.038(4) Uiso 1 1 d . . . . .
O42 O -0.1473(5) -0.3029(4) 2.2196(5) 0.044(4) Uiso 1 1 d . . . . .
O43 O -0.2857(5) -0.3634(3) 1.6487(5) 0.037(4) Uiso 1 1 d . . . . .
O44 O -0.1831(5) -0.7576(3) 2.0134(5) 0.039(4) Uiso 1 1 d . . . . .
O45 O -0.1475(5) -0.4149(3) 1.5516(5) 0.039(4) Uiso 1 1 d . . . . .
O46 O -0.2340(6) -0.4391(4) 1.5701(6) 0.058(4) Uiso 1 1 d D U . . .
O47 O -0.1355(5) -0.3673(3) 1.6270(5) 0.034(3) Uiso 1 1 d . . . . .
O48 O -0.1807(5) -0.6678(3) 1.9271(5) 0.028(3) Uiso 1 1 d . . . . .
O49 O -0.4342(5) -0.5111(3) 1.8061(5) 0.040(4) Uiso 1 1 d . . . . .
O50 O -0.1302(5) -0.6798(3) 2.0249(5) 0.032(3) Uiso 1 1 d . . . . .
O51 O -0.3590(6) -0.3813(4) 1.6908(6) 0.047(4) Uiso 1 1 d . . . . .
O52 O -0.2647(5) -0.6442(3) 1.8480(5) 0.035(3) Uiso 1 1 d . . . . .
O53 O -0.0468(5) -0.6464(3) 2.1288(5) 0.032(3) Uiso 1 1 d . . . . .
O54 O -0.0805(5) -0.6519(3) 2.2087(5) 0.039(4) Uiso 1 1 d . . . . .
O55 O -0.2332(5) -0.7448(3) 1.9140(5) 0.041(4) Uiso 1 1 d . . . . .
O56 O -0.2003(5) -0.3371(3) 2.1362(5) 0.042(4) Uiso 1 1 d . . . . .
O57 O -0.2410(5) -0.5900(3) 1.9096(5) 0.035(3) Uiso 1 1 d . . . . .
O58 O 0.0378(5) -0.4513(3) 1.7820(5) 0.034(3) Uiso 1 1 d . . . . .
O59 O -0.3173(5) -0.5839(3) 1.8188(5) 0.041(4) Uiso 1 1 d . . . . .
O60 O -0.2335(5) -0.4269(3) 2.0281(5) 0.041(4) Uiso 1 1 d . . . . .
O61 O -0.1719(5) -0.4007(3) 2.1441(5) 0.033(3) Uiso 1 1 d . . . . .
O62 O -0.2338(5) -0.4947(3) 1.8184(5) 0.039(4) Uiso 1 1 d . . . . .
O63 O 0.0107(5) -0.3103(3) 1.7257(5) 0.039(4) Uiso 1 1 d . . . . .
O64 O -0.1843(5) -0.6215(3) 1.9929(5) 0.034(3) Uiso 1 1 d . . . . .
O65 O 0.0817(6) -0.2866(4) 1.7398(6) 0.054(4) Uiso 1 1 d . . . . .
O66 O -0.1283(5) -0.3543(3) 2.2915(5) 0.040(4) Uiso 1 1 d . . . . .
O67 O 0.0045(5) -0.3346(3) 2.1091(5) 0.030(3) Uiso 1 1 d . . . . .
O68 O -0.2251(5) -0.7775(3) 1.8576(5) 0.037(4) Uiso 1 1 d . . . . .
O69 O -0.1213(5) -0.3139(3) 1.6234(5) 0.038(4) Uiso 1 1 d . . . . .
O70 O -0.3655(5) -0.4303(3) 1.7213(5) 0.036(4) Uiso 1 1 d . . . . .
O71 O -0.2720(5) -0.4265(3) 2.1054(5) 0.042(4) Uiso 1 1 d . . . . .
O72 O 0.0314(5) -0.5180(3) 1.7579(5) 0.033(3) Uiso 1 1 d . . . . .
O73 O -0.2715(5) -0.4261(3) 1.7013(5) 0.034(3) Uiso 1 1 d . . . . .
O74 O -0.0775(6) -0.2905(4) 2.1086(5) 0.045(4) Uiso 1 1 d . . . . .
O75 O -0.0039(5) -0.2712(3) 2.0659(5) 0.038(4) Uiso 1 1 d . . . . .
O76 O -0.2220(5) -0.3902(3) 1.6432(5) 0.034(3) Uiso 1 1 d . . . . .
O77 O -0.2813(5) -0.3947(3) 1.7807(5) 0.039(4) Uiso 1 1 d . . . . .
O78 O -0.0012(6) -0.3672(4) 1.5926(6) 0.049(4) Uiso 1 1 d . . . . .
O79 O -0.1146(6) -0.8097(4) 2.0041(6) 0.058(5) Uiso 1 1 d . . . . .
O80 O -0.0611(5) -0.2751(3) 2.2053(5) 0.042(4) Uiso 1 1 d . . . . .
O81 O -0.0500(6) -0.3743(4) 1.8287(6) 0.058(5) Uiso 1 1 d . . . . .
O82 O -0.0940(5) -0.4161(3) 2.3292(5) 0.038(4) Uiso 1 1 d . . . . .
O83 O -0.0187(5) -0.5124(4) 1.5772(5) 0.045(4) Uiso 1 1 d . . . . .
O84 O -0.0432(5) -0.5114(3) 1.6641(5) 0.041(4) Uiso 1 1 d . . . . .
O85 O 0.0087(6) -0.5710(4) 1.6941(5) 0.045(4) Uiso 1 1 d . . . . .
O86 O 0.1968(6) -0.5638(4) 1.6771(6) 0.051(4) Uiso 1 1 d . . . . .
O87 O -0.1393(6) -0.7420(4) 2.1722(6) 0.057(5) Uiso 1 1 d . . . . .
O88 O -0.2652(5) -0.7632(3) 1.9939(5) 0.040(4) Uiso 1 1 d . . . . .
O89 O -0.0344(5) -0.6175(3) 1.9587(5) 0.042(4) Uiso 1 1 d . . . . .
O90 O 0.4111(9) -0.3764(6) 1.8261(9) 0.100(7) Uiso 1 1 d . . . . .
O91 O -0.0367(5) -0.4545(3) 2.1438(5) 0.040(4) Uiso 1 1 d . . . . .
O92 O 0.0825(7) -0.7256(4) 2.2907(7) 0.066(5) Uiso 1 1 d . . . . .
O93 O -0.4181(6) -0.4416(4) 1.7864(5) 0.044(4) Uiso 1 1 d . . . . .
O94 O -0.0779(5) -0.7638(3) 1.8818(5) 0.037(4) Uiso 1 1 d . . . . .
O95 O -0.2919(6) -0.3625(4) 2.1229(6) 0.051(4) Uiso 1 1 d . . . . .
O96 O -0.1153(5) -0.7459(3) 2.1072(5) 0.040(4) Uiso 1 1 d . . . . .
O97 O -0.4351(6) -0.4616(4) 1.8778(6) 0.047(4) Uiso 1 1 d . . . . .
O98 O -0.1236(6) -0.4673(4) 1.7551(6) 0.048(4) Uiso 1 1 d . . . . .
O99 O -0.4100(6) -0.6180(4) 1.7987(6) 0.058(5) Uiso 1 1 d . . . . .
O100 O -0.3345(8) -0.5076(5) 1.9979(8) 0.089(7) Uiso 1 1 d . . . . .
O101 O 0.1819(9) -0.5307(6) 1.5857(9) 0.109(8) Uiso 1 1 d . . . . .
O102 O -0.2226(6) -0.3526(4) 2.2147(6) 0.046(4) Uiso 1 1 d . . . . .
O103 O -0.0104(6) -0.7888(4) 1.8749(6) 0.051(4) Uiso 1 1 d . . . . .
O104 O -0.3974(6) -0.4164(4) 1.9524(6) 0.057(5) Uiso 1 1 d . . . . .
O105 O -0.2275(6) -0.3710(4) 2.2857(6) 0.049(4) Uiso 1 1 d . . . . .
O106 O -0.4028(6) -0.5733(4) 1.8444(6) 0.054(4) Uiso 1 1 d . . . . .
O107 O -0.0935(6) -0.3074(4) 2.3214(6) 0.062(5) Uiso 1 1 d . . . . .
O108 O 0.1228(6) -0.4895(4) 1.7754(6) 0.054(4) Uiso 1 1 d . . . . .
O109 O -0.3621(6) -0.6758(4) 1.8296(6) 0.052(4) Uiso 1 1 d . . . . .
O110 O 0.0999(6) -0.4575(4) 1.7120(6) 0.055(5) Uiso 1 1 d . . . . .
O111 O -0.0347(6) -0.4276(4) 2.3938(6) 0.045(4) Uiso 1 1 d . . . . .
O112 O -0.1472(6) -0.3408(4) 1.7667(6) 0.061(5) Uiso 1 1 d . . . . .
O113 O -0.2228(6) -0.2843(4) 2.1977(6) 0.053(4) Uiso 1 1 d . . . . .
O114 O -0.0651(6) -0.2311(4) 2.1620(6) 0.053(4) Uiso 1 1 d . . . . .
O115 O -0.3588(7) -0.3907(4) 2.1091(6) 0.064(5) Uiso 1 1 d . . . . .
O116 O -0.4860(6) -0.5018(4) 1.8769(6) 0.048(4) Uiso 1 1 d . . . . .
O117 O -0.4654(6) -0.4988(4) 1.7308(6) 0.055(4) Uiso 1 1 d . . . . .
O118 O -0.4142(7) -0.4189(4) 2.0206(7) 0.070(5) Uiso 1 1 d . . . . .
O119 O -0.2908(6) -0.3786(4) 1.8470(6) 0.063(5) Uiso 1 1 d . . . . .
O120 O -0.1206(7) -0.5004(4) 1.6619(7) 0.067(5) Uiso 1 1 d . . . . .
O121 O -0.0069(7) -0.2671(4) 1.9900(7) 0.065(5) Uiso 1 1 d . . . . .
O122 O -0.0163(7) -0.6166(4) 1.7168(7) 0.068(5) Uiso 1 1 d . . . . .
O123 O -0.1513(7) -0.3078(5) 2.0714(7) 0.071(5) Uiso 1 1 d . . . . .
O124 O -0.4654(7) -0.4074(4) 1.8117(7) 0.069(5) Uiso 1 1 d . . . . .
O125 O 0.1607(5) -0.5296(4) 1.7151(5) 0.045(4) Uiso 1 1 d . . . . .
O126 O -0.3276(6) -0.4561(4) 2.0185(6) 0.050(4) Uiso 1 1 d . . . . .
O127 O -0.3143(5) -0.3904(3) 2.0285(5) 0.044(4) Uiso 1 1 d . . . . .
O128 O -0.0689(6) -0.6067(4) 2.0373(6) 0.049(4) Uiso 1 1 d . . . . .
O129 O -0.0421(5) -0.4026(4) 2.0843(5) 0.045(4) Uiso 1 1 d . . . . .
O130 O -0.0316(6) -0.6670(4) 2.0413(5) 0.046(4) Uiso 1 1 d . . . . .
O131 O -0.2741(7) -0.5910(4) 1.9875(6) 0.063(5) Uiso 1 1 d . . . . .
O132 O -0.3544(7) -0.5773(4) 1.9556(7) 0.064(5) Uiso 1 1 d . . . . .
O133 O 0.3775(7) -0.4411(4) 1.8083(7) 0.066(5) Uiso 1 1 d . . . . .
O134 O -0.2270(6) -0.4517(4) 2.1706(6) 0.059(5) Uiso 1 1 d . . . . .
O135 O 0.3525(15) -0.5855(10) 1.7387(14) 0.212(17) Uiso 1 1 d D . . . .
O136 O 0.2096(8) -0.5987(5) 1.5884(8) 0.086(6) Uiso 1 1 d . . . . .
O137 O -0.2043(7) -0.6646(5) 2.0705(7) 0.076(6) Uiso 1 1 d . . . . .
O138 O 0.2252(8) -0.6319(5) 1.5368(8) 0.095(7) Uiso 1 1 d . . . . .
O139 O 0.1606(12) -0.5020(8) 1.5195(12) 0.153(11) Uiso 1 1 d . . . . .
O140 O 0.4069(10) -0.4744(7) 1.7656(10) 0.125(9) Uiso 1 1 d . . . . .
O141 O 0.4540(15) -0.3464(9) 1.7972(13) 0.192(15) Uiso 1 1 d . . . . .
O144 O 0.0553(7) -0.7095(4) 2.2176(7) 0.064(5) Uiso 1 1 d . . . . .
O145 O 0.2586(13) -0.3792(9) 1.6458(13) 0.172(12) Uiso 1 1 d D U . . .
O146 O -0.3059(7) -0.5489(5) 1.7690(7) 0.073(6) Uiso 1 1 d . . . . .
O147 O -0.2362(7) -0.4615(5) 1.6387(7) 0.082(6) Uiso 1 1 d D U . . .
O148 O -0.2227(8) -0.4903(5) 1.7258(8) 0.088(7) Uiso 1 1 d . . . . .
O149 O 0.1227(8) -0.2773(5) 2.2005(7) 0.084(6) Uiso 1 1 d . . . . .
O150 O -0.2091(8) -0.6686(5) 1.8244(7) 0.081(6) Uiso 1 1 d . . . . .
O151 O -0.4084(11) -0.4850(7) 1.6616(10) 0.138(9) Uiso 1 1 d D U . . .
O152 O 0.0458(8) -0.3209(6) 2.2434(8) 0.098(7) Uiso 1 1 d D . . . .
O153 O -0.4248(12) -0.3614(8) 1.8881(12) 0.162(10) Uiso 1 1 d D U . . .
O154 O -0.3356(13) -0.3622(9) 1.9371(13) 0.185(11) Uiso 1 1 d D U . . .
O155 O -0.1559(8) -0.5020(6) 2.1051(8) 0.098(7) Uiso 1 1 d . . . . .
O156 O -0.1963(9) -0.5232(6) 2.0413(9) 0.105(8) Uiso 1 1 d . . . . .
O157 O -0.1052(11) -0.5549(7) 2.1318(11) 0.128(10) Uiso 1 1 d . . . . .
O158 O -0.1493(9) -0.5795(7) 2.0648(9) 0.116(9) Uiso 1 1 d . . . . .
O170 O -0.2910(13) -0.2941(9) 2.1023(13) 0.186(12) Uiso 1 1 d D U . . .
O8W O 0.0338(7) -0.5702(9) 2.0511(10) 0.208(13) Uiso 1 1 d D U . . .
O163 O -0.0877(6) -0.4453(4) 1.8472(6) 0.052(4) Uiso 1 1 d . . . . .
O162 O -0.2386(6) -0.4236(4) 1.9317(6) 0.061(5) Uiso 1 1 d . . . . .
O161 O -0.1270(5) -0.5890(4) 1.9477(5) 0.044(4) Uiso 1 1 d . . . . .
O160 O -0.1573(6) -0.3828(4) 2.0616(6) 0.065(5) Uiso 1 1 d . . . . .
O164 O -0.0150(6) -0.4845(4) 1.8290(6) 0.047(4) Uiso 1 1 d . . . . .
O165 O -0.1650(6) -0.4651(4) 1.8894(6) 0.061(5) Uiso 1 1 d . . . . .
O166 O 0.0097(6) -0.4251(4) 1.8706(6) 0.060(5) Uiso 1 1 d . . . . .
O167 O -0.1226(6) -0.4455(4) 2.0696(6) 0.057(5) Uiso 1 1 d . . . . .
O168 O -0.1801(6) -0.4739(4) 1.9744(6) 0.057(5) Uiso 1 1 d . . . . .
O159 O 0.0322(9) -0.6843(6) 2.1278(9) 0.121(9) Uiso 1 1 d . . . . .
O171 O -0.2663(12) -0.3299(8) 2.0435(12) 0.157(12) Uiso 1 1 d D . . . .
O172 O -0.3308(6) -0.7098(4) 1.9781(6) 0.054(4) Uiso 1 1 d . . . . .
O173 O -0.3119(6) -0.6559(4) 1.9779(6) 0.059(5) Uiso 1 1 d . . . . .
O174 O 0.1649(6) -0.2285(4) 2.2011(6) 0.053(4) Uiso 1 1 d . . . . .
O142 O -0.3182(12) -0.4851(9) 1.6916(12) 0.184(10) Uiso 1 1 d D U . . .
O175 O 0.2951(9) -0.5858(6) 1.6667(9) 0.100(7) Uiso 1 1 d D . . . .
C24A C 0.0870(9) -0.3246(9) 2.2367(9) 0.207(14) Uiso 1 1 d D U . . .
O176 O 0.2466(18) -0.4270(11) 1.6106(18) 0.264(16) Uiso 1 1 d D U . . .
N13 N -0.4951(7) -0.4179(5) 1.9013(7) 0.054(6) Uiso 1 1 d . . . . .
H13E H -0.5194 -0.4021 1.8845 0.064 Uiso 1 1 calc R U . . .
N14 N -0.2800(6) -0.3343(4) 1.7463(6) 0.039(5) Uiso 1 1 d . . . . .
H14C H -0.3042 -0.3199 1.7258 0.046 Uiso 1 1 calc R U . . .
N15 N -0.0689(7) -0.5665(4) 1.6147(7) 0.042(5) Uiso 1 1 d . . . . .
H15A H -0.0750 -0.5721 1.5816 0.050 Uiso 1 1 calc R U . . .
N16 N -0.3503(8) -0.4637(5) 2.0986(7) 0.056(6) Uiso 1 1 d . . . . .
H16E H -0.3814 -0.4622 2.1057 0.067 Uiso 1 1 calc R U . . .
N17 N -0.1708(7) -0.6759(5) 2.1964(7) 0.047(5) Uiso 1 1 d . . . . .
H17C H -0.1862 -0.6898 2.2143 0.057 Uiso 1 1 calc R U . . .
N18 N 0.3497(9) -0.3992(6) 1.7389(9) 0.077(7) Uiso 1 1 d D . . . .
H18C H 0.3184 -0.3944 1.7154 0.093 Uiso 1 1 calc R U . . .
N19 N 0.2682(9) -0.5502(6) 1.5746(9) 0.079(7) Uiso 1 1 d . . . . .
H19B H 0.3016 -0.5421 1.5878 0.095 Uiso 1 1 calc R U . . .
N20 N 0.2601(10) -0.5237(7) 1.6751(10) 0.096(9) Uiso 1 1 d D . . . .
H20J H 0.2760 -0.5069 1.6619 0.115 Uiso 1 1 calc R U . . .
N21 N -0.3246(7) -0.6352(5) 1.7620(7) 0.051(5) Uiso 1 1 d . . . . .
H21C H -0.3534 -0.6453 1.7402 0.061 Uiso 1 1 calc R U . . .
N22 N -0.3865(19) -0.3362(12) 2.0080(18) 0.248(12) Uiso 1 1 d D U . . .
H22B H -0.4052 -0.3485 2.0181 0.298 Uiso 1 1 calc R U . . .
N23 N -0.3230(15) -0.4931(11) 1.5919(14) 0.184(9) Uiso 1 1 d D U . . .
H23D H -0.3270 -0.5147 1.5783 0.221 Uiso 1 1 calc R U . . .
N1A N 0.2759(7) -0.4243(4) 1.7811(7) 0.050(5) Uiso 1 1 d D . . . .
N2A N -0.3366(8) -0.5970(5) 2.1297(8) 0.062(6) Uiso 1 1 d D . . . .
N3A N 0.0774(8) -0.4143(6) 1.6120(8) 0.064(6) Uiso 1 1 d D . . . .
C1 C -0.2662(8) -0.3604(5) 1.5769(8) 0.043(6) Uiso 1 1 d . . . . .
H1A H -0.2943 -0.3719 1.5572 0.052 Uiso 1 1 calc R U . . .
H1B H -0.2740 -0.3377 1.5750 0.052 Uiso 1 1 calc R U . . .
C2 C -0.2566(7) -0.3714(5) 1.6268(7) 0.027(5) Uiso 1 1 d . . . . .
C3 C -0.1903(8) -0.3381(5) 1.5662(8) 0.039(6) Uiso 1 1 d . . . . .
H3A H -0.1794 -0.3360 1.5386 0.047 Uiso 1 1 calc R U . . .
H3B H -0.2080 -0.3187 1.5686 0.047 Uiso 1 1 calc R U . . .
C4 C -0.1467(8) -0.3404(5) 1.6083(8) 0.034(5) Uiso 1 1 d . . . . .
C5 C -0.1610(10) -0.2510(7) 2.2487(11) 0.073(9) Uiso 1 1 d . . . . .
H5A H -0.1771 -0.2321 2.2319 0.088 Uiso 1 1 calc R U . . .
H5B H -0.1700 -0.2527 2.2774 0.088 Uiso 1 1 calc R U . . .
C6 C -0.1799(9) -0.2810(6) 2.2181(9) 0.050(6) Uiso 1 1 d . . . . .
C7 C -0.0928(10) -0.2268(6) 2.2276(10) 0.066(8) Uiso 1 1 d . . . . .
H7A H -0.0687 -0.2114 2.2447 0.079 Uiso 1 1 calc R U . . .
H7B H -0.1211 -0.2148 2.2092 0.079 Uiso 1 1 calc R U . . .
C8 C -0.0717(9) -0.2452(6) 2.1942(9) 0.053(7) Uiso 1 1 d . . . . .
C9 C -0.3500(11) -0.3486(7) 2.1596(11) 0.076(9) Uiso 1 1 d . . . . .
H9A H -0.3777 -0.3366 2.1403 0.092 Uiso 1 1 calc R U . . .
H9B H -0.3618 -0.3626 2.1798 0.092 Uiso 1 1 calc R U . . .
C10 C -0.3310(10) -0.3688(6) 2.1284(9) 0.054(7) Uiso 1 1 d . . . . .
C11 C -0.2940(11) -0.3379(8) 2.2384(11) 0.084(10) Uiso 1 1 d . . . . .
H11B H -0.3172 -0.3524 2.2454 0.101 Uiso 1 1 calc R U . . .
H11C H -0.2888 -0.3200 2.2602 0.101 Uiso 1 1 calc R U . . .
C12 C -0.2448(9) -0.3557(6) 2.2451(9) 0.046(6) Uiso 1 1 d . . . . .
C13 C -0.0137(10) -0.3113(6) 1.5990(10) 0.066(8) Uiso 1 1 d . . . . .
H13A H 0.0181 -0.3069 1.5954 0.079 Uiso 1 1 calc R U . . .
H13B H -0.0382 -0.3078 1.5689 0.079 Uiso 1 1 calc R U . . .
C14 C -0.0159(8) -0.3476(5) 1.6151(8) 0.034(5) Uiso 1 1 d . . . . .
C15 C 0.0398(10) -0.2935(6) 1.7118(10) 0.056(7) Uiso 1 1 d . . . . .
C16 C 0.0255(9) -0.2756(6) 1.6659(9) 0.056(7) Uiso 1 1 d . . . . .
H16A H 0.0236 -0.2528 1.6714 0.067 Uiso 1 1 calc R U . . .
H16B H 0.0496 -0.2791 1.6496 0.067 Uiso 1 1 calc R U . . .
C17 C -0.0524(9) -0.7886(5) 1.8752(8) 0.043(6) Uiso 1 1 d . . . . .
C18 C -0.0822(8) -0.8209(5) 1.8605(8) 0.042(6) Uiso 1 1 d . . . . .
H18A H -0.0920 -0.8232 1.8267 0.051 Uiso 1 1 calc R U . . .
H18B H -0.0618 -0.8390 1.8744 0.051 Uiso 1 1 calc R U . . .
C19 C -0.1219(8) -0.8028(5) 1.9599(8) 0.038(5) Uiso 1 1 d . . . . .
C20 C -0.1151(9) -0.8286(5) 1.9271(8) 0.044(6) Uiso 1 1 d . . . . .
H20H H -0.0814 -0.8358 1.9382 0.053 Uiso 1 1 calc R U . . .
H20I H -0.1354 -0.8468 1.9294 0.053 Uiso 1 1 calc R U . . .
C21 C -0.0213(10) -0.4652(6) 1.5332(9) 0.055(7) Uiso 1 1 d . . . . .
H21A H 0.0060 -0.4693 1.5212 0.066 Uiso 1 1 calc R U . . .
H21B H -0.0504 -0.4739 1.5109 0.066 Uiso 1 1 calc R U . . .
C22 C -0.0125(9) -0.4822(6) 1.5792(9) 0.046(6) Uiso 1 1 d . . . . .
C23 C -0.0802(9) -0.4198(6) 1.5218(9) 0.051(6) Uiso 1 1 d . . . . .
H23B H -0.0832 -0.3990 1.5065 0.061 Uiso 1 1 calc R U . . .
H23C H -0.0987 -0.4352 1.4989 0.061 Uiso 1 1 calc R U . . .
C24 C -0.1019(7) -0.4178(5) 1.5613(7) 0.028(5) Uiso 1 1 d . . . . .
C25 C -0.3830(10) -0.4051(6) 1.6997(10) 0.056(7) Uiso 1 1 d . . . . .
C26 C -0.4379(9) -0.4018(6) 1.6796(9) 0.051(7) Uiso 1 1 d . . . . .
H26A H -0.4482 -0.3820 1.6909 0.061 Uiso 1 1 calc R U . . .
H26B H -0.4467 -0.4005 1.6456 0.061 Uiso 1 1 calc R U . . .
C27 C -0.4886(12) -0.4223(8) 1.7289(11) 0.083(10) Uiso 1 1 d . . . . .
H27A H -0.5156 -0.4371 1.7251 0.099 Uiso 1 1 calc R U . . .
H27B H -0.5022 -0.4009 1.7231 0.099 Uiso 1 1 calc R U . . .
C28 C -0.4550(9) -0.4242(6) 1.7805(9) 0.048(6) Uiso 1 1 d . . . . .
C29 C -0.2145(10) -0.7990(6) 2.0524(10) 0.064(8) Uiso 1 1 d . . . . .
H29A H -0.2348 -0.7951 2.0725 0.077 Uiso 1 1 calc R U . . .
H29B H -0.2261 -0.8185 2.0348 0.077 Uiso 1 1 calc R U . . .
C30 C -0.2210(8) -0.7705(5) 2.0171(8) 0.038(5) Uiso 1 1 d . . . . .
C31 C -0.1362(10) -0.7560(6) 2.1369(10) 0.059(7) Uiso 1 1 d . . . . .
C32 C -0.1585(10) -0.7908(6) 2.1299(9) 0.058(7) Uiso 1 1 d . . . . .
H32A H -0.1375 -0.8049 2.1532 0.069 Uiso 1 1 calc R U . . .
H32B H -0.1902 -0.7903 2.1352 0.069 Uiso 1 1 calc R U . . .
C33 C -0.1276(9) -0.2576(6) 2.0503(9) 0.056(7) Uiso 1 1 d . . . . .
H33A H -0.1526 -0.2451 2.0581 0.067 Uiso 1 1 calc R U . . .
H33B H -0.1405 -0.2635 2.0175 0.067 Uiso 1 1 calc R U . . .
C34 C -0.1198(9) -0.2859(6) 2.0774(9) 0.045(6) Uiso 1 1 d . . . . .
C35 C -0.0650(10) -0.2379(7) 2.0164(9) 0.074(9) Uiso 1 1 d D . . . .
H35A H -0.0540 -0.2165 2.0118 0.089 Uiso 1 1 calc R U . . .
H35B H -0.0906 -0.2438 1.9881 0.089 Uiso 1 1 calc R U . . .
C36 C -0.0222(9) -0.2614(6) 2.0237(9) 0.047(6) Uiso 1 1 d . . . . .
C37 C -0.1265(11) -0.3395(7) 2.3684(10) 0.070(8) Uiso 1 1 d . . . . .
H37A H -0.1528 -0.3255 2.3705 0.084 Uiso 1 1 calc R U . . .
H37B H -0.0978 -0.3345 2.3944 0.084 Uiso 1 1 calc R U . . .
C38 C -0.1158(9) -0.3334(6) 2.3226(9) 0.046(6) Uiso 1 1 d . . . . .
C39 C -0.0989(9) -0.3975(6) 2.4030(9) 0.050(6) Uiso 1 1 d . . . . .
H39A H -0.0758 -0.3840 2.4254 0.060 Uiso 1 1 calc R U . . .
H39B H -0.1121 -0.4128 2.4205 0.060 Uiso 1 1 calc R U . . .
C40 C -0.0721(9) -0.4159(5) 2.3736(9) 0.041(6) Uiso 1 1 d . . . . .
C41 C -0.3432(9) -0.6956(6) 1.8606(9) 0.048(6) Uiso 1 1 d . . . . .
C42 C -0.3679(8) -0.7263(5) 1.8653(8) 0.041(6) Uiso 1 1 d . . . . .
H42A H -0.3908 -0.7224 1.8828 0.049 Uiso 1 1 calc R U . . .
H42B H -0.3864 -0.7339 1.8344 0.049 Uiso 1 1 calc R U . . .
C43 C -0.3050(7) -0.7641(5) 1.8570(7) 0.027(5) Uiso 1 1 d . . . . .
H43A H -0.3145 -0.7862 1.8490 0.032 Uiso 1 1 calc R U . . .
H43B H -0.3145 -0.7517 1.8281 0.032 Uiso 1 1 calc R U . . .
C44 C -0.2506(7) -0.7627(4) 1.8773(7) 0.027(5) Uiso 1 1 d . . . . .
C45 C -0.4825(10) -0.5888(7) 1.7920(11) 0.072(9) Uiso 1 1 d . . . . .
H45A H -0.4915 -0.5905 1.7580 0.087 Uiso 1 1 calc R U . . .
H45B H -0.4992 -0.6057 1.8032 0.087 Uiso 1 1 calc R U . . .
C46 C -0.4271(10) -0.5940(7) 1.8123(10) 0.061(7) Uiso 1 1 d . . . . .
C47 C -0.4660(9) -0.5118(5) 1.7681(9) 0.045(6) Uiso 1 1 d . . . . .
C48 C -0.5076(9) -0.5338(6) 1.7662(9) 0.056(7) Uiso 1 1 d . . . . .
H48A H -0.5355 -0.5209 1.7664 0.067 Uiso 1 1 calc R U . . .
H48B H -0.5161 -0.5452 1.7364 0.067 Uiso 1 1 calc R U . . .
C49 C -0.5141(10) -0.4494(6) 1.8888(10) 0.060(7) Uiso 1 1 d . . . . .
H49A H -0.5409 -0.4482 1.8598 0.072 Uiso 1 1 calc R U . . .
H49B H -0.5272 -0.4573 1.9131 0.072 Uiso 1 1 calc R U . . .
C50 C -0.4753(8) -0.4742(5) 1.8821(8) 0.043(6) Uiso 1 1 d . . . . .
C51 C -0.4796(10) -0.4101(7) 1.9533(10) 0.067(8) Uiso 1 1 d . . . . .
H51A H -0.4862 -0.3876 1.9573 0.080 Uiso 1 1 calc R U . . .
H51B H -0.4991 -0.4227 1.9682 0.080 Uiso 1 1 calc R U . . .
C52 C -0.4273(9) -0.4165(6) 1.9773(9) 0.047(6) Uiso 1 1 d . . . . .
C53 C -0.2902(9) -0.3385(6) 1.7912(9) 0.052(7) Uiso 1 1 d . . . . .
H53A H -0.3228 -0.3306 1.7879 0.062 Uiso 1 1 calc R U . . .
H53B H -0.2674 -0.3255 1.8148 0.062 Uiso 1 1 calc R U . . .
C54 C -0.2866(8) -0.3723(5) 1.8080(8) 0.034(5) Uiso 1 1 d . . . . .
C55 C -0.2270(8) -0.3215(5) 1.7525(9) 0.048(6) Uiso 1 1 d . . . . .
H55A H -0.2276 -0.3065 1.7274 0.057 Uiso 1 1 calc R U . . .
H55B H -0.2150 -0.3101 1.7821 0.057 Uiso 1 1 calc R U . . .
C56 C -0.1927(8) -0.3493(5) 1.7515(7) 0.032(5) Uiso 1 1 d . . . . .
C57 C -0.1085(11) -0.5445(7) 1.6183(11) 0.081(9) Uiso 1 1 d . . . . .
H57A H -0.1316 -0.5563 1.6297 0.097 Uiso 1 1 calc R U . . .
H57B H -0.1258 -0.5363 1.5873 0.097 Uiso 1 1 calc R U . . .
C58 C -0.0888(9) -0.5171(6) 1.6504(9) 0.052(7) Uiso 1 1 d . . . . .
C59 C -0.0613(11) -0.5973(7) 1.6432(11) 0.082(9) Uiso 1 1 d . . . . .
H59A H -0.0909 -0.6024 1.6508 0.098 Uiso 1 1 calc R U . . .
H59B H -0.0548 -0.6147 1.6244 0.098 Uiso 1 1 calc R U . . .
C60 C -0.0203(9) -0.5946(6) 1.6870(9) 0.049(6) Uiso 1 1 d . . . . .
C61 C -0.3529(17) -0.4920(10) 2.0676(15) 0.138(16) Uiso 1 1 d . . . . .
H61A H -0.3326 -0.5090 2.0855 0.165 Uiso 1 1 calc R U . . .
H61B H -0.3863 -0.4998 2.0570 0.165 Uiso 1 1 calc R U . . .
C62 C -0.3365(10) -0.4843(7) 2.0261(10) 0.061(7) Uiso 1 1 d . . . . .
C63 C -0.3105(10) -0.4644(7) 2.1436(11) 0.076(9) Uiso 1 1 d . . . . .
H63A H -0.3030 -0.4865 2.1533 0.091 Uiso 1 1 calc R U . . .
H63B H -0.3213 -0.4537 2.1676 0.091 Uiso 1 1 calc R U . . .
C64 C -0.2648(10) -0.4481(6) 2.1397(9) 0.053(7) Uiso 1 1 d . . . . .
C65 C -0.1556(12) -0.6477(8) 2.2202(12) 0.090(10) Uiso 1 1 d . . . . .
H65A H -0.1574 -0.6505 2.2518 0.108 Uiso 1 1 calc R U . . .
H65B H -0.1791 -0.6313 2.2054 0.108 Uiso 1 1 calc R U . . .
C66 C -0.1051(9) -0.6347(6) 2.2240(9) 0.052(7) Uiso 1 1 d . . . . .
C67 C -0.2030(12) -0.6716(8) 2.1493(12) 0.092(11) Uiso 1 1 d . . . . .
H67A H -0.2201 -0.6514 2.1480 0.110 Uiso 1 1 calc R U . . .
H67B H -0.2272 -0.6885 2.1427 0.110 Uiso 1 1 calc R U . . .
C68 C -0.1789(9) -0.6715(6) 2.1114(10) 0.051(7) Uiso 1 1 d . . . . .
C69 C 0.3847(16) -0.3731(10) 1.7398(16) 0.17(2) Uiso 1 1 d D . . . .
H69A H 0.3671 -0.3538 1.7266 0.209 Uiso 1 1 calc R U . . .
H69B H 0.4054 -0.3791 1.7209 0.209 Uiso 1 1 calc R U . . .
C70 C 0.4154(17) -0.3668(11) 1.7891(15) 0.124(15) Uiso 1 1 d D . . . .
C71 C 0.3662(14) -0.4301(9) 1.7302(14) 0.112(13) Uiso 1 1 d . . . . .
H71A H 0.3917 -0.4273 1.7154 0.135 Uiso 1 1 calc R U . . .
H71B H 0.3393 -0.4412 1.7080 0.135 Uiso 1 1 calc R U . . .
C72 C 0.3850(12) -0.4502(8) 1.7713(12) 0.075(9) Uiso 1 1 d . . . . .
C73 C 0.2357(15) -0.5257(10) 1.5419(14) 0.119(14) Uiso 1 1 d . . . . .
H73A H 0.2541 -0.5059 1.5434 0.143 Uiso 1 1 calc R U . . .
H73B H 0.2276 -0.5336 1.5099 0.143 Uiso 1 1 calc R U . . .
C74 C 0.1929(14) -0.5187(9) 1.5519(13) 0.090(11) Uiso 1 1 d . . . . .
C75 C 0.2678(12) -0.5848(8) 1.5491(12) 0.088(10) Uiso 1 1 d . . . . .
H75A H 0.2581 -0.5820 1.5153 0.105 Uiso 1 1 calc R U . . .
H75B H 0.3002 -0.5941 1.5590 0.105 Uiso 1 1 calc R U . . .
C76 C 0.2351(11) -0.6050(7) 1.5612(11) 0.066(8) Uiso 1 1 d . . . . .
C77 C 0.2978(15) -0.5410(10) 1.7142(13) 0.152(18) Uiso 1 1 d D . . . .
H77A H 0.3246 -0.5262 1.7266 0.183 Uiso 1 1 calc R U . . .
H77B H 0.2831 -0.5447 1.7391 0.183 Uiso 1 1 calc R U . . .
C78 C 0.3195(17) -0.5724(10) 1.7054(13) 0.17(2) Uiso 1 1 d D . . . .
C79 C 0.2209(11) -0.5102(7) 1.6889(11) 0.072(9) Uiso 1 1 d . . . . .
H79A H 0.2022 -0.4953 1.6652 0.086 Uiso 1 1 calc R U . . .
H79B H 0.2332 -0.4988 1.7185 0.086 Uiso 1 1 calc R U . . .
C80 C 0.1913(8) -0.5371(5) 1.6936(8) 0.040(6) Uiso 1 1 d . . . . .
C81 C -0.2848(11) -0.6568(7) 1.7691(11) 0.077(9) Uiso 1 1 d . . . . .
H81A H -0.2667 -0.6513 1.7475 0.092 Uiso 1 1 calc R U . . .
H81B H -0.2976 -0.6783 1.7614 0.092 Uiso 1 1 calc R U . . .
C82 C -0.2513(9) -0.6568(6) 1.8168(9) 0.050(6) Uiso 1 1 d . . . . .
C83 C -0.3194(13) -0.6023(8) 1.7437(12) 0.091(10) Uiso 1 1 d . . . . .
H83A H -0.3487 -0.5970 1.7185 0.109 Uiso 1 1 calc R U . . .
H83B H -0.2920 -0.6021 1.7310 0.109 Uiso 1 1 calc R U . . .
C84 C -0.3112(9) -0.5777(6) 1.7822(9) 0.052(7) Uiso 1 1 d . . . . .
C1A C 0.2675(9) -0.4507(6) 1.8041(9) 0.067(8) Uiso 1 1 d D . . . .
H1AA H 0.2931 -0.4600 1.8273 0.080 Uiso 1 1 calc R U . . .
C2A C 0.2217(7) -0.4638(5) 1.7934(8) 0.046(6) Uiso 1 1 d D . . . .
H2AA H 0.2177 -0.4811 1.8116 0.056 Uiso 1 1 calc R U . . .
C3A C 0.1815(8) -0.4540(5) 1.7589(8) 0.045(6) Uiso 1 1 d D . . . .
C4A C 0.1900(8) -0.4281(5) 1.7337(8) 0.052(7) Uiso 1 1 d D . . . .
H4AA H 0.1648 -0.4198 1.7090 0.063 Uiso 1 1 calc R U . . .
C5A C 0.2364(7) -0.4144(6) 1.7455(9) 0.061(7) Uiso 1 1 d D . . . .
H5AA H 0.2408 -0.3970 1.7277 0.073 Uiso 1 1 calc R U . . .
C6A C 0.1306(8) -0.4683(5) 1.7476(8) 0.035(5) Uiso 1 1 d . . . . .
C7A C -0.2947(11) -0.6061(8) 2.1201(11) 0.099(11) Uiso 1 1 d D . . . .
H7AA H -0.2682 -0.6130 2.1446 0.119 Uiso 1 1 calc R U . . .
C8A C -0.2904(10) -0.6053(7) 2.0750(9) 0.070(8) Uiso 1 1 d D . . . .
H8AA H -0.2637 -0.6153 2.0696 0.084 Uiso 1 1 calc R U . . .
C9A C -0.3234(8) -0.5906(6) 2.0383(9) 0.059(7) Uiso 1 1 d D . . . .
C10A C -0.3651(9) -0.5809(6) 2.0481(9) 0.065(8) Uiso 1 1 d D . . . .
H10A H -0.3897 -0.5713 2.0242 0.078 Uiso 1 1 calc R U . . .
C11A C -0.3723(10) -0.5847(7) 2.0917(8) 0.077(9) Uiso 1 1 d D . . . .
H11A H -0.4020 -0.5786 2.0954 0.092 Uiso 1 1 calc R U . . .
C12A C -0.3163(9) -0.5858(6) 1.9908(9) 0.051(7) Uiso 1 1 d . . . . .
C13A C 0.1050(17) -0.3875(10) 1.6163(19) 0.183(13) Uiso 1 1 d D U . . .
H13C H 0.0873 -0.3685 1.6119 0.219 Uiso 1 1 calc R U . . .
C14A C 0.1546(16) -0.3836(12) 1.6261(18) 0.172(11) Uiso 1 1 d D U . . .
H14A H 0.1702 -0.3645 1.6382 0.206 Uiso 1 1 calc R U . . .
C15A C 0.1798(17) -0.4095(11) 1.6168(19) 0.165(9) Uiso 1 1 d D U . . .
C16A C 0.1520(14) -0.4366(11) 1.6076(16) 0.142(10) Uiso 1 1 d D U . . .
H16C H 0.1675 -0.4555 1.6037 0.171 Uiso 1 1 calc R U . . .
C17A C 0.1039(13) -0.4385(8) 1.6035(14) 0.122(11) Uiso 1 1 d D U . . .
H17A H 0.0883 -0.4580 1.5941 0.147 Uiso 1 1 calc R U . . .
C18A C 0.2323(17) -0.4001(11) 1.620(2) 0.188(11) Uiso 1 1 d D U . . .
C201 C 0.1016(19) -0.7557(10) 2.2341(9) 0.24(3) Uiso 1 1 d D . . . .
H20C H 0.0924 -0.7532 2.2006 0.285 Uiso 1 1 d R U . . .
H20A H 0.0924 -0.7776 2.2385 0.285 Uiso 1 1 d R U . . .
H20B H 0.1367 -0.7528 2.2443 0.285 Uiso 1 1 d R U . . .
C202 C 0.0763(11) -0.7287(7) 2.2498(11) 0.069(8) Uiso 1 1 d D . . . .
C203 C -0.1364(16) -0.5547(10) 2.0929(18) 0.128(15) Uiso 1 1 d D . . . .
C204 C -0.1669(13) -0.5258(8) 2.0824(14) 0.092(11) Uiso 1 1 d D . . . .
C205 C -0.3356(10) -0.6792(7) 1.9881(10) 0.067(8) Uiso 1 1 d D . . . .
C206 C -0.3794(14) -0.6674(12) 2.0022(17) 0.18(2) Uiso 1 1 d D . . . .
H20D H -0.3965 -0.6854 2.0096 0.268 Uiso 1 1 calc R U . . .
H20E H -0.3683 -0.6537 2.0293 0.268 Uiso 1 1 calc R U . . .
H20F H -0.4009 -0.6556 1.9767 0.268 Uiso 1 1 calc R U . . .
N1 N -0.2246(6) -0.3657(4) 1.5590(6) 0.033(4) Uiso 1 1 d . . . . .
H1C H -0.2363 -0.3714 1.5256 0.040 Uiso 1 1 calc R U . . .
N2 N -0.1072(7) -0.2464(4) 2.2612(7) 0.043(5) Uiso 1 1 d . . . . .
H2A H -0.0952 -0.2366 2.2924 0.051 Uiso 1 1 calc R U . . .
N3 N -0.3144(7) -0.3257(5) 2.1896(7) 0.046(5) Uiso 1 1 d . . . . .
H3C H -0.3293 -0.3045 2.1894 0.056 Uiso 1 1 calc R U . . .
N4 N -0.0233(6) -0.2879(4) 1.6367(6) 0.040(5) Uiso 1 1 d . . . . .
H4A H -0.0438 -0.2699 1.6210 0.048 Uiso 1 1 calc R U . . .
N5 N -0.1262(6) -0.8202(4) 1.8770(6) 0.036(4) Uiso 1 1 d . . . . .
H5C H -0.1516 -0.8344 1.8576 0.043 Uiso 1 1 calc R U . . .
N6 N -0.0272(7) -0.4296(4) 1.5370(7) 0.046(5) Uiso 1 1 d . . . . .
H6A H -0.0101 -0.4185 1.5177 0.055 Uiso 1 1 calc R U . . .
N7 N -0.4643(7) -0.4298(5) 1.6932(7) 0.054(6) Uiso 1 1 d . . . . .
H7C H -0.4880 -0.4388 1.6652 0.065 Uiso 1 1 calc R U . . .
N8 N -0.1643(7) -0.8042(5) 2.0820(7) 0.052(5) Uiso 1 1 d . . . . .
H8A H -0.1560 -0.8270 2.0837 0.062 Uiso 1 1 calc R U . . .
N9 N -0.0855(6) -0.2371(4) 2.0556(6) 0.039(5) Uiso 1 1 d D . . . .
H9C H -0.0946 -0.2149 2.0601 0.047 Uiso 1 1 calc R U . . .
N10 N -0.1418(8) -0.3760(5) 2.3723(7) 0.057(6) Uiso 1 1 d . . . . .
H10B H -0.1693 -0.3768 2.3851 0.068 Uiso 1 1 calc R U . . .
N11 N -0.3333(6) -0.7514(4) 1.8894(6) 0.035(4) Uiso 1 1 d . . . . .
H11D H -0.3496 -0.7688 1.9009 0.042 Uiso 1 1 calc R U . . .
N12 N -0.4993(7) -0.5578(4) 1.8041(7) 0.044(5) Uiso 1 1 d . . . . .
H12A H -0.5291 -0.5606 1.8131 0.052 Uiso 1 1 calc R U . . .
C1C C 0.1505(14) -0.2503(9) 2.2225(14) 0.100(12) Uiso 1 1 d . . . . .
C2C C 0.166(3) -0.2443(16) 2.279(2) 0.29(4) Uiso 1 1 d . . . . .
H2CA H 0.1539 -0.2617 2.2940 0.437 Uiso 1 1 calc R U . . .
H2CB H 0.2007 -0.2431 2.2920 0.437 Uiso 1 1 calc R U . . .
H2CC H 0.1518 -0.2245 2.2856 0.437 Uiso 1 1 calc R U . . .
C19A C 0.1649(13) -0.3434(8) 2.3619(7) 0.197(12) Uiso 1 1 d DG U . . .
H19A H 0.1660 -0.3410 2.3931 0.236 Uiso 1 1 calc R U . . .
C20A C 0.1218(10) -0.3372(8) 2.3263(10) 0.201(12) Uiso 1 1 d DG U . . .
H20G H 0.0942 -0.3305 2.3337 0.241 Uiso 1 1 calc R U . . .
C21A C 0.1201(7) -0.3409(8) 2.2796(9) 0.205(12) Uiso 1 1 d DG U . . .
C22A C 0.1615(10) -0.3509(8) 2.2685(9) 0.205(12) Uiso 1 1 d DG U . . .
H22A H 0.1603 -0.3533 2.2372 0.246 Uiso 1 1 calc R U . . .
C23A C 0.2045(8) -0.3571(8) 2.3041(13) 0.206(12) Uiso 1 1 d DG U . . .
H23A H 0.2322 -0.3638 2.2966 0.247 Uiso 1 1 calc R U . . .
N4A N 0.2062(10) -0.3534(8) 2.3508(11) 0.199(12) Uiso 1 1 d DG U . . .
C85 C -0.291(2) -0.3129(15) 2.0665(19) 0.227(12) Uiso 1 1 d D U . . .
C86 C -0.345(2) -0.3167(15) 2.0407(17) 0.244(12) Uiso 1 1 d D U . . .
H86A H -0.3582 -0.3141 2.0669 0.293 Uiso 1 1 calc R U . . .
H86B H -0.3515 -0.2961 2.0247 0.293 Uiso 1 1 calc DR U . . .
C87 C -0.392(2) -0.3322(14) 1.9546(16) 0.231(11) Uiso 1 1 d D U . . .
H87A H -0.4257 -0.3257 1.9407 0.277 Uiso 1 1 calc R U . . .
H87B H -0.3726 -0.3133 1.9533 0.277 Uiso 1 1 calc DR U . . .
C88 C -0.3823(14) -0.3547(14) 1.9188(18) 0.196(10) Uiso 1 1 d D U . . .
C89 C -0.3629(11) -0.4828(14) 1.6663(15) 0.180(9) Uiso 1 1 d D U . . .
C90 C -0.3624(8) -0.4915(14) 1.6168(14) 0.195(10) Uiso 1 1 d D U . . .
H90A H -0.3868 -0.4774 1.5969 0.234 Uiso 1 1 calc R U . . .
H90B H -0.3769 -0.5128 1.6119 0.234 Uiso 1 1 calc R U . . .
C91 C -0.2939(13) -0.4757(10) 1.5646(13) 0.144(8) Uiso 1 1 d D U . . .
H91A H -0.2835 -0.4911 1.5453 0.173 Uiso 1 1 calc R U . . .
H91B H -0.3151 -0.4603 1.5438 0.173 Uiso 1 1 calc R U . . .
C92 C -0.2494(11) -0.4582(7) 1.5949(8) 0.091(6) Uiso 1 1 d D U . . .
O2W O -0.0065(9) -0.2820(6) 2.3068(8) 0.104(8) Uiso 1 1 d . . . . .
O3W O 0.0197(5) -0.7750(3) 2.1422(5) 0.043(4) Uiso 1 1 d . U . . .
O4W O 0.0940(9) -0.5126(6) 1.5923(8) 0.103(8) Uiso 1 1 d . . . . .
O5W O 0.2499(15) -0.4197(6) 2.3648(13) 0.222(14) Uiso 1 1 d D U . . .
O6W O -0.2493(11) -0.8385(7) 2.1368(11) 0.145(11) Uiso 1 1 d . . . . .
O7W O 0.2599(14) -0.3290(9) 1.7076(13) 0.195(15) Uiso 1 1 d . . . . .
O177 O -0.2400(14) -0.3689(9) 1.9882(14) 0.199(16) Uiso 1 1 d . . . . .
O9W O -0.0929(16) -0.2573(10) 1.5408(15) 0.222(18) Uiso 1 1 d . . . . .
O10W O -0.0829(12) -0.5148(8) 1.8898(12) 0.167(13) Uiso 1 1 d . . . . .
O11W O -0.5850(17) -0.5110(12) 1.8401(17) 0.26(2) Uiso 1 1 d . . . . .
O12W O -0.1269(14) -0.3339(9) 1.4812(13) 0.199(16) Uiso 1 1 d . . . . .
O13W O 0.1271(15) -0.4150(10) 2.1522(14) 0.079(12) Uiso 0.5 1 d . . P A 1
O14W O -0.2821(14) -0.5423(10) 1.6751(14) 0.205(16) Uiso 1 1 d . . . . .
O15W O 0.0708(12) -0.4345(8) 2.1898(11) 0.159(10) Uiso 1 1 d . U . . .
O16W O -0.0475(7) -0.7982(5) 2.0995(7) 0.074(6) Uiso 1 1 d . . . . .
O17W O 0.3050(8) -0.3551(5) 1.7931(7) 0.085(6) Uiso 1 1 d . . . . .
O18W O 0.0666(13) -0.4882(8) 1.9204(12) 0.173(13) Uiso 1 1 d . . . . .
O19W O -0.1000(14) -0.5303(9) 2.0185(13) 0.194(15) Uiso 1 1 d . . . . .
O20W O -0.1655(16) -0.5467(11) 1.8251(16) 0.096(13) Uiso 0.5 1 d . U P B 2
O21W O 0.0914(16) -0.4575(10) 1.4947(15) 0.223(18) Uiso 1 1 d . . . . .
O22W O 0.296(3) -0.320(2) 2.459(3) 0.25(4) Uiso 0.5 1 d . . P . .
O23W O 0.224(2) -0.3803(13) 2.450(2) 0.22(2) Uiso 0.75 1 d . . P . .
O24W O 0.343(3) -0.365(2) 2.455(3) 0.22(4) Uiso 0.5 1 d . . P . .
O25W O -0.4534(7) -0.5652(4) 1.9151(7) 0.072(6) Uiso 1 1 d . . . . .
O26W O -0.459(5) -0.286(3) 2.085(5) 0.17(5) Uiso 0.25 1 d . . P . .
O27W O 0.127(2) -0.7091(13) 2.1790(19) 0.21(2) Uiso 0.75 1 d . . P . .
O29W O -0.1303(17) -0.3934(12) 1.9201(12) 0.33(3) Uiso 1 1 d D . . . .
O30W O -0.226(3) -0.314(2) 1.948(3) 0.23(4) Uiso 0.5 1 d . . P . .
O32W O 0.0309(13) -0.4054(8) 2.4790(13) 0.179(14) Uiso 1 1 d . . . . .
O33W O 0.3111(17) -0.4740(11) 1.6184(16) 0.24(2) Uiso 1 1 d . . . . .
O34W O -0.590(2) -0.5730(13) 1.8182(19) 0.29(3) Uiso 1 1 d . . . . .
O35W O 0.324(2) -0.3509(14) 2.378(2) 0.14(2) Uiso 0.5 1 d . . P . .

loop_
_atom_site_aniso_label
_atom_site_aniso_U_11
_atom_site_aniso_U_22
_atom_site_aniso_U_33
_atom_site_aniso_U_23
_atom_site_aniso_U_13
_atom_site_aniso_U_12
Gd1 0.0315(6) 0.0218(5) 0.0240(6) 0.0014(4) 0.0038(5) 0.0029(4)
Gd2 0.0312(6) 0.0258(5) 0.0320(7) 0.0029(5) 0.0065(5) -0.0001(4)
Gd3 0.0300(6) 0.0280(5) 0.0281(6) 0.0040(5) 0.0049(5) 0.0029(4)
Gd4 0.0295(6) 0.0210(5) 0.0345(7) -0.0018(5) -0.0014(5) -0.0020(4)
Gd5 0.0335(6) 0.0292(6) 0.0345(7) -0.0014(5) 0.0083(5) -0.0001(5)
Gd6 0.0389(6) 0.0253(5) 0.0249(6) -0.0008(5) -0.0013(5) 0.0009(5)
Gd7 0.0330(6) 0.0191(5) 0.0279(6) -0.0029(4) 0.0017(5) -0.0022(4)
Gd8 0.0380(6) 0.0237(5) 0.0259(6) -0.0020(4) 0.0065(5) 0.0039(4)
Gd9 0.0388(6) 0.0218(5) 0.0331(7) -0.0020(5) 0.0123(5) -0.0010(4)
Gd10 0.0286(6) 0.0220(5) 0.0400(7) 0.0032(5) 0.0009(5) -0.0011(4)
Gd11 0.0385(7) 0.0204(5) 0.0409(7) -0.0058(5) -0.0086(6) 0.0022(5)
Gd12 0.0373(6) 0.0215(5) 0.0352(7) -0.0047(5) 0.0102(5) -0.0023(4)
Gd13 0.0350(6) 0.0285(5) 0.0264(6) 0.0024(5) 0.0063(5) 0.0024(4)
Gd14 0.0390(7) 0.0297(6) 0.0431(8) -0.0011(5) 0.0153(6) 0.0018(5)
Gd15 0.0366(6) 0.0226(5) 0.0329(7) -0.0028(5) 0.0106(5) 0.0024(4)
Gd16 0.0464(7) 0.0256(5) 0.0255(6) -0.0023(5) 0.0037(5) 0.0096(5)
Gd17 0.0427(7) 0.0269(5) 0.0271(6) 0.0013(5) 0.0114(5) 0.0075(5)
Gd18 0.0340(6) 0.0248(5) 0.0298(7) -0.0003(5) -0.0011(5) -0.0027(4)
Gd19 0.0319(6) 0.0285(6) 0.0336(7) 0.0090(5) 0.0043(5) 0.0001(4)
Gd20 0.0291(6) 0.0254(5) 0.0391(7) 0.0066(5) 0.0070(5) 0.0036(4)
Gd21 0.0382(6) 0.0214(5) 0.0387(7) -0.0039(5) 0.0113(6) -0.0020(4)
Gd22 0.0363(6) 0.0226(5) 0.0305(7) -0.0028(5) 0.0046(5) -0.0024(4)
Gd23 0.0505(7) 0.0234(6) 0.0648(9) 0.0084(5) 0.0308(7) 0.0071(5)
Gd24 0.0355(7) 0.0606(8) 0.0384(8) -0.0168(6) 0.0137(6) -0.0139(6)
Gd25 0.0506(8) 0.0567(8) 0.0283(7) -0.0110(6) 0.0112(6) -0.0251(6)
Gd26 0.0414(7) 0.0454(7) 0.0704(10) 0.0343(7) 0.0275(7) 0.0183(6)
Ni1 0.0390(17) 0.0228(14) 0.0359(18) -0.0069(12) 0.0048(14) -0.0055(12)
Ni2 0.0414(17) 0.0286(14) 0.0227(16) 0.0022(12) 0.0029(13) 0.0012(12)
Ni3 0.0512(19) 0.0274(14) 0.0282(17) -0.0043(12) 0.0042(15) 0.0024(13)
Ni4 0.0380(17) 0.0247(14) 0.0412(19) -0.0047(13) 0.0049(15) -0.0069(12)
Ni5 0.0356(16) 0.0254(14) 0.0347(17) 0.0094(12) 0.0090(14) 0.0058(12)
Ni6 0.059(2) 0.0260(15) 0.0353(19) 0.0012(13) 0.0006(16) 0.0030(13)
Ni7 0.0436(17) 0.0242(14) 0.0278(17) 0.0018(12) 0.0025(14) 0.0001(12)
Ni8 0.0474(18) 0.0359(16) 0.0301(17) 0.0034(13) 0.0134(15) 0.0072(13)
Ni9 0.0431(18) 0.0418(17) 0.0330(18) -0.0055(14) 0.0105(15) -0.0113(14)
Ni10 0.0414(18) 0.0260(15) 0.0419(19) -0.0017(13) -0.0102(15) -0.0044(12)
Ni11 0.0422(18) 0.0369(16) 0.053(2) -0.0022(15) 0.0132(16) 0.0085(13)
Ni12 0.0494(19) 0.0209(14) 0.064(2) 0.0014(14) 0.0238(17) 0.0013(13)
Ni13 0.056(2) 0.0322(15) 0.0362(19) -0.0018(13) 0.0199(16) 0.0082(14)
Ni14 0.0372(18) 0.0362(16) 0.044(2) 0.0087(14) -0.0020(15) 0.0008(13)
Ni15 0.060(2) 0.0304(16) 0.047(2) -0.0126(14) 0.0168(17) -0.0057(14)
Ni16 0.053(2) 0.0407(18) 0.073(3) 0.0076(17) 0.0276(19) 0.0174(15)
Ni17 0.0301(17) 0.0390(17) 0.062(2) 0.0143(16) 0.0061(16) -0.0020(13)
Ni18 0.0395(18) 0.066(2) 0.050(2) -0.0209(17) 0.0231(17) -0.0127(16)
Ni19 0.083(3) 0.063(2) 0.070(3) -0.012(2) 0.041(2) 0.000(2)
Ni20 0.050(2) 0.060(2) 0.068(3) 0.0006(18) 0.0274(19) -0.0038(17)
Ni21 0.093(7) 0.070(6) 0.126(9) 0.005(5) 0.040(6) -0.003(5)
Ni22 0.0307(17) 0.0465(19) 0.068(2) -0.0110(17) 0.0010(17) 0.0126(14)
Ni23 0.088(3) 0.0325(17) 0.038(2) 0.0093(14) 0.0156(19) -0.0022(16)
Ni24 0.069(2) 0.0384(18) 0.055(2) 0.0158(16) -0.0049(19) -0.0093(16)
Ni25 0.059(2) 0.074(2) 0.045(2) -0.0050(18) 0.0048(18) 0.0303(19)
Ni26 0.092(6) 0.059(5) 0.084(6) -0.045(5) -0.059(5) 0.029(4)
Ni27 0.131(9) 0.113(8) 0.115(9) -0.046(7) 0.033(8) 0.002(7)
Ni28 0.157(11) 0.085(7) 0.157(12) -0.014(7) 0.049(9) -0.013(7)

loop_
_atom_type_symbol
_atom_type_description
_atom_type_scat_dispersion_real
_atom_type_scat_dispersion_imag
_atom_type_scat_source
C C 0.0033 0.0016 'International Tables Vol C Tables 4.2.6.8 and 6.1.1.4'
H H 0.0000 0.0000 'International Tables Vol C Tables 4.2.6.8 and 6.1.1.4'
N N 0.0061 0.0033 'International Tables Vol C Tables 4.2.6.8 and 6.1.1.4'
O O 0.0106 0.0060 'International Tables Vol C Tables 4.2.6.8 and 6.1.1.4'
Ni Ni 0.3393 1.1124 'International Tables Vol C Tables 4.2.6.8 and 6.1.1.4'
Gd Gd -0.1653 3.9035 'International Tables Vol C Tables 4.2.6.8 and 6.1.1.4'

loop_
_geom_angle_atom_site_label_1
_geom_angle_atom_site_label_2
_geom_angle_atom_site_label_3
_geom_angle
_geom_angle_site_symmetry_1
_geom_angle_site_symmetry_3
O10 Gd1 O5 73.0(4) . .
O10 Gd1 O16 74.7(4) . .
O5 Gd1 O16 73.7(4) . .
O10 Gd1 O21 132.7(4) . .
O5 Gd1 O21 69.9(4) . .
O16 Gd1 O21 67.6(4) . .
O10 Gd1 O33 142.6(4) . .
O5 Gd1 O33 137.6(4) . .
O16 Gd1 O33 92.3(5) . .
O21 Gd1 O33 67.7(4) . .
O10 Gd1 O38 70.7(4) . .
O5 Gd1 O38 68.4(5) . .
O16 Gd1 O38 134.4(4) . .
O21 Gd1 O38 118.9(4) . .
O33 Gd1 O38 133.0(5) . .
O10 Gd1 O47 137.5(4) . .
O5 Gd1 O47 93.7(4) . .
O16 Gd1 O47 141.1(4) . .
O21 Gd1 O47 73.4(4) . .
O33 Gd1 O47 72.2(5) . .
O38 Gd1 O47 67.0(4) . .
O10 Gd1 O17 69.2(4) . .
O5 Gd1 O17 133.8(4) . .
O16 Gd1 O17 71.6(4) . .
O21 Gd1 O17 121.1(4) . .
O33 Gd1 O17 73.4(4) . .
O38 Gd1 O17 120.0(4) . .
O47 Gd1 O17 132.3(4) . .
O10 Gd1 O11 91.0(4) . .
O5 Gd1 O11 140.5(4) . .
O16 Gd1 O11 137.5(4) . .
O21 Gd1 O11 136.2(4) . .
O33 Gd1 O11 75.0(5) . .
O38 Gd1 O11 72.2(5) . .
O47 Gd1 O11 73.9(5) . .
O17 Gd1 O11 65.9(4) . .
O10 Gd1 Gd13 43.5(3) . .
O5 Gd1 Gd13 44.3(3) . .
O16 Gd1 Gd13 43.9(3) . .
O21 Gd1 Gd13 89.2(3) . .
O33 Gd1 Gd13 136.2(3) . .
O38 Gd1 Gd13 90.6(3) . .
O47 Gd1 Gd13 137.9(3) . .
O17 Gd1 Gd13 89.6(3) . .
O11 Gd1 Gd13 134.4(3) . .
O10 Gd1 Ni7 159.0(3) . 3_549
O5 Gd1 Ni7 102.1(3) . 3_549
O16 Gd1 Ni7 84.3(3) . 3_549
O21 Gd1 Ni7 33.3(3) . 3_549
O33 Gd1 Ni7 35.7(3) . 3_549
O38 Gd1 Ni7 127.4(3) . 3_549
O47 Gd1 Ni7 62.1(3) . 3_549
O17 Gd1 Ni7 103.8(3) . 3_549
O11 Gd1 Ni7 104.4(3) . 3_549
Gd13 Gd1 Ni7 119.02(6) . 3_549
O10 Gd1 Gd8 33.0(3) . .
O5 Gd1 Gd8 103.8(3) . .
O16 Gd1 Gd8 72.2(3) . .
O21 Gd1 Gd8 139.6(3) . .
O33 Gd1 Gd8 109.7(3) . .
O38 Gd1 Gd8 92.8(3) . .
O47 Gd1 Gd8 146.4(3) . .
O17 Gd1 Gd8 36.3(3) . .
O11 Gd1 Gd8 74.4(3) . .
Gd13 Gd1 Gd8 64.41(3) . .
Ni7 Gd1 Gd8 138.11(6) 3_549 .
O168 Gd2 O165 69.4(6) . .
O168 Gd2 O39 148.8(5) . .
O165 Gd2 O39 133.9(5) . .
O168 Gd2 O13 95.5(5) . .
O165 Gd2 O13 144.4(5) . .
O39 Gd2 O13 74.7(4) . .
O168 Gd2 O12 132.3(5) . .
O165 Gd2 O12 94.4(5) . .
O39 Gd2 O12 73.5(4) . .
O13 Gd2 O12 71.7(4) . .
O168 Gd2 O8 71.2(6) . .
O165 Gd2 O8 70.4(6) . .
O39 Gd2 O8 95.5(5) . .
O13 Gd2 O8 136.7(5) . .
O12 Gd2 O8 146.8(5) . .
O168 Gd2 O62 132.8(5) . .
O165 Gd2 O62 66.0(5) . .
O39 Gd2 O62 68.4(4) . .
O13 Gd2 O62 130.2(4) . .
O12 Gd2 O62 66.7(4) . .
O8 Gd2 O62 80.1(5) . .
O168 Gd2 O19 81.0(5) . .
O165 Gd2 O19 133.8(5) . .
O39 Gd2 O19 67.8(4) . .
O13 Gd2 O19 70.5(4) . .
O12 Gd2 O19 131.3(4) . .
O8 Gd2 O19 66.8(5) . .
O62 Gd2 O19 120.8(4) . .
O168 Gd2 O162 65.2(6) . .
O165 Gd2 O162 79.2(6) . .
O39 Gd2 O162 130.8(5) . .
O13 Gd2 O162 65.2(5) . .
O12 Gd2 O162 67.8(5) . .
O8 Gd2 O162 133.3(5) . .
O62 Gd2 O162 118.8(5) . .
O19 Gd2 O162 119.7(5) . .
O168 Gd2 Ni23 41.6(4) . .
O165 Gd2 Ni23 42.0(4) . .
O39 Gd2 Ni23 136.5(3) . .
O13 Gd2 Ni23 136.8(3) . .
O12 Gd2 Ni23 136.0(3) . .
O8 Gd2 Ni23 41.4(4) . .
O62 Gd2 Ni23 92.8(3) . .
O19 Gd2 Ni23 92.7(3) . .
O162 Gd2 Ni23 92.8(4) . .
O168 Gd2 Gd20 138.4(4) . .
O165 Gd2 Gd20 137.7(4) . .
O39 Gd2 Gd20 43.7(3) . .
O13 Gd2 Gd20 43.3(3) . .
O12 Gd2 Gd20 43.7(3) . .
O8 Gd2 Gd20 138.8(4) . .
O62 Gd2 Gd20 87.1(3) . .
O19 Gd2 Gd20 87.6(3) . .
O162 Gd2 Gd20 87.0(4) . .
Ni23 Gd2 Gd20 179.68(7) . .
O168 Gd2 Gd10 115.8(4) . .
O165 Gd2 Gd10 142.7(4) . .
O39 Gd2 Gd10 33.1(3) . .
O13 Gd2 Gd10 72.8(3) . .
O12 Gd2 Gd10 104.1(3) . .
O8 Gd2 Gd10 76.7(4) . .
O62 Gd2 Gd10 91.8(3) . .
O19 Gd2 Gd10 35.1(3) . .
O162 Gd2 Gd10 137.7(4) . .
Ni23 Gd2 Gd10 115.57(6) . .
Gd20 Gd2 Gd10 64.73(4) . .
O5 Gd3 O73 142.0(4) . .
O5 Gd3 O98 69.9(5) . .
O73 Gd3 O98 132.8(5) . .
O5 Gd3 O38 69.3(5) . .
O73 Gd3 O38 130.9(5) . .
O98 Gd3 O38 86.8(5) . .
O5 Gd3 O22 94.1(5) . .
O73 Gd3 O22 72.1(5) . .
O98 Gd3 O22 72.1(5) . .
O38 Gd3 O22 156.9(5) . .
O5 Gd3 O147 141.4(6) . .
O73 Gd3 O147 69.4(6) . .
O98 Gd3 O147 106.7(6) . .
O38 Gd3 O147 72.1(6) . .
O22 Gd3 O147 122.3(6) . .
O5 Gd3 O18 74.8(4) . .
O73 Gd3 O18 67.2(4) . .
O98 Gd3 O18 126.4(5) . .
O38 Gd3 O18 116.7(4) . .
O22 Gd3 O18 71.6(4) . .
O147 Gd3 O18 125.8(6) . .
O5 Gd3 O76 94.3(4) . .
O73 Gd3 O76 72.9(4) . .
O98 Gd3 O76 153.0(5) . .
O38 Gd3 O76 66.9(4) . .
O22 Gd3 O76 132.6(4) . .
O147 Gd3 O76 71.6(6) . .
O18 Gd3 O76 65.9(4) . .
O5 Gd3 O148 135.7(5) . .
O73 Gd3 O148 70.7(5) . .
O98 Gd3 O148 66.7(6) . .
O38 Gd3 O148 115.9(6) . .
O22 Gd3 O148 64.6(6) . .
O147 Gd3 O148 63.0(6) . .
O18 Gd3 O148 126.2(5) . .
O76 Gd3 O148 129.1(5) . .
O5 Gd3 Gd26 89.8(3) . .
O73 Gd3 Gd26 97.9(3) . .
O98 Gd3 Gd26 37.4(4) . .
O38 Gd3 Gd26 123.8(3) . .
O22 Gd3 Gd26 37.1(3) . .
O147 Gd3 Gd26 110.7(5) . .
O18 Gd3 Gd26 105.9(3) . .
O76 Gd3 Gd26 169.3(3) . .
O148 Gd3 Gd26 49.3(4) . .
O5 Gd3 Gd19 132.0(3) . .
O73 Gd3 Gd19 37.6(3) . .
O98 Gd3 Gd19 96.5(4) . .
O38 Gd3 Gd19 158.2(3) . .
O22 Gd3 Gd19 39.2(3) . .
O147 Gd3 Gd19 86.4(5) . .
O18 Gd3 Gd19 78.5(3) . .
O76 Gd3 Gd19 110.1(3) . .
O148 Gd3 Gd19 47.8(4) . .
Gd26 Gd3 Gd19 60.36(4) . .
O5 Gd3 Gd1 33.7(3) . .
O73 Gd3 Gd1 148.8(3) . .
O98 Gd3 Gd1 78.4(4) . .
O38 Gd3 Gd1 35.8(3) . .
O22 Gd3 Gd1 127.0(3) . .
O147 Gd3 Gd1 107.8(5) . .
O18 Gd3 Gd1 93.7(3) . .
O76 Gd3 Gd1 76.8(3) . .
O148 Gd3 Gd1 137.5(4) . .
Gd26 Gd3 Gd1 111.43(4) . .
Gd19 Gd3 Gd1 165.73(4) . .
O48 Gd4 O64 72.3(5) . .
O48 Gd4 O29 142.6(5) . .
O64 Gd4 O29 129.5(5) . .
O48 Gd4 O173 139.0(5) . .
O64 Gd4 O173 105.6(5) . .
O29 Gd4 O173 71.0(5) . .
O48 Gd4 O40 90.8(4) . .
O64 Gd4 O40 154.0(5) . .
O29 Gd4 O40 75.7(5) . .
O173 Gd4 O40 74.2(5) . .
O48 Gd4 O28 66.5(4) . .
O64 Gd4 O28 86.6(5) . .
O29 Gd4 O28 134.1(4) . .
O173 Gd4 O28 72.5(5) . .
O40 Gd4 O28 68.3(5) . .
O48 Gd4 O57 97.9(4) . .
O64 Gd4 O57 72.1(5) . .
O29 Gd4 O57 68.5(5) . .
O173 Gd4 O57 120.9(5) . .
O40 Gd4 O57 131.1(5) . .
O28 Gd4 O57 157.0(5) . .
O48 Gd4 O52 75.0(4) . .
O64 Gd4 O52 124.3(5) . .
O29 Gd4 O52 67.6(5) . .
O173 Gd4 O52 128.3(5) . .
O40 Gd4 O52 66.8(4) . .
O28 Gd4 O52 119.0(4) . .
O57 Gd4 O52 69.3(4) . .
O48 Gd4 O131 135.9(5) . .
O64 Gd4 O131 64.4(5) . .
O29 Gd4 O131 69.5(5) . .
O173 Gd4 O131 65.0(5) . .
O40 Gd4 O131 132.8(5) . .
O28 Gd4 O131 117.3(5) . .
O57 Gd4 O131 61.5(5) . .
O52 Gd4 O131 123.4(5) . .
O48 Gd4 Ni10 109.8(3) . .
O64 Gd4 Ni10 142.1(3) . .
O29 Gd4 Ni10 33.2(3) . .
O173 Gd4 Ni10 96.3(4) . .
O40 Gd4 Ni10 61.7(3) . .
O28 Gd4 Ni10 129.9(3) . .
O57 Gd4 Ni10 70.1(3) . .
O52 Gd4 Ni10 35.3(3) . .
O131 Gd4 Ni10 99.5(4) . .
O48 Gd4 Gd11 92.6(3) . .
O64 Gd4 Gd11 36.9(3) . .
O29 Gd4 Gd11 95.0(3) . .
O173 Gd4 Gd11 109.9(4) . .
O40 Gd4 Gd11 168.3(3) . .
O28 Gd4 Gd11 123.2(3) . .
O57 Gd4 Gd11 37.2(3) . .
O52 Gd4 Gd11 103.2(3) . .
O131 Gd4 Gd11 46.6(4) . .
Ni10 Gd4 Gd11 106.63(6) . .
O48 Gd4 Gd10 133.0(3) . .
O64 Gd4 Gd10 94.7(3) . .
O29 Gd4 Gd10 36.2(3) . .
O173 Gd4 Gd10 87.8(4) . .
O40 Gd4 Gd10 111.2(3) . .
O28 Gd4 Gd10 159.8(3) . .
O57 Gd4 Gd10 36.5(3) . .
O52 Gd4 Gd10 76.6(3) . .
O131 Gd4 Gd10 47.2(4) . .
Ni10 Gd4 Gd10 55.17(5) . .
Gd11 Gd4 Gd10 58.90(4) . .
O61 Gd5 O160 70.3(6) . .
O61 Gd5 O127 143.4(5) . .
O160 Gd5 O127 129.4(6) . .
O61 Gd5 O171 140.3(9) . .
O160 Gd5 O171 101.7(9) . .
O127 Gd5 O171 72.2(8) . .
O61 Gd5 O60 95.5(5) . .
O160 Gd5 O60 70.7(5) . .
O127 Gd5 O60 69.9(5) . .
O171 Gd5 O60 119.1(9) . .
O61 Gd5 O71 75.9(5) . .
O160 Gd5 O71 124.9(5) . .
O127 Gd5 O71 67.6(5) . .
O171 Gd5 O71 131.3(9) . .
O60 Gd5 O71 70.8(5) . .
O61 Gd5 O56 69.8(5) . .
O160 Gd5 O56 89.8(6) . .
O127 Gd5 O56 130.8(5) . .
O171 Gd5 O56 71.3(8) . .
O60 Gd5 O56 159.0(5) . .
O71 Gd5 O56 117.5(5) . .
O61 Gd5 O95 97.2(5) . .
O160 Gd5 O95 156.1(6) . .
O127 Gd5 O95 72.7(5) . .
O171 Gd5 O95 74.5(9) . .
O60 Gd5 O95 132.3(5) . .
O71 Gd5 O95 68.2(5) . .
O56 Gd5 O95 66.4(5) . .
O61 Gd5 O177 134.9(9) . .
O160 Gd5 O177 65.4(9) . .
O127 Gd5 O177 68.8(9) . .
O171 Gd5 O177 60.3(11) . .
O60 Gd5 O177 62.3(9) . .
O71 Gd5 O177 124.0(9) . .
O56 Gd5 O177 117.2(9) . .
O95 Gd5 O177 127.2(9) . .
O61 Gd5 Ni18 110.7(3) . .
O160 Gd5 Ni18 142.2(4) . .
O127 Gd5 Ni18 33.5(4) . .
O171 Gd5 Ni18 99.1(8) . .
O60 Gd5 Ni18 71.6(3) . .
O71 Gd5 Ni18 35.0(4) . .
O56 Gd5 Ni18 126.9(3) . .
O95 Gd5 Ni18 60.8(4) . .
O177 Gd5 Ni18 99.2(8) . .
O61 Gd5 Gd24 89.4(3) . .
O160 Gd5 Gd24 36.1(4) . .
O127 Gd5 Gd24 96.0(4) . .
O171 Gd5 Gd24 106.7(8) . .
O60 Gd5 Gd24 36.4(3) . .
O71 Gd5 Gd24 103.9(3) . .
O56 Gd5 Gd24 125.6(3) . .
O95 Gd5 Gd24 167.9(4) . .
O177 Gd5 Gd24 48.8(8) . .
Ni18 Gd5 Gd24 107.33(7) . .
O61 Gd5 Gd14 132.9(3) . .
O160 Gd5 Gd14 94.3(4) . .
O127 Gd5 Gd14 36.2(4) . .
O171 Gd5 Gd14 85.5(8) . .
O60 Gd5 Gd14 38.4(3) . .
O71 Gd5 Gd14 78.2(4) . .
O56 Gd5 Gd14 156.8(3) . .
O95 Gd5 Gd14 108.7(4) . .
O177 Gd5 Gd14 46.0(8) . .
Ni18 Gd5 Gd14 56.17(6) . .
Gd24 Gd5 Gd14 59.77(4) . .
O50 Gd6 O30 144.1(4) . .
O50 Gd6 O26 71.9(5) . .
O30 Gd6 O26 129.1(4) . .
O50 Gd6 O130 70.8(5) . .
O30 Gd6 O130 130.6(5) . .
O26 Gd6 O130 87.1(5) . .
O50 Gd6 O53 96.4(5) . .
O30 Gd6 O53 70.2(4) . .
O26 Gd6 O53 159.3(5) . .
O130 Gd6 O53 72.7(5) . .
O50 Gd6 O96 96.7(5) . .
O30 Gd6 O96 72.8(5) . .
O26 Gd6 O96 66.9(5) . .
O130 Gd6 O96 153.8(5) . .
O53 Gd6 O96 132.8(5) . .
O50 Gd6 O36 75.4(5) . .
O30 Gd6 O36 68.8(5) . .
O26 Gd6 O36 120.8(5) . .
O130 Gd6 O36 125.6(5) . .
O53 Gd6 O36 70.2(4) . .
O96 Gd6 O36 69.7(5) . .
O50 Gd6 O159 132.8(6) . .
O30 Gd6 O159 71.7(6) . .
O26 Gd6 O159 112.4(6) . .
O130 Gd6 O159 62.8(6) . .
O53 Gd6 O159 62.7(6) . .
O96 Gd6 O159 129.2(6) . .
O36 Gd6 O159 126.1(6) . .
O50 Gd6 Ni9 110.7(3) . .
O30 Gd6 Ni9 34.0(3) . .
O26 Gd6 Ni9 127.9(3) . .
O130 Gd6 Ni9 144.4(4) . .
O53 Gd6 Ni9 71.8(3) . .
O96 Gd6 Ni9 61.1(3) . .
O36 Gd6 Ni9 35.7(3) . .
O159 Gd6 Ni9 102.4(5) . .
O50 Gd6 Gd25 90.7(3) . .
O30 Gd6 Gd25 96.1(3) . .
O26 Gd6 Gd25 124.1(3) . .
O130 Gd6 Gd25 37.6(4) . .
O53 Gd6 Gd25 37.0(3) . .
O96 Gd6 Gd25 168.5(3) . .
O36 Gd6 Gd25 103.9(3) . .
O159 Gd6 Gd25 46.3(5) . .
Ni9 Gd6 Gd25 108.00(6) . .
O50 Gd6 Gd18 133.8(3) . .
O30 Gd6 Gd18 36.5(3) . .
O26 Gd6 Gd18 153.6(3) . .
O130 Gd6 Gd18 95.6(4) . .
O53 Gd6 Gd18 38.3(3) . .
O96 Gd6 Gd18 109.1(3) . .
O36 Gd6 Gd18 78.5(3) . .
O159 Gd6 Gd18 48.2(5) . .
Ni9 Gd6 Gd18 56.62(6) . .
Gd25 Gd6 Gd18 59.62(3) . .
O50 Gd6 Gd7 34.3(3) . .
O30 Gd6 Gd7 150.5(3) . .
O26 Gd6 Gd7 37.8(3) . .
O130 Gd6 Gd7 78.9(4) . .
O53 Gd6 Gd7 129.8(3) . .
O96 Gd6 Gd7 78.3(3) . .
O36 Gd6 Gd7 95.8(3) . .
O159 Gd6 Gd7 134.3(5) . .
Ni9 Gd6 Gd7 123.31(7) . .
Gd25 Gd6 Gd7 112.41(4) . .
Gd18 Gd6 Gd7 167.95(4) . .
O15 Gd7 O48 76.5(4) . .
O15 Gd7 O50 75.0(4) . .
O48 Gd7 O50 72.9(4) . .
O15 Gd7 O44 139.0(5) . .
O48 Gd7 O44 137.8(4) . .
O50 Gd7 O44 92.9(5) . .
O15 Gd7 O14 67.0(4) . .
O48 Gd7 O14 73.6(4) . .
O50 Gd7 O14 133.8(4) . .
O44 Gd7 O14 133.2(5) . .
O15 Gd7 O55 139.6(5) . .
O48 Gd7 O55 91.9(5) . .
O50 Gd7 O55 138.7(5) . .
O44 Gd7 O55 72.8(5) . .
O14 Gd7 O55 72.6(5) . .
O15 Gd7 O28 133.6(4) . .
O48 Gd7 O28 65.3(4) . .
O50 Gd7 O28 69.5(4) . .
O44 Gd7 O28 72.5(5) . .
O14 Gd7 O28 121.5(4) . .
O55 Gd7 O28 69.3(5) . .
O15 Gd7 O32 92.3(5) . .
O48 Gd7 O32 140.7(5) . .
O50 Gd7 O32 140.9(5) . .
O44 Gd7 O32 72.6(5) . .
O14 Gd7 O32 67.5(5) . .
O55 Gd7 O32 72.5(5) . .
O28 Gd7 O32 134.0(5) . .
O15 Gd7 O26 70.5(4) . .
O48 Gd7 O26 134.2(4) . .
O50 Gd7 O26 68.6(4) . .
O44 Gd7 O26 68.6(5) . .
O14 Gd7 O26 118.6(4) . .
O55 Gd7 O26 133.7(5) . .
O28 Gd7 O26 119.8(5) . .
O32 Gd7 O26 72.3(5) . .
O15 Gd7 Gd22 45.2(3) . .
O48 Gd7 Gd22 44.4(3) . .
O50 Gd7 Gd22 44.0(3) . .
O44 Gd7 Gd22 136.9(3) . .
O14 Gd7 Gd22 89.9(3) . .
O55 Gd7 Gd22 136.2(3) . .
O28 Gd7 Gd22 88.5(3) . .
O32 Gd7 Gd22 137.4(3) . .
O26 Gd7 Gd22 90.0(3) . .
O15 Gd7 Ni4 158.0(3) . .
O48 Gd7 Ni4 82.1(3) . .
O50 Gd7 Ni4 103.6(3) . .
O44 Gd7 Ni4 62.5(3) . .
O14 Gd7 Ni4 102.2(3) . .
O55 Gd7 Ni4 35.3(3) . .
O28 Gd7 Ni4 34.9(3) . .
O32 Gd7 Ni4 101.3(3) . .
O26 Gd7 Ni4 130.1(3) . .
Gd22 Gd7 Ni4 119.05(5) . .
O15 Gd7 Ni1 84.1(3) . .
O48 Gd7 Ni1 105.9(3) . .
O50 Gd7 Ni1 158.7(3) . .
O44 Gd7 Ni1 100.9(3) . .
O14 Gd7 Ni1 33.9(3) . .
O55 Gd7 Ni1 61.9(3) . .
O28 Gd7 Ni1 130.1(3) . .
O32 Gd7 Ni1 34.9(3) . .
O26 Gd7 Ni1 101.3(3) . .
Gd22 Gd7 Ni1 120.35(6) . .
Ni4 Gd7 Ni1 97.18(7) . .
O110 Gd8 O10 139.0(5) . .
O110 Gd8 O58 83.3(5) . .
O10 Gd8 O58 70.7(4) . .
O110 Gd8 O9 74.7(5) . .
O10 Gd8 O9 146.0(5) . .
O58 Gd8 O9 129.8(5) . .
O110 Gd8 O72 102.1(5) . .
O10 Gd8 O72 99.6(4) . .
O58 Gd8 O72 72.5(4) . .
O9 Gd8 O72 69.0(5) . .
O110 Gd8 O84 142.5(5) . .
O10 Gd8 O84 76.8(5) . .
O58 Gd8 O84 128.7(5) . .
O9 Gd8 O84 69.4(5) . .
O72 Gd8 O84 75.1(5) . .
O110 Gd8 O17 76.5(5) . .
O10 Gd8 O17 70.7(4) . .
O58 Gd8 O17 86.0(4) . .
O9 Gd8 O17 129.6(5) . .
O72 Gd8 O17 158.4(5) . .
O84 Gd8 O17 119.3(5) . .
O110 Gd8 O25 88.0(5) . .
O10 Gd8 O25 99.8(4) . .
O58 Gd8 O25 151.4(4) . .
O9 Gd8 O25 72.9(5) . .
O72 Gd8 O25 136.1(4) . .
O84 Gd8 O25 71.6(5) . .
O17 Gd8 O25 65.5(4) . .
O110 Gd8 C6A 21.7(5) . .
O10 Gd8 C6A 139.4(5) . .
O58 Gd8 C6A 71.0(5) . .
O9 Gd8 C6A 72.4(5) . .
O72 Gd8 C6A 81.3(5) . .
O84 Gd8 C6A 140.2(5) . .
O17 Gd8 C6A 93.6(5) . .
O25 Gd8 C6A 107.3(5) . .
O110 Gd8 Ni3 107.3(4) . .
O10 Gd8 Ni3 112.2(3) . .
O58 Gd8 Ni3 144.9(3) . .
O9 Gd8 Ni3 34.5(3) . .
O72 Gd8 Ni3 72.6(3) . .
O84 Gd8 Ni3 35.5(3) . .
O17 Gd8 Ni3 128.7(3) . .
O25 Gd8 Ni3 63.6(3) . .
C6A Gd8 Ni3 106.8(4) . .
O110 Gd8 Gd16 84.9(4) . .
O10 Gd8 Gd16 92.7(3) . .
O58 Gd8 Gd16 37.9(3) . .
O9 Gd8 Gd16 94.7(3) . .
O72 Gd8 Gd16 36.5(3) . .
O84 Gd8 Gd16 108.3(3) . .
O17 Gd8 Gd16 122.8(3) . .
O25 Gd8 Gd16 167.0(3) . .
C6A Gd8 Gd16 64.0(4) . .
Ni3 Gd8 Gd16 108.42(6) . .
O110 Gd8 Gd17 76.1(4) . .
O10 Gd8 Gd17 135.7(3) . .
O58 Gd8 Gd17 95.3(3) . .
O9 Gd8 Gd17 36.0(3) . .
O72 Gd8 Gd17 37.1(3) . .
O84 Gd8 Gd17 81.2(3) . .
O17 Gd8 Gd17 152.2(3) . .
O25 Gd8 Gd17 109.0(3) . .
C6A Gd8 Gd17 61.1(4) . .
Ni3 Gd8 Gd17 57.25(6) . .
Gd16 Gd8 Gd17 58.76(3) . .
O61 Gd9 O6 74.8(4) . .
O61 Gd9 O91 136.3(5) . .
O6 Gd9 O91 96.8(5) . .
O61 Gd9 O129 143.4(5) . .
O6 Gd9 O129 135.8(5) . .
O91 Gd9 O129 69.7(5) . .
O61 Gd9 O7 73.0(4) . .
O6 Gd9 O7 75.2(5) . .
O91 Gd9 O7 147.4(5) . .
O129 Gd9 O7 93.8(5) . .
O61 Gd9 O167 92.3(5) . .
O6 Gd9 O167 145.1(5) . .
O91 Gd9 O167 70.0(5) . .
O129 Gd9 O167 71.4(5) . .
O7 Gd9 O167 132.6(5) . .
O61 Gd9 O27 70.2(4) . .
O6 Gd9 O27 66.6(4) . .
O91 Gd9 O27 67.3(5) . .
O129 Gd9 O27 133.7(5) . .
O7 Gd9 O27 132.2(4) . .
O167 Gd9 O27 78.5(5) . .
O61 Gd9 O37 132.4(4) . .
O6 Gd9 O37 70.8(4) . .
O91 Gd9 O37 80.4(5) . .
O129 Gd9 O37 65.5(5) . .
O7 Gd9 O37 67.1(4) . .
O167 Gd9 O37 134.0(5) . .
O27 Gd9 O37 121.5(4) . .
O61 Gd9 O160 64.2(5) . .
O6 Gd9 O160 130.9(5) . .
O91 Gd9 O160 131.4(5) . .
O129 Gd9 O160 79.2(5) . .
O7 Gd9 O160 68.1(5) . .
O167 Gd9 O160 65.0(5) . .
O27 Gd9 O160 118.5(5) . .
O37 Gd9 O160 119.5(5) . .
O61 Gd9 Ni24 134.8(3) . .
O6 Gd9 Ni24 137.6(3) . .
O91 Gd9 Ni24 41.0(4) . .
O129 Gd9 Ni24 41.6(4) . .
O7 Gd9 Ni24 134.8(3) . .
O167 Gd9 Ni24 42.5(4) . .
O27 Gd9 Ni24 93.0(3) . .
O37 Gd9 Ni24 92.5(3) . .
O160 Gd9 Ni24 91.4(4) . .
O61 Gd9 Gd15 44.5(3) . .
O6 Gd9 Gd15 43.9(3) . .
O91 Gd9 Gd15 140.5(4) . .
O129 Gd9 Gd15 137.8(4) . .
O7 Gd9 Gd15 44.3(3) . .
O167 Gd9 Gd15 136.6(4) . .
O27 Gd9 Gd15 87.9(3) . .
O37 Gd9 Gd15 88.1(3) . .
O160 Gd9 Gd15 87.1(4) . .
Ni24 Gd9 Gd15 178.46(7) . .
O61 Gd9 Gd17 72.4(3) . 3_549
O6 Gd9 Gd17 32.7(3) . 3_549
O91 Gd9 Gd17 78.1(3) . 3_549
O129 Gd9 Gd17 143.9(4) . 3_549
O7 Gd9 Gd17 105.4(3) . 3_549
O167 Gd9 Gd17 112.6(4) . 3_549
O27 Gd9 Gd17 34.2(3) . 3_549
O37 Gd9 Gd17 93.9(3) . 3_549
O160 Gd9 Gd17 136.2(4) . 3_549
Ni24 Gd9 Gd17 116.32(7) . 3_549
Gd15 Gd9 Gd17 65.04(4) . 3_549
O39 Gd10 O132 139.0(5) . .
O39 Gd10 O19 72.7(5) . .
O132 Gd10 O19 91.0(6) . .
O39 Gd10 O57 100.4(4) . .
O132 Gd10 O57 110.8(6) . .
O19 Gd10 O57 73.4(5) . .
O39 Gd10 O29 145.1(5) . .
O132 Gd10 O29 73.3(5) . .
O19 Gd10 O29 130.1(5) . .
O57 Gd10 O29 69.2(5) . .
O39 Gd10 O23 69.4(4) . .
O132 Gd10 O23 72.3(5) . .
O19 Gd10 O23 86.6(5) . .
O57 Gd10 O23 159.6(5) . .
O29 Gd10 O23 129.2(5) . .
O39 Gd10 O59 75.0(5) . .
O132 Gd10 O59 138.3(6) . .
O19 Gd10 O59 128.1(5) . .
O57 Gd10 O59 73.7(5) . .
O29 Gd10 O59 70.1(5) . .
O23 Gd10 O59 118.2(5) . .
O39 Gd10 O106 94.4(5) . .
O132 Gd10 O106 82.3(6) . .
O19 Gd10 O106 151.5(5) . .
O57 Gd10 O106 134.8(5) . .
O29 Gd10 O106 74.4(5) . .
O23 Gd10 O106 65.0(5) . .
O59 Gd10 O106 69.3(5) . .
O39 Gd10 O131 136.6(5) . .
O132 Gd10 O131 50.6(6) . .
O19 Gd10 O131 64.3(5) . .
O57 Gd10 O131 62.4(5) . .
O29 Gd10 O131 69.6(5) . .
O23 Gd10 O131 112.2(5) . .
O59 Gd10 O131 128.2(5) . .
O106 Gd10 O131 126.7(5) . .
O39 Gd10 C12A 142.4(6) . .
O132 Gd10 C12A 25.8(6) . .
O19 Gd10 C12A 74.3(6) . .
O57 Gd10 C12A 86.9(6) . .
O29 Gd10 C12A 71.9(6) . .
O23 Gd10 C12A 91.2(6) . .
O59 Gd10 C12A 141.4(6) . .
O106 Gd10 C12A 106.4(6) . .
O131 Gd10 C12A 25.0(6) . .
O39 Gd10 Ni10 110.9(3) . .
O132 Gd10 Ni10 103.8(4) . .
O19 Gd10 Ni10 145.2(3) . .
O57 Gd10 Ni10 72.0(3) . .
O29 Gd10 Ni10 34.6(3) . .
O23 Gd10 Ni10 127.7(3) . .
O59 Gd10 Ni10 36.1(3) . .
O106 Gd10 Ni10 62.9(4) . .
O131 Gd10 Ni10 101.3(4) . .
C12A Gd10 Ni10 106.4(5) . .
O39 Gd10 Gd11 94.4(3) . .
O132 Gd10 Gd11 94.8(5) . .
O19 Gd10 Gd11 38.1(3) . .
O57 Gd10 Gd11 37.2(3) . .
O29 Gd10 Gd11 95.1(3) . .
O23 Gd10 Gd11 123.9(3) . .
O59 Gd10 Gd11 107.5(3) . .
O106 Gd10 Gd11 169.4(4) . .
O131 Gd10 Gd11 46.8(4) . .
C12A Gd10 Gd11 69.4(5) . .
Ni10 Gd10 Gd11 108.35(6) . .
O57 Gd11 O64 73.6(5) . .
O57 Gd11 O19 73.4(5) . .
O64 Gd11 O19 129.3(5) . .
O57 Gd11 O161 81.4(5) . .
O64 Gd11 O161 70.5(5) . .
O19 Gd11 O161 138.6(5) . .
O57 Gd11 O8 80.8(5) . .
O64 Gd11 O8 139.0(5) . .
O19 Gd11 O8 69.5(5) . .
O161 Gd11 O8 74.6(5) . .
O57 Gd11 O158 137.4(7) . .
O64 Gd11 O158 66.3(7) . .
O19 Gd11 O158 123.1(7) . .
O161 Gd11 O158 97.6(7) . .
O8 Gd11 O158 140.4(7) . .
O57 Gd11 O156 137.4(7) . .
O64 Gd11 O156 121.6(6) . .
O19 Gd11 O156 66.9(6) . .
O161 Gd11 O156 140.1(7) . .
O8 Gd11 O156 98.9(7) . .
O158 Gd11 O156 62.1(8) . .
O57 Gd11 O131 64.4(5) . .
O64 Gd11 O131 66.0(5) . .
O19 Gd11 O131 65.4(5) . .
O161 Gd11 O131 130.3(5) . .
O8 Gd11 O131 128.8(5) . .
O158 Gd11 O131 86.2(7) . .
O156 Gd11 O131 84.9(6) . .
O57 Gd11 O19W 147.1(8) . .
O64 Gd11 O19W 115.5(8) . .
O19 Gd11 O19W 113.3(8) . .
O161 Gd11 O19W 73.3(9) . .
O8 Gd11 O19W 72.6(9) . .
O158 Gd11 O19W 68.0(10) . .
O156 Gd11 O19W 67.4(9) . .
O131 Gd11 O19W 148.4(9) . .
O57 Gd11 Gd10 38.0(3) . .
O64 Gd11 Gd10 97.1(3) . .
O19 Gd11 Gd10 37.4(3) . .
O161 Gd11 Gd10 117.4(4) . .
O8 Gd11 Gd10 80.4(4) . .
O158 Gd11 Gd10 134.2(6) . .
O156 Gd11 Gd10 99.6(6) . .
O131 Gd11 Gd10 48.9(4) . .
O19W Gd11 Gd10 147.2(8) . .
O57 Gd11 Gd4 39.2(3) . .
O64 Gd11 Gd4 36.4(3) . .
O19 Gd11 Gd4 97.7(3) . .
O161 Gd11 Gd4 81.6(4) . .
O8 Gd11 Gd4 118.2(4) . .
O158 Gd11 Gd4 98.3(6) . .
O156 Gd11 Gd4 132.3(5) . .
O131 Gd11 Gd4 49.0(4) . .
O19W Gd11 Gd4 148.9(8) . .
Gd10 Gd11 Gd4 61.81(3) . .
O57 Gd11 Gd2 81.4(3) . .
O64 Gd11 Gd2 154.9(3) . .
O19 Gd11 Gd2 36.9(3) . .
O161 Gd11 Gd2 108.1(4) . .
O8 Gd11 Gd2 33.9(4) . .
O158 Gd11 Gd2 136.9(6) . .
O156 Gd11 Gd2 76.3(6) . .
O131 Gd11 Gd2 101.4(4) . .
O19W Gd11 Gd2 86.8(8) . .
Gd10 Gd11 Gd2 60.51(3) . .
Gd4 Gd11 Gd2 118.81(5) . .
O15 Gd12 O35 70.8(5) 3_549 .
O15 Gd12 O14 68.3(5) 3_549 3_549
O35 Gd12 O14 87.3(5) . 3_549
O15 Gd12 O31 141.7(5) 3_549 .
O35 Gd12 O31 132.2(5) . .
O14 Gd12 O31 131.4(5) 3_549 .
O15 Gd12 O67 96.2(5) 3_549 .
O35 Gd12 O67 72.4(5) . .
O14 Gd12 O67 157.9(4) 3_549 .
O31 Gd12 O67 70.5(4) . .
O15 Gd12 O149 138.5(6) 3_549 .
O35 Gd12 O149 107.1(6) . .
O14 Gd12 O149 70.2(6) 3_549 .
O31 Gd12 O149 71.3(6) . .
O67 Gd12 O149 123.3(6) . .
O15 Gd12 O94 91.6(5) 3_549 3_549
O35 Gd12 O94 152.5(5) . 3_549
O14 Gd12 O94 66.2(4) 3_549 3_549
O31 Gd12 O94 74.4(5) . 3_549
O67 Gd12 O94 132.1(4) . 3_549
O149 Gd12 O94 72.0(6) . 3_549
O15 Gd12 O75 74.5(5) 3_549 .
O35 Gd12 O75 124.9(5) . .
O14 Gd12 O75 117.3(4) 3_549 .
O31 Gd12 O75 67.2(5) . .
O67 Gd12 O75 70.4(4) . .
O149 Gd12 O75 127.1(6) . .
O94 Gd12 O75 66.4(4) 3_549 .
O15 Gd12 O4 136.1(6) 3_549 .
O35 Gd12 O4 65.9(6) . .
O14 Gd12 O4 115.2(6) 3_549 .
O31 Gd12 O4 71.6(6) . .
O67 Gd12 O4 64.7(6) . .
O149 Gd12 O4 64.5(7) . .
O94 Gd12 O4 131.1(6) 3_549 .
O75 Gd12 O4 126.6(6) . .
O15 Gd12 Gd23 91.6(3) 3_549 .
O35 Gd12 Gd23 38.0(3) . .
O14 Gd12 Gd23 124.9(3) 3_549 .
O31 Gd12 Gd23 96.5(3) . .
O67 Gd12 Gd23 36.8(3) . .
O149 Gd12 Gd23 111.9(5) . .
O94 Gd12 Gd23 168.7(3) 3_549 .
O75 Gd12 Gd23 104.2(3) . .
O4 Gd12 Gd23 48.7(5) . .
O15 Gd12 Gd21 132.4(3) 3_549 .
O35 Gd12 Gd21 96.5(3) . .
O14 Gd12 Gd21 159.0(3) 3_549 .
O31 Gd12 Gd21 37.0(3) . .
O67 Gd12 Gd21 37.8(3) . .
O149 Gd12 Gd21 89.0(5) . .
O94 Gd12 Gd21 110.8(3) 3_549 .
O75 Gd12 Gd21 77.2(3) . .
O4 Gd12 Gd21 49.6(5) . .
Gd23 Gd12 Gd21 59.57(3) . .
O15 Gd12 Gd7 33.1(3) 3_549 3_549
O35 Gd12 Gd7 78.0(3) . 3_549
O14 Gd12 Gd7 35.3(3) 3_549 3_549
O31 Gd12 Gd7 149.7(3) . 3_549
O67 Gd12 Gd7 128.1(3) . 3_549
O149 Gd12 Gd7 105.5(5) . 3_549
O94 Gd12 Gd7 76.0(3) 3_549 3_549
O75 Gd12 Gd7 94.8(3) . 3_549
O4 Gd12 Gd7 135.6(5) . 3_549
Gd23 Gd12 Gd7 111.93(3) . 3_549
Gd21 Gd12 Gd7 165.46(4) . 3_549
O10 Gd13 O16 75.8(4) . .
O10 Gd13 O166 146.9(5) . .
O16 Gd13 O166 93.8(5) . .
O10 Gd13 O5 73.4(4) . .
O16 Gd13 O5 74.2(4) . .
O166 Gd13 O5 134.5(5) . .
O10 Gd13 O163 133.4(5) . .
O16 Gd13 O163 144.5(5) . .
O166 Gd13 O163 70.9(6) . .
O5 Gd13 O163 93.6(5) . .
O10 Gd13 O164 95.3(5) . .
O16 Gd13 O164 134.3(5) . .
O166 Gd13 O164 69.4(5) . .
O5 Gd13 O164 146.9(5) . .
O163 Gd13 O164 71.3(5) . .
O10 Gd13 O58 67.4(4) . .
O16 Gd13 O58 69.1(4) . .
O166 Gd13 O58 79.6(5) . .
O5 Gd13 O58 131.3(4) . .
O163 Gd13 O58 134.5(5) . .
O164 Gd13 O58 66.2(5) . .
O10 Gd13 O98 67.4(5) . .
O16 Gd13 O98 131.3(5) . .
O166 Gd13 O98 134.1(5) . .
O5 Gd13 O98 65.7(5) . .
O163 Gd13 O98 66.5(5) . .
O164 Gd13 O98 81.1(5) . .
O58 Gd13 O98 120.1(5) . .
O10 Gd13 O81 132.4(5) . .
O16 Gd13 O81 66.0(5) . .
O166 Gd13 O81 65.3(5) . .
O5 Gd13 O81 69.8(5) . .
O163 Gd13 O81 78.5(5) . .
O164 Gd13 O81 131.6(5) . .
O58 Gd13 O81 119.3(5) . .
O98 Gd13 O81 120.0(5) . .
O10 Gd13 Ni22 136.2(3) . .
O16 Gd13 Ni22 135.8(3) . .
O166 Gd13 Ni22 42.2(4) . .
O5 Gd13 Ni22 135.1(3) . .
O163 Gd13 Ni22 41.7(4) . .
O164 Gd13 Ni22 41.6(4) . .
O58 Gd13 Ni22 93.6(3) . .
O98 Gd13 Ni22 92.8(3) . .
O81 Gd13 Ni22 91.4(4) . .
O10 Gd13 Gd1 44.2(3) . .
O16 Gd13 Gd1 44.5(3) . .
O166 Gd13 Gd1 138.0(4) . .
O5 Gd13 Gd1 44.2(3) . .
O163 Gd13 Gd1 137.6(4) . .
O164 Gd13 Gd1 138.9(4) . .
O58 Gd13 Gd1 87.1(3) . .
O98 Gd13 Gd1 86.9(3) . .
O81 Gd13 Gd1 88.2(4) . .
Ni22 Gd13 Gd1 179.29(7) . .
O10 Gd13 Gd8 32.4(3) . .
O16 Gd13 Gd8 72.1(3) . .
O166 Gd13 Gd8 114.6(4) . .
O5 Gd13 Gd8 103.3(3) . .
O163 Gd13 Gd8 143.3(4) . .
O164 Gd13 Gd8 77.1(4) . .
O58 Gd13 Gd8 35.3(3) . .
O98 Gd13 Gd8 90.9(3) . .
O81 Gd13 Gd8 137.9(4) . .
Ni22 Gd13 Gd8 116.68(7) . .
Gd1 Gd13 Gd8 63.97(4) . .
O13 Gd14 O127 143.6(5) . .
O13 Gd14 O162 71.7(5) . .
O127 Gd14 O162 129.3(6) . .
O13 Gd14 O24 68.5(5) . .
O127 Gd14 O24 131.3(5) . .
O162 Gd14 O24 88.7(5) . .
O13 Gd14 O60 97.2(5) . .
O127 Gd14 O60 69.5(5) . .
O162 Gd14 O60 71.3(5) . .
O24 Gd14 O60 158.6(5) . .
O13 Gd14 O104 95.5(5) . .
O127 Gd14 O104 74.0(5) . .
O162 Gd14 O104 154.3(6) . .
O24 Gd14 O104 65.7(5) . .
O60 Gd14 O104 133.6(5) . .
O13 Gd14 O126 75.3(5) . .
O127 Gd14 O126 68.4(5) . .
O162 Gd14 O126 125.3(6) . .
O24 Gd14 O126 117.7(5) . .
O60 Gd14 O126 71.0(5) . .
O104 Gd14 O126 69.5(5) . .
O13 Gd14 O154 139.8(9) . .
O127 Gd14 O154 71.3(9) . .
O162 Gd14 O154 102.1(10) . .
O24 Gd14 O154 71.7(9) . .
O60 Gd14 O154 118.9(9) . .
O104 Gd14 O154 72.9(9) . .
O126 Gd14 O154 130.6(9) . .
O13 Gd14 O177 136.6(9) . .
O127 Gd14 O177 67.4(9) . .
O162 Gd14 O177 66.0(9) . .
O24 Gd14 O177 118.4(9) . .
O60 Gd14 O177 60.8(9) . .
O104 Gd14 O177 127.2(9) . .
O126 Gd14 O177 122.8(9) . .
O154 Gd14 O177 61.6(12) . .
O13 Gd14 Ni18 110.5(3) . .
O127 Gd14 Ni18 33.7(4) . .
O162 Gd14 Ni18 142.9(4) . .
O24 Gd14 Ni18 127.5(3) . .
O60 Gd14 Ni18 71.6(3) . .
O104 Gd14 Ni18 62.1(4) . .
O126 Gd14 Ni18 35.5(4) . .
O154 Gd14 Ni18 97.9(9) . .
O177 Gd14 Ni18 97.9(8) . .
O13 Gd14 Gd24 90.9(3) . .
O127 Gd14 Gd24 95.7(4) . .
O162 Gd14 Gd24 36.6(4) . .
O24 Gd14 Gd24 125.0(3) . .
O60 Gd14 Gd24 36.3(3) . .
O104 Gd14 Gd24 169.1(4) . .
O126 Gd14 Gd24 103.8(4) . .
O154 Gd14 Gd24 107.4(8) . .
O177 Gd14 Gd24 48.5(8) . .
Ni18 Gd14 Gd24 107.37(7) . .
O13 Gd14 Gd5 134.1(3) . .
O127 Gd14 Gd5 36.2(4) . .
O162 Gd14 Gd5 94.4(4) . .
O24 Gd14 Gd5 156.8(3) . .
O60 Gd14 Gd5 38.0(3) . .
O104 Gd14 Gd5 110.0(4) . .
O126 Gd14 Gd5 78.8(4) . .
O154 Gd14 Gd5 85.2(8) . .
O177 Gd14 Gd5 44.3(8) . .
Ni18 Gd14 Gd5 56.49(6) . .
Gd24 Gd14 Gd5 59.51(3) . .
O6 Gd15 O7 75.3(5) . .
O6 Gd15 O34 67.1(4) . .
O7 Gd15 O34 133.2(5) . .
O6 Gd15 O61 74.4(5) . .
O7 Gd15 O61 72.6(5) . .
O34 Gd15 O61 71.2(5) . .
O6 Gd15 O102 139.2(5) . .
O7 Gd15 O102 137.8(5) . .
O34 Gd15 O102 72.1(5) . .
O61 Gd15 O102 92.1(5) . .
O6 Gd15 O56 136.0(5) . .
O7 Gd15 O56 71.7(5) . .
O34 Gd15 O56 119.3(5) . .
O61 Gd15 O56 68.5(5) . .
O102 Gd15 O56 66.1(5) . .
O6 Gd15 O42 138.9(5) . .
O7 Gd15 O42 92.4(5) . .
O34 Gd15 O42 134.3(5) . .
O61 Gd15 O42 139.6(5) . .
O102 Gd15 O42 73.9(5) . .
O56 Gd15 O42 71.2(5) . .
O6 Gd15 O66 91.6(5) . .
O7 Gd15 O66 141.1(5) . .
O34 Gd15 O66 68.3(5) . .
O61 Gd15 O66 139.5(5) . .
O102 Gd15 O66 73.9(5) . .
O56 Gd15 O66 132.2(5) . .
O42 Gd15 O66 73.5(5) . .
O6 Gd15 O41 71.5(4) . .
O7 Gd15 O41 67.9(5) . .
O34 Gd15 O41 121.3(5) . .
O61 Gd15 O41 132.9(5) . .
O102 Gd15 O41 134.8(5) . .
O56 Gd15 O41 119.4(5) . .
O42 Gd15 O41 67.6(5) . .
O66 Gd15 O41 73.2(5) . .
O6 Gd15 Gd9 44.0(3) . .
O7 Gd15 Gd9 44.4(3) . .
O34 Gd15 Gd9 88.8(3) . .
O61 Gd15 Gd9 43.9(3) . .
O102 Gd15 Gd9 136.0(4) . .
O56 Gd15 Gd9 92.1(3) . .
O42 Gd15 Gd9 136.8(4) . .
O66 Gd15 Gd9 135.6(3) . .
O41 Gd15 Gd9 89.1(3) . .
O6 Gd15 Ni13 82.9(3) . .
O7 Gd15 Ni13 158.0(3) . .
O34 Gd15 Ni13 34.2(3) . .
O61 Gd15 Ni13 104.6(3) . .
O102 Gd15 Ni13 63.2(4) . .
O56 Gd15 Ni13 128.5(3) . .
O42 Gd15 Ni13 102.3(4) . .
O66 Gd15 Ni13 35.1(3) . .
O41 Gd15 Ni13 102.5(3) . .
Gd9 Gd15 Ni13 118.56(6) . .
O6 Gd15 Ni11 159.4(3) . .
O7 Gd15 Ni11 104.3(3) . .
O34 Gd15 Ni11 101.6(3) . .
O61 Gd15 Ni11 85.7(3) . .
O102 Gd15 Ni11 34.1(4) . .
O56 Gd15 Ni11 33.6(3) . .
O42 Gd15 Ni11 61.4(4) . .
O66 Gd15 Ni11 100.3(3) . .
O41 Gd15 Ni11 128.0(3) . .
Gd9 Gd15 Ni11 121.94(7) . .
Ni13 Gd15 Ni11 97.14(8) . .
O72 Gd16 O58 73.9(5) . .
O72 Gd16 O27 73.3(5) . 3_549
O58 Gd16 O27 132.3(5) . 3_549
O72 Gd16 O91 81.1(5) . 3_549
O58 Gd16 O91 136.9(5) . 3_549
O27 Gd16 O91 68.9(5) 3_549 3_549
O72 Gd16 O164 82.3(5) . .
O58 Gd16 O164 68.5(5) . .
O27 Gd16 O164 137.8(5) 3_549 .
O91 Gd16 O164 73.8(5) 3_549 .
O72 Gd16 O157 138.9(8) . 3_549
O58 Gd16 O157 67.9(8) . 3_549
O27 Gd16 O157 124.0(8) 3_549 3_549
O91 Gd16 O157 138.5(8) 3_549 3_549
O164 Gd16 O157 97.0(8) . 3_549
O72 Gd16 O155 137.2(6) . 3_549
O58 Gd16 O155 124.2(6) . 3_549
O27 Gd16 O155 66.9(6) 3_549 3_549
O91 Gd16 O155 98.1(6) 3_549 3_549
O164 Gd16 O155 139.0(6) . 3_549
O157 Gd16 O155 62.2(9) 3_549 3_549
O72 Gd16 O108 67.6(5) . .
O58 Gd16 O108 71.9(5) . .
O27 Gd16 O108 64.1(5) 3_549 .
O91 Gd16 O108 128.9(5) 3_549 .
O164 Gd16 O108 135.4(5) . .
O157 Gd16 O108 86.3(8) 3_549 .
O155 Gd16 O108 81.3(6) 3_549 .
O72 Gd16 O18W 147.2(8) . .
O58 Gd16 O18W 113.5(8) . .
O27 Gd16 O18W 112.9(8) 3_549 .
O91 Gd16 O18W 72.4(8) 3_549 .
O164 Gd16 O18W 72.2(8) . .
O157 Gd16 O18W 66.4(10) 3_549 .
O155 Gd16 O18W 67.1(9) 3_549 .
O108 Gd16 O18W 145.0(8) . .
O72 Gd16 Gd17 38.7(3) . .
O58 Gd16 Gd17 97.9(3) . .
O27 Gd16 Gd17 37.7(3) 3_549 .
O91 Gd16 Gd17 82.6(3) 3_549 .
O164 Gd16 Gd17 119.4(4) . .
O157 Gd16 Gd17 133.4(7) 3_549 .
O155 Gd16 Gd17 98.5(5) 3_549 .
O108 Gd16 Gd17 47.6(4) . .
O18W Gd16 Gd17 148.4(7) . .
O72 Gd16 Gd8 38.2(3) . .
O58 Gd16 Gd8 37.7(3) . .
O27 Gd16 Gd8 98.8(3) 3_549 .
O91 Gd16 Gd8 116.8(4) 3_549 .
O164 Gd16 Gd8 80.8(4) . .
O157 Gd16 Gd8 100.8(7) 3_549 .
O155 Gd16 Gd8 135.1(5) 3_549 .
O108 Gd16 Gd8 55.1(4) . .
O18W Gd16 Gd8 147.8(7) . .
Gd17 Gd16 Gd8 61.69(4) . .
O72 Gd16 Gd9 80.7(3) . 3_549
O58 Gd16 Gd9 154.5(3) . 3_549
O27 Gd16 Gd9 36.1(3) 3_549 3_549
O91 Gd16 Gd9 33.7(3) 3_549 3_549
O164 Gd16 Gd9 107.1(4) . 3_549
O157 Gd16 Gd9 136.8(7) 3_549 3_549
O155 Gd16 Gd9 76.4(5) 3_549 3_549
O108 Gd16 Gd9 99.7(4) . 3_549
O18W Gd16 Gd9 87.4(7) . 3_549
Gd17 Gd16 Gd9 61.39(4) . 3_549
Gd8 Gd16 Gd9 117.71(3) . 3_549
O6 Gd17 O27 70.1(5) 3_549 3_549
O6 Gd17 O9 140.3(5) 3_549 .
O27 Gd17 O9 133.0(5) 3_549 .
O6 Gd17 O72 96.8(4) 3_549 .
O27 Gd17 O72 72.3(5) 3_549 .
O9 Gd17 O72 69.5(5) . .
O6 Gd17 O125 137.4(5) 3_549 .
O27 Gd17 O125 106.7(5) 3_549 .
O9 Gd17 O125 74.1(5) . .
O72 Gd17 O125 123.4(5) . .
O6 Gd17 O34 67.0(4) 3_549 3_549
O27 Gd17 O34 86.2(5) 3_549 3_549
O9 Gd17 O34 133.6(5) . 3_549
O72 Gd17 O34 156.8(5) . 3_549
O125 Gd17 O34 70.4(5) . 3_549
O6 Gd17 O82 90.5(5) 3_549 3_549
O27 Gd17 O82 152.4(5) 3_549 3_549
O9 Gd17 O82 74.4(5) . 3_549
O72 Gd17 O82 131.2(5) . 3_549
O125 Gd17 O82 74.2(5) . 3_549
O34 Gd17 O82 67.9(5) 3_549 3_549
O6 Gd17 O85 73.7(5) 3_549 .
O27 Gd17 O85 122.7(5) 3_549 .
O9 Gd17 O85 66.6(5) . .
O72 Gd17 O85 69.6(5) . .
O125 Gd17 O85 129.9(5) . .
O34 Gd17 O85 117.9(5) 3_549 .
O82 Gd17 O85 66.4(5) 3_549 .
O6 Gd17 O108 131.7(5) 3_549 .
O27 Gd17 O108 62.0(5) 3_549 .
O9 Gd17 O108 76.9(5) . .
O72 Gd17 O108 63.9(5) . .
O125 Gd17 O108 66.7(5) . .
O34 Gd17 O108 113.7(5) 3_549 .
O82 Gd17 O108 136.3(5) 3_549 .
O85 Gd17 O108 128.3(5) . .
O6 Gd17 Ni3 108.0(3) 3_549 .
O27 Gd17 Ni3 142.7(3) 3_549 .
O9 Gd17 Ni3 32.7(3) . .
O72 Gd17 Ni3 70.9(3) . .
O125 Gd17 Ni3 98.8(4) . .
O34 Gd17 Ni3 128.6(3) 3_549 .
O82 Gd17 Ni3 60.9(3) 3_549 .
O85 Gd17 Ni3 34.7(3) . .
O108 Gd17 Ni3 106.2(3) . .
O6 Gd17 Gd16 92.9(3) 3_549 .
O27 Gd17 Gd16 38.3(3) 3_549 .
O9 Gd17 Gd16 96.0(3) . .
O72 Gd17 Gd16 37.1(3) . .
O125 Gd17 Gd16 110.3(4) . .
O34 Gd17 Gd16 123.8(3) 3_549 .
O82 Gd17 Gd16 168.1(3) 3_549 .
O85 Gd17 Gd16 103.6(3) . .
O108 Gd17 Gd16 44.3(3) . .
Ni3 Gd17 Gd16 107.22(6) . .
O6 Gd17 Gd8 132.1(3) 3_549 .
O27 Gd17 Gd8 97.3(3) 3_549 .
O9 Gd17 Gd8 36.5(3) . .
O72 Gd17 Gd8 37.2(3) . .
O125 Gd17 Gd8 90.4(4) . .
O34 Gd17 Gd8 160.7(3) 3_549 .
O82 Gd17 Gd8 110.2(3) 3_549 .
O85 Gd17 Gd8 76.1(3) . .
O108 Gd17 Gd8 53.4(3) . .
Ni3 Gd17 Gd8 55.07(5) . .
Gd16 Gd17 Gd8 59.55(4) . .
O16 Gd18 O30 144.2(4) 3_549 .
O16 Gd18 O81 72.1(5) 3_549 3_549
O30 Gd18 O81 129.3(5) . 3_549
O16 Gd18 O53 96.4(4) 3_549 .
O30 Gd18 O53 70.7(4) . .
O81 Gd18 O53 71.4(5) 3_549 .
O16 Gd18 O144 140.0(5) 3_549 .
O30 Gd18 O144 70.6(5) . .
O81 Gd18 O144 101.1(6) 3_549 .
O53 Gd18 O144 119.2(5) . .
O16 Gd18 O21 68.7(4) 3_549 3_549
O30 Gd18 O21 131.3(4) . 3_549
O81 Gd18 O21 87.2(5) 3_549 3_549
O53 Gd18 O21 157.2(4) . 3_549
O144 Gd18 O21 71.6(5) . 3_549
O16 Gd18 O63 94.9(5) 3_549 3_549
O30 Gd18 O63 73.3(5) . 3_549
O81 Gd18 O63 155.1(5) 3_549 3_549
O53 Gd18 O63 132.4(5) . 3_549
O144 Gd18 O63 74.9(5) . 3_549
O21 Gd18 O63 68.1(4) 3_549 3_549
O16 Gd18 O54 75.7(5) 3_549 .
O30 Gd18 O54 68.5(4) . .
O81 Gd18 O54 125.5(5) 3_549 .
O53 Gd18 O54 69.9(5) . .
O144 Gd18 O54 131.0(5) . .
O21 Gd18 O54 119.8(4) 3_549 .
O63 Gd18 O54 68.5(5) 3_549 .
O16 Gd18 O159 133.2(6) 3_549 .
O30 Gd18 O159 71.2(6) . .
O81 Gd18 O159 61.8(7) 3_549 .
O53 Gd18 O159 62.1(6) . .
O144 Gd18 O159 62.0(7) . .
O21 Gd18 O159 114.9(6) 3_549 .
O63 Gd18 O159 131.0(6) 3_549 .
O54 Gd18 O159 124.8(6) . .
O16 Gd18 Ni9 110.8(3) 3_549 .
O30 Gd18 Ni9 33.9(3) . .
O81 Gd18 Ni9 143.3(4) 3_549 .
O53 Gd18 Ni9 71.9(3) . .
O144 Gd18 Ni9 97.9(4) . .
O21 Gd18 Ni9 128.8(3) 3_549 .
O63 Gd18 Ni9 60.8(3) 3_549 .
O54 Gd18 Ni9 35.5(3) . .
O159 Gd18 Ni9 101.5(5) . .
O16 Gd18 Ni7 85.7(3) 3_549 .
O30 Gd18 Ni7 100.6(3) . .
O81 Gd18 Ni7 120.5(4) 3_549 .
O53 Gd18 Ni7 167.8(3) . .
O144 Gd18 Ni7 63.4(4) . .
O21 Gd18 Ni7 33.6(3) 3_549 .
O63 Gd18 Ni7 35.5(3) 3_549 .
O54 Gd18 Ni7 99.2(3) . .
O159 Gd18 Ni7 124.2(5) . .
Ni9 Gd18 Ni7 96.08(7) . .
O16 Gd18 Gd25 90.8(3) 3_549 .
O30 Gd18 Gd25 96.5(3) . .
O81 Gd18 Gd25 36.1(4) 3_549 .
O53 Gd18 Gd25 36.9(3) . .
O144 Gd18 Gd25 106.6(4) . .
O21 Gd18 Gd25 123.2(3) 3_549 .
O63 Gd18 Gd25 168.7(3) 3_549 .
O54 Gd18 Gd25 103.7(3) . .
O159 Gd18 Gd25 46.3(5) . .
Ni9 Gd18 Gd25 108.02(6) . .
Ni7 Gd18 Gd25 155.25(6) . .
O12 Gd19 O73 144.3(4) . .
O12 Gd19 O62 70.7(5) . .
O73 Gd19 O62 131.5(5) . .
O12 Gd19 O22 96.6(5) . .
O73 Gd19 O22 72.0(5) . .
O62 Gd19 O22 71.2(5) . .
O12 Gd19 O20 70.1(5) . .
O73 Gd19 O20 129.4(5) . .
O62 Gd19 O20 86.8(5) . .
O22 Gd19 O20 157.3(5) . .
O12 Gd19 O142 140.8(9) . .
O73 Gd19 O142 69.0(9) . .
O62 Gd19 O142 103.3(9) . .
O22 Gd19 O142 118.6(9) . .
O20 Gd19 O142 70.9(9) . .
O12 Gd19 O77 75.6(4) . .
O73 Gd19 O77 68.7(5) . .
O62 Gd19 O77 126.2(5) . .
O22 Gd19 O77 72.6(5) . .
O20 Gd19 O77 119.1(4) . .
O142 Gd19 O77 128.9(9) . .
O12 Gd19 O70 96.5(4) . .
O73 Gd19 O70 72.8(4) . .
O62 Gd19 O70 152.4(5) . .
O22 Gd19 O70 135.8(5) . .
O20 Gd19 O70 65.7(4) . .
O142 Gd19 O70 70.8(8) . .
O77 Gd19 O70 70.3(4) . .
O12 Gd19 O148 136.5(5) . .
O73 Gd19 O148 69.7(5) . .
O62 Gd19 O148 66.3(6) . .
O22 Gd19 O148 64.0(5) . .
O20 Gd19 O148 112.7(5) . .
O142 Gd19 O148 58.9(9) . .
O77 Gd19 O148 126.8(5) . .
O70 Gd19 O148 125.0(5) . .
O12 Gd19 Ni5 110.4(3) . .
O73 Gd19 Ni5 34.3(3) . .
O62 Gd19 Ni5 144.9(3) . .
O22 Gd19 Ni5 73.9(3) . .
O20 Gd19 Ni5 127.4(3) . .
O142 Gd19 Ni5 96.3(9) . .
O77 Gd19 Ni5 35.2(3) . .
O70 Gd19 Ni5 62.0(3) . .
O148 Gd19 Ni5 101.2(4) . .
O12 Gd19 Gd3 135.0(3) . .
O73 Gd19 Gd3 37.3(3) . .
O62 Gd19 Gd3 95.4(3) . .
O22 Gd19 Gd3 39.5(3) . .
O20 Gd19 Gd3 154.0(3) . .
O142 Gd19 Gd3 83.4(9) . .
O77 Gd19 Gd3 80.1(3) . .
O70 Gd19 Gd3 110.1(3) . .
O148 Gd19 Gd3 46.8(4) . .
Ni5 Gd19 Gd3 57.99(5) . .
O12 Gd19 Gd26 91.8(3) . .
O73 Gd19 Gd26 97.0(3) . .
O62 Gd19 Gd26 37.1(3) . .
O22 Gd19 Gd26 36.5(3) . .
O20 Gd19 Gd26 123.1(3) . .
O142 Gd19 Gd26 106.1(8) . .
O77 Gd19 Gd26 106.3(3) . .
O70 Gd19 Gd26 169.8(3) . .
O148 Gd19 Gd26 48.8(4) . .
Ni5 Gd19 Gd26 109.52(6) . .
Gd3 Gd19 Gd26 59.69(4) . .
O13 Gd20 O12 73.2(4) . .
O13 Gd20 O39 76.0(4) . .
O12 Gd20 O39 74.5(4) . .
O13 Gd20 O93 139.6(5) . .
O12 Gd20 O93 91.5(5) . .
O39 Gd20 O93 136.6(5) . .
O13 Gd20 O97 91.0(5) . .
O12 Gd20 O97 138.1(5) . .
O39 Gd20 O97 140.0(5) . .
O93 Gd20 O97 75.7(5) . .
O13 Gd20 O24 67.2(5) . .
O12 Gd20 O24 70.6(5) . .
O39 Gd20 O24 134.8(5) . .
O93 Gd20 O24 72.4(5) . .
O97 Gd20 O24 67.6(5) . .
O13 Gd20 O20 134.2(4) . .
O12 Gd20 O20 68.9(4) . .
O39 Gd20 O20 69.9(4) . .
O93 Gd20 O20 66.7(5) . .
O97 Gd20 O20 134.7(5) . .
O24 Gd20 O20 120.2(5) . .
O13 Gd20 O49 138.3(5) . .
O12 Gd20 O49 141.8(5) . .
O39 Gd20 O49 91.4(4) . .
O93 Gd20 O49 74.6(5) . .
O97 Gd20 O49 73.4(5) . .
O24 Gd20 O49 133.7(5) . .
O20 Gd20 O49 73.0(5) . .
O13 Gd20 O23 71.6(4) . .
O12 Gd20 O23 132.8(4) . .
O39 Gd20 O23 67.4(4) . .
O93 Gd20 O23 135.4(5) . .
O97 Gd20 O23 72.6(5) . .
O24 Gd20 O23 120.7(5) . .
O20 Gd20 O23 119.1(4) . .
O49 Gd20 O23 67.0(5) . .
O13 Gd20 Gd2 44.5(3) . .
O12 Gd20 Gd2 44.5(3) . .
O39 Gd20 Gd2 44.2(3) . .
O93 Gd20 Gd2 135.9(4) . .
O97 Gd20 Gd2 135.4(4) . .
O24 Gd20 Gd2 90.6(3) . .
O20 Gd20 Gd2 89.8(3) . .
O49 Gd20 Gd2 135.5(3) . .
O23 Gd20 Gd2 88.4(3) . .
O13 Gd20 Ni17 103.9(3) . .
O12 Gd20 Ni17 158.9(3) . .
O39 Gd20 Ni17 84.5(3) . .
O93 Gd20 Ni17 102.8(4) . .
O97 Gd20 Ni17 61.7(4) . .
O24 Gd20 Ni17 128.4(3) . .
O20 Gd20 Ni17 102.4(3) . .
O49 Gd20 Ni17 34.7(3) . .
O23 Gd20 Ni17 33.8(3) . .
Gd2 Gd20 Ni17 118.99(6) . .
O13 Gd20 Ni16 85.3(3) . .
O12 Gd20 Ni16 103.7(3) . .
O39 Gd20 Ni16 160.9(3) . .
O93 Gd20 Ni16 61.8(4) . .
O97 Gd20 Ni16 35.2(4) . .
O24 Gd20 Ni16 34.4(3) . .
O20 Gd20 Ni16 127.8(3) . .
O49 Gd20 Ni16 100.5(3) . .
O23 Gd20 Ni16 103.6(3) . .
Gd2 Gd20 Ni16 121.65(7) . .
Ni17 Gd20 Ni16 96.77(9) . .
O7 Gd21 O37 72.7(5) . .
O7 Gd21 O31 144.0(5) . .
O37 Gd21 O31 130.3(5) . .
O7 Gd21 O152 141.0(6) . .
O37 Gd21 O152 84.9(6) . .
O31 Gd21 O152 74.3(6) . .
O7 Gd21 O41 70.6(5) . .
O37 Gd21 O41 87.8(5) . .
O31 Gd21 O41 128.6(5) . .
O152 Gd21 O41 77.2(7) . .
O7 Gd21 O67 97.4(5) . .
O37 Gd21 O67 71.3(4) . .
O31 Gd21 O67 71.5(5) . .
O152 Gd21 O67 105.2(6) . .
O41 Gd21 O67 158.5(4) . .
O7 Gd21 O74 74.8(5) . .
O37 Gd21 O74 128.4(5) . .
O31 Gd21 O74 69.2(5) . .
O152 Gd21 O74 141.5(7) . .
O41 Gd21 O74 117.3(5) . .
O67 Gd21 O74 74.4(5) . .
O7 Gd21 O80 96.6(5) . .
O37 Gd21 O80 153.1(5) . .
O31 Gd21 O80 72.4(5) . .
O152 Gd21 O80 89.2(7) . .
O41 Gd21 O80 65.3(5) . .
O67 Gd21 O80 135.4(5) . .
O74 Gd21 O80 68.8(5) . .
O7 Gd21 Ni12 110.1(3) . .
O37 Gd21 Ni12 144.7(3) . .
O31 Gd21 Ni12 34.2(3) . .
O152 Gd21 Ni12 106.6(5) . .
O41 Gd21 Ni12 127.0(3) . .
O67 Gd21 Ni12 73.4(3) . .
O74 Gd21 Ni12 35.4(4) . .
O80 Gd21 Ni12 62.0(3) . .
O7 Gd21 Gd23 92.3(3) . .
O37 Gd21 Gd23 36.8(3) . .
O31 Gd21 Gd23 96.7(3) . .
O152 Gd21 Gd23 87.8(6) . .
O41 Gd21 Gd23 124.0(3) . .
O67 Gd21 Gd23 36.4(3) . .
O74 Gd21 Gd23 107.8(4) . .
O80 Gd21 Gd23 169.1(3) . .
Ni12 Gd21 Gd23 109.00(7) . .
O7 Gd21 Gd12 134.7(3) . .
O37 Gd21 Gd12 94.6(3) . .
O31 Gd21 Gd12 37.3(3) . .
O152 Gd21 Gd12 77.3(6) . .
O41 Gd21 Gd12 154.0(3) . .
O67 Gd21 Gd12 38.6(3) . .
O74 Gd21 Gd12 81.0(4) . .
O80 Gd21 Gd12 109.7(3) . .
Ni12 Gd21 Gd12 57.46(6) . .
Gd23 Gd21 Gd12 59.48(4) . .
O7 Gd21 Gd15 34.0(3) . .
O37 Gd21 Gd15 80.4(3) . .
O31 Gd21 Gd15 149.3(3) . .
O152 Gd21 Gd15 112.2(6) . .
O41 Gd21 Gd15 36.8(3) . .
O67 Gd21 Gd15 130.1(3) . .
O74 Gd21 Gd15 94.0(4) . .
O80 Gd21 Gd15 77.7(3) . .
Ni12 Gd21 Gd15 122.52(6) . .
Gd23 Gd21 Gd15 113.11(4) . .
Gd12 Gd21 Gd15 168.55(4) . .
O50 Gd22 O48 73.2(4) . .
O50 Gd22 O128 92.1(5) . .
O48 Gd22 O128 143.4(5) . .
O50 Gd22 O161 132.7(5) . .
O48 Gd22 O161 95.3(5) . .
O128 Gd22 O161 69.9(5) . .
O50 Gd22 O89 145.4(5) . .
O48 Gd22 O89 136.8(5) . .
O128 Gd22 O89 71.4(5) . .
O161 Gd22 O89 71.0(5) . .
O50 Gd22 O15 74.5(4) . .
O48 Gd22 O15 75.4(4) . .
O128 Gd22 O15 133.8(5) . .
O161 Gd22 O15 148.2(5) . .
O89 Gd22 O15 94.9(5) . .
O50 Gd22 O35 131.9(4) . 3_549
O48 Gd22 O35 70.7(4) . 3_549
O128 Gd22 O35 135.3(5) . 3_549
O161 Gd22 O35 81.7(5) . 3_549
O89 Gd22 O35 66.9(5) . 3_549
O15 Gd22 O35 66.4(4) . 3_549
O50 Gd22 O130 67.0(5) . .
O48 Gd22 O130 131.9(4) . .
O128 Gd22 O130 65.2(5) . .
O161 Gd22 O130 131.6(5) . .
O89 Gd22 O130 78.4(5) . .
O15 Gd22 O130 68.9(5) . .
O35 Gd22 O130 119.2(5) 3_549 .
O50 Gd22 O64 68.6(4) . .
O48 Gd22 O64 65.3(4) . .
O128 Gd22 O64 78.1(5) . .
O161 Gd22 O64 65.1(5) . .
O89 Gd22 O64 132.8(4) . .
O15 Gd22 O64 131.9(4) . .
O35 Gd22 O64 120.5(4) 3_549 .
O130 Gd22 O64 119.8(5) . .
O50 Gd22 Ni25 134.6(3) . .
O48 Gd22 Ni25 136.6(3) . .
O128 Gd22 Ni25 42.8(4) . .
O161 Gd22 Ni25 41.5(4) . .
O89 Gd22 Ni25 41.6(3) . .
O15 Gd22 Ni25 136.0(3) . .
O35 Gd22 Ni25 93.5(3) 3_549 .
O130 Gd22 Ni25 91.4(3) . .
O64 Gd22 Ni25 92.1(3) . .
O50 Gd22 Gd7 44.6(3) . .
O48 Gd22 Gd7 44.2(3) . .
O128 Gd22 Gd7 136.4(4) . .
O161 Gd22 Gd7 139.2(4) . .
O89 Gd22 Gd7 138.4(3) . .
O15 Gd22 Gd7 43.9(3) . .
O35 Gd22 Gd7 87.3(3) 3_549 .
O130 Gd22 Gd7 87.8(3) . .
O64 Gd22 Gd7 88.0(3) . .
Ni25 Gd22 Gd7 179.07(8) . .
O50 Gd22 Gd6 31.5(3) . .
O48 Gd22 Gd6 102.3(3) . .
O128 Gd22 Gd6 75.4(4) . .
O161 Gd22 Gd6 141.1(4) . .
O89 Gd22 Gd6 113.9(4) . .
O15 Gd22 Gd6 70.5(3) . .
O35 Gd22 Gd6 136.8(3) 3_549 .
O130 Gd22 Gd6 35.7(3) . .
O64 Gd22 Gd6 91.3(3) . .
Ni25 Gd22 Gd6 115.41(7) . .
Gd7 Gd22 Gd6 63.66(4) . .
O67 Gd23 O37 73.6(5) . .
O67 Gd23 O35 74.8(5) . .
O37 Gd23 O35 129.8(5) . .
O67 Gd23 O89 82.6(5) . 3_549
O37 Gd23 O89 140.3(5) . 3_549
O35 Gd23 O89 70.4(5) . 3_549
O67 Gd23 O129 81.4(5) . .
O37 Gd23 O129 69.8(5) . .
O35 Gd23 O129 140.5(5) . .
O89 Gd23 O129 75.7(5) 3_549 .
O67 Gd23 O13W 143.6(9) . .
O37 Gd23 O13W 120.4(10) . .
O35 Gd23 O13W 71.1(9) . .
O89 Gd23 O13W 97.6(10) 3_549 .
O129 Gd23 O13W 134.2(10) . .
O67 Gd23 O15W 144.8(8) . .
O37 Gd23 O15W 73.9(8) . .
O35 Gd23 O15W 118.1(8) . .
O89 Gd23 O15W 132.1(8) 3_549 .
O129 Gd23 O15W 99.5(8) . .
O13W Gd23 O15W 51.7(11) . .
O67 Gd23 O4 65.5(6) . .
O37 Gd23 O4 66.5(6) . .
O35 Gd23 O4 65.3(6) . .
O89 Gd23 O4 130.3(6) 3_549 .
O129 Gd23 O4 130.7(6) . .
O13W Gd23 O4 88.5(10) . .
O15W Gd23 O4 89.4(8) . .
O67 Gd23 Gd12 39.2(3) . .
O37 Gd23 Gd12 96.7(3) . .
O35 Gd23 Gd12 38.1(3) . .
O89 Gd23 Gd12 83.2(3) 3_549 .
O129 Gd23 Gd12 119.2(4) . .
O13W Gd23 Gd12 104.4(9) . .
O15W Gd23 Gd12 134.5(7) . .
O4 Gd23 Gd12 47.9(5) . .
O67 Gd23 Gd21 38.0(3) . .
O37 Gd23 Gd21 37.5(3) . .
O35 Gd23 Gd21 98.0(3) . .
O89 Gd23 Gd21 118.8(3) 3_549 .
O129 Gd23 Gd21 81.0(4) . .
O13W Gd23 Gd21 136.4(9) . .
O15W Gd23 Gd21 107.0(7) . .
O4 Gd23 Gd21 50.3(5) . .
Gd12 Gd23 Gd21 60.95(4) . .
O67 Gd23 Gd22 82.5(3) . 3_549
O37 Gd23 Gd22 155.9(3) . 3_549
O35 Gd23 Gd22 37.4(3) . 3_549
O89 Gd23 Gd22 33.9(3) 3_549 3_549
O129 Gd23 Gd22 109.1(4) . 3_549
O13W Gd23 Gd22 78.4(9) . 3_549
O15W Gd23 Gd22 128.7(7) . 3_549
O4 Gd23 Gd22 101.9(5) . 3_549
Gd12 Gd23 Gd22 62.06(3) . 3_549
Gd21 Gd23 Gd22 118.70(4) . 3_549
O60 Gd24 O160 72.9(6) . .
O60 Gd24 O162 73.7(6) . .
O160 Gd24 O162 126.3(6) . .
O60 Gd24 O168 84.5(5) . .
O160 Gd24 O168 144.3(6) . .
O162 Gd24 O168 69.9(6) . .
O60 Gd24 O167 82.5(5) . .
O160 Gd24 O167 71.2(6) . .
O162 Gd24 O167 142.0(6) . .
O168 Gd24 O167 78.8(6) . .
O60 Gd24 O177 60.4(9) . .
O160 Gd24 O177 62.7(9) . .
O162 Gd24 O177 64.5(9) . .
O168 Gd24 O177 128.1(9) . .
O167 Gd24 O177 126.9(9) . .
O60 Gd24 Gd5 38.1(4) . .
O160 Gd24 Gd5 36.6(4) . .
O162 Gd24 Gd5 95.8(4) . .
O168 Gd24 Gd5 121.5(4) . .
O167 Gd24 Gd5 82.3(4) . .
O177 Gd24 Gd5 44.9(8) . .
O60 Gd24 Gd14 38.5(4) . .
O160 Gd24 Gd14 95.7(4) . .
O162 Gd24 Gd14 36.8(4) . .
O168 Gd24 Gd14 82.2(4) . .
O167 Gd24 Gd14 119.4(4) . .
O177 Gd24 Gd14 46.4(8) . .
Gd5 Gd24 Gd14 60.73(4) . .
O60 Gd24 Gd2 82.9(4) . .
O160 Gd24 Gd2 155.5(4) . .
O162 Gd24 Gd2 39.4(4) . .
O168 Gd24 Gd2 31.3(4) . .
O167 Gd24 Gd2 109.5(4) . .
O177 Gd24 Gd2 102.5(8) . .
Gd5 Gd24 Gd2 119.07(5) . .
Gd14 Gd24 Gd2 61.99(3) . .
O81 Gd25 O53 74.0(5) 3_549 .
O81 Gd25 O130 128.2(6) 3_549 .
O53 Gd25 O130 75.7(5) . .
O81 Gd25 O128 142.7(6) 3_549 .
O53 Gd25 O128 81.4(5) . .
O130 Gd25 O128 69.4(5) . .
O81 Gd25 O166 70.8(6) 3_549 3_549
O53 Gd25 O166 82.4(5) . 3_549
O130 Gd25 O166 143.4(5) . 3_549
O128 Gd25 O166 78.7(6) . 3_549
O81 Gd25 O159 64.5(7) 3_549 .
O53 Gd25 O159 65.2(6) . .
O130 Gd25 O159 64.9(7) . .
O128 Gd25 O159 128.2(7) . .
O166 Gd25 O159 130.1(7) 3_549 .
O81 Gd25 Gd6 96.1(4) 3_549 .
O53 Gd25 Gd6 38.8(3) . .
O130 Gd25 Gd6 38.8(4) . .
O128 Gd25 Gd6 80.9(4) . .
O166 Gd25 Gd6 120.0(4) 3_549 .
O159 Gd25 Gd6 48.2(5) . .
O81 Gd25 Gd18 37.2(4) 3_549 .
O53 Gd25 Gd18 38.6(3) . .
O130 Gd25 Gd18 97.9(4) . .
O128 Gd25 Gd18 118.8(4) . .
O166 Gd25 Gd18 81.8(4) 3_549 .
O159 Gd25 Gd18 49.0(6) . .
Gd6 Gd25 Gd18 60.77(3) . .
O81 Gd25 Gd22 156.2(4) 3_549 .
O53 Gd25 Gd22 82.8(3) . .
O130 Gd25 Gd22 37.6(4) . .
O128 Gd25 Gd22 32.9(4) . .
O166 Gd25 Gd22 111.4(4) 3_549 .
O159 Gd25 Gd22 101.5(6) . .
Gd6 Gd25 Gd22 61.75(3) . .
Gd18 Gd25 Gd22 119.08(5) . .
O22 Gd26 O98 75.0(5) . .
O22 Gd26 O62 73.4(5) . .
O98 Gd26 O62 129.5(5) . .
O22 Gd26 O165 80.9(5) . .
O98 Gd26 O165 141.0(6) . .
O62 Gd26 O165 69.0(5) . .
O22 Gd26 O163 81.9(5) . .
O98 Gd26 O163 70.8(5) . .
O62 Gd26 O163 139.6(5) . .
O165 Gd26 O163 75.9(6) . .
O22 Gd26 O20W 139.7(11) . .
O98 Gd26 O20W 117.1(11) . .
O62 Gd26 O20W 70.1(10) . .
O165 Gd26 O20W 101.1(11) . .
O163 Gd26 O20W 138.1(11) . .
O22 Gd26 O10W 149.0(8) . .
O98 Gd26 O10W 114.3(8) . .
O62 Gd26 O10W 113.2(8) . .
O165 Gd26 O10W 74.3(8) . .
O163 Gd26 O10W 74.4(8) . .
O20W Gd26 O10W 64.9(12) . .
O22 Gd26 O148 64.0(5) . .
O98 Gd26 O148 65.4(6) . .
O62 Gd26 O148 65.6(6) . .
O165 Gd26 O148 128.4(6) . .
O163 Gd26 O148 129.6(6) . .
O20W Gd26 O148 85.5(11) . .
O10W Gd26 O148 147.0(8) . .
O22 Gd26 Gd3 39.2(3) . .
O98 Gd26 Gd3 38.3(4) . .
O62 Gd26 Gd3 96.2(3) . .
O165 Gd26 Gd3 118.8(4) . .
O163 Gd26 Gd3 83.2(4) . .
O20W Gd26 Gd3 130.1(10) . .
O10W Gd26 Gd3 150.5(7) . .
O148 Gd26 Gd3 46.8(4) . .
O22 Gd26 Gd19 38.3(3) . .
O98 Gd26 Gd19 97.0(4) . .
O62 Gd26 Gd19 37.6(3) . .
O165 Gd26 Gd19 81.5(4) . .
O163 Gd26 Gd19 118.8(4) . .
O20W Gd26 Gd19 101.6(10) . .
O10W Gd26 Gd19 148.7(7) . .
O148 Gd26 Gd19 47.4(4) . .
Gd3 Gd26 Gd19 59.95(3) . .
O22 Gd26 Gd2 81.7(3) . .
O98 Gd26 Gd2 156.4(4) . .
O62 Gd26 Gd2 36.9(4) . .
O165 Gd26 Gd2 33.4(4) . .
O163 Gd26 Gd2 109.0(4) . .
O20W Gd26 Gd2 79.4(10) . .
O10W Gd26 Gd2 87.5(7) . .
O148 Gd26 Gd2 101.7(4) . .
Gd3 Gd26 Gd2 118.34(4) . .
Gd19 Gd26 Gd2 61.72(4) . .
O22 Gd26 Gd13 82.2(3) . .
O98 Gd26 Gd13 38.5(4) . .
O62 Gd26 Gd13 155.5(3) . .
O165 Gd26 Gd13 108.8(4) . .
O163 Gd26 Gd13 33.3(4) . .
O20W Gd26 Gd13 132.4(10) . .
O10W Gd26 Gd13 88.5(7) . .
O148 Gd26 Gd13 102.7(4) . .
Gd3 Gd26 Gd13 62.71(4) . .
Gd19 Gd26 Gd13 118.43(5) . .
Gd2 Gd26 Gd13 140.95(5) . .
O14 Ni1 O94 83.6(5) . .
O14 Ni1 O174 100.0(6) . 3_549
O94 Ni1 O174 92.5(6) . 3_549
O14 Ni1 O68 95.2(5) . .
O94 Ni1 O68 178.4(6) . .
O174 Ni1 O68 86.6(6) 3_549 .
O14 Ni1 O32 84.5(6) . .
O94 Ni1 O32 87.7(6) . .
O174 Ni1 O32 175.5(6) 3_549 .
O68 Ni1 O32 93.2(6) . .
O14 Ni1 N5 160.0(6) . .
O94 Ni1 N5 80.4(6) . .
O174 Ni1 N5 92.6(7) 3_549 .
O68 Ni1 N5 101.0(6) . .
O32 Ni1 N5 83.0(6) . .
O14 Ni1 Gd7 42.8(4) . .
O94 Ni1 Gd7 93.6(4) . .
O174 Ni1 Gd7 141.0(5) 3_549 .
O68 Ni1 Gd7 86.2(4) . .
O32 Ni1 Gd7 43.5(4) . .
N5 Ni1 Gd7 126.5(5) . .
O38 Ni2 O45 97.1(6) . .
O38 Ni2 O46 97.5(6) . .
O45 Ni2 O46 90.3(6) . .
O38 Ni2 O76 86.4(6) . .
O45 Ni2 O76 175.9(6) . .
O46 Ni2 O76 91.4(6) . .
O38 Ni2 O47 84.1(6) . .
O45 Ni2 O47 91.5(6) . .
O46 Ni2 O47 177.5(6) . .
O76 Ni2 O47 86.7(5) . .
O38 Ni2 N1 161.2(6) . .
O45 Ni2 N1 95.7(6) . .
O46 Ni2 N1 96.2(7) . .
O76 Ni2 N1 80.4(6) . .
O47 Ni2 N1 81.8(6) . .
O9 Ni3 O84 87.2(6) . .
O9 Ni3 O85 85.3(6) . .
O84 Ni3 O85 90.7(6) . .
O9 Ni3 O111 95.4(6) . 3_549
O84 Ni3 O111 176.8(6) . 3_549
O85 Ni3 O111 91.3(6) . 3_549
O9 Ni3 N15 164.0(7) . .
O84 Ni3 N15 82.3(7) . .
O85 Ni3 N15 82.8(7) . .
O111 Ni3 N15 95.5(7) 3_549 .
O9 Ni3 O83 97.6(6) . .
O84 Ni3 O83 88.8(6) . .
O85 Ni3 O83 177.1(6) . .
O111 Ni3 O83 89.1(6) 3_549 .
N15 Ni3 O83 94.3(7) . .
O9 Ni3 Gd8 43.5(4) . .
O84 Ni3 Gd8 44.5(4) . .
O85 Ni3 Gd8 93.6(4) . .
O111 Ni3 Gd8 137.8(4) 3_549 .
N15 Ni3 Gd8 126.7(5) . .
O83 Ni3 Gd8 88.0(4) . .
O9 Ni3 Gd17 40.5(4) . .
O84 Ni3 Gd17 96.4(4) . .
O85 Ni3 Gd17 45.9(4) . .
O111 Ni3 Gd17 86.8(5) 3_549 .
N15 Ni3 Gd17 128.8(5) . .
O83 Ni3 Gd17 137.0(4) . .
Gd8 Ni3 Gd17 67.68(6) . .
O28 Ni4 O88 97.9(6) . .
O28 Ni4 O55 87.0(6) . .
O88 Ni4 O55 90.2(6) . .
O28 Ni4 O172 94.1(6) . .
O88 Ni4 O172 88.3(6) . .
O55 Ni4 O172 178.3(6) . .
O28 Ni4 O40 84.1(5) . .
O88 Ni4 O40 178.0(6) . .
O55 Ni4 O40 89.9(6) . .
O172 Ni4 O40 91.6(6) . .
O28 Ni4 N11 160.0(6) . .
O88 Ni4 N11 98.8(6) . .
O55 Ni4 N11 82.1(6) . .
O172 Ni4 N11 97.2(7) . .
O40 Ni4 N11 79.2(6) . .
O28 Ni4 Gd7 44.1(4) . .
O88 Ni4 Gd7 87.0(4) . .
O55 Ni4 Gd7 44.2(4) . .
O172 Ni4 Gd7 136.6(5) . .
O40 Ni4 Gd7 94.4(4) . .
N11 Ni4 Gd7 126.2(5) . .
O73 Ni5 O77 86.7(6) . .
O73 Ni5 O18 85.1(5) . .
O77 Ni5 O18 88.5(6) . .
O73 Ni5 O43 94.4(6) . .
O77 Ni5 O43 178.9(6) . .
O18 Ni5 O43 91.7(5) . .
O73 Ni5 O51 96.8(6) . .
O77 Ni5 O51 92.7(6) . .
O18 Ni5 O51 177.8(6) . .
O43 Ni5 O51 87.0(6) . .
O73 Ni5 N14 164.2(7) . .
O77 Ni5 N14 82.3(6) . .
O18 Ni5 N14 83.3(6) . .
O43 Ni5 N14 96.6(6) . .
O51 Ni5 N14 95.0(7) . .
O73 Ni5 Gd19 41.8(4) . .
O77 Ni5 Gd19 46.0(4) . .
O18 Ni5 Gd19 93.2(4) . .
O43 Ni5 Gd19 135.1(4) . .
O51 Ni5 Gd19 89.0(4) . .
N14 Ni5 Gd19 128.3(5) . .
O79 Ni6 O26 97.8(6) . .
O79 Ni6 O96 177.1(7) . .
O26 Ni6 O96 83.5(6) . .
O79 Ni6 O44 93.2(6) . .
O26 Ni6 O44 85.6(6) . .
O96 Ni6 O44 89.5(6) . .
O79 Ni6 N8 95.7(7) . .
O26 Ni6 N8 161.4(7) . .
O96 Ni6 N8 83.6(7) . .
O44 Ni6 N8 80.9(7) . .
O79 Ni6 O16W 88.7(7) . .
O26 Ni6 O16W 96.4(7) . .
O96 Ni6 O16W 88.6(7) . .
O44 Ni6 O16W 177.0(7) . .
N8 Ni6 O16W 96.6(7) . .
O21 Ni7 O69 99.2(6) 3_549 3_549
O21 Ni7 N4 163.1(6) 3_549 3_549
O69 Ni7 N4 91.6(7) 3_549 3_549
O21 Ni7 O63 86.5(6) 3_549 3_549
O69 Ni7 O63 173.2(6) 3_549 3_549
N4 Ni7 O63 82.0(7) 3_549 3_549
O21 Ni7 O92 92.3(6) 3_549 .
O69 Ni7 O92 92.1(7) 3_549 .
N4 Ni7 O92 100.3(7) 3_549 .
O63 Ni7 O92 91.4(7) 3_549 .
O21 Ni7 O33 84.4(5) 3_549 3_549
O69 Ni7 O33 90.5(6) 3_549 3_549
N4 Ni7 O33 82.4(6) 3_549 3_549
O63 Ni7 O33 86.3(6) 3_549 3_549
O92 Ni7 O33 176.1(7) . 3_549
O21 Ni7 Gd18 43.2(4) 3_549 .
O69 Ni7 Gd18 141.6(4) 3_549 .
N4 Ni7 Gd18 126.7(5) 3_549 .
O63 Ni7 Gd18 44.7(4) 3_549 .
O92 Ni7 Gd18 83.8(5) . .
O33 Ni7 Gd18 92.4(4) 3_549 .
O21 Ni7 Gd1 42.7(4) 3_549 3_549
O69 Ni7 Gd1 87.0(4) 3_549 3_549
N4 Ni7 Gd1 125.9(5) 3_549 3_549
O63 Ni7 Gd1 94.7(4) 3_549 3_549
O92 Ni7 Gd1 133.8(5) . 3_549
O33 Ni7 Gd1 43.5(4) 3_549 3_549
Gd18 Ni7 Gd1 69.58(5) . 3_549
O17 Ni8 O25 82.9(6) . .
O17 Ni8 O11 82.9(6) . .
O25 Ni8 O11 87.7(6) . .
O17 Ni8 O78 101.8(6) . .
O25 Ni8 O78 173.9(6) . .
O11 Ni8 O78 89.0(6) . .
O17 Ni8 N3A 97.2(7) . .
O25 Ni8 N3A 95.1(8) . .
O11 Ni8 N3A 177.2(8) . .
O78 Ni8 N3A 88.3(8) . .
O17 Ni8 N6 156.9(7) . .
O25 Ni8 N6 80.7(7) . .
O11 Ni8 N6 80.4(7) . .
O78 Ni8 N6 93.7(7) . .
N3A Ni8 N6 100.3(8) . .
O30 Ni9 O54 85.4(6) . .
O30 Ni9 O36 86.0(6) . .
O54 Ni9 O36 86.7(6) . .
O30 Ni9 O87 98.2(6) . .
O54 Ni9 O87 176.3(6) . .
O36 Ni9 O87 92.7(6) . .
O30 Ni9 N17 162.3(7) . .
O54 Ni9 N17 81.6(7) . .
O36 Ni9 N17 81.3(7) . .
O87 Ni9 N17 94.6(7) . .
O30 Ni9 O65 96.2(6) . 3_549
O54 Ni9 O65 92.2(6) . 3_549
O36 Ni9 O65 177.5(6) . 3_549
O87 Ni9 O65 88.2(7) . 3_549
N17 Ni9 O65 96.3(7) . 3_549
O30 Ni9 Gd18 41.3(4) . .
O54 Ni9 Gd18 45.4(4) . .
O36 Ni9 Gd18 93.1(4) . .
O87 Ni9 Gd18 138.4(5) . .
N17 Ni9 Gd18 127.0(6) . .
O65 Ni9 Gd18 87.8(5) 3_549 .
O30 Ni9 Gd6 42.0(4) . .
O54 Ni9 Gd6 92.9(4) . .
O36 Ni9 Gd6 45.3(4) . .
O87 Ni9 Gd6 89.4(5) . .
N17 Ni9 Gd6 126.6(6) . .
O65 Ni9 Gd6 137.1(5) 3_549 .
Gd18 Ni9 Gd6 66.73(6) . .
O29 Ni10 O109 93.4(6) . .
O29 Ni10 N21 162.7(7) . .
O109 Ni10 N21 97.9(7) . .
O29 Ni10 O59 87.7(6) . .
O109 Ni10 O59 175.3(6) . .
N21 Ni10 O59 82.1(7) . .
O29 Ni10 O52 85.7(6) . .
O109 Ni10 O52 94.1(6) . .
N21 Ni10 O52 80.4(7) . .
O59 Ni10 O52 90.5(6) . .
O29 Ni10 O99 98.0(6) . .
O109 Ni10 O99 85.6(7) . .
N21 Ni10 O99 95.9(8) . .
O59 Ni10 O99 89.7(6) . .
O52 Ni10 O99 176.3(7) . .
O29 Ni10 Gd10 43.3(4) . .
O109 Ni10 Gd10 135.0(5) . .
N21 Ni10 Gd10 127.1(6) . .
O59 Ni10 Gd10 45.2(4) . .
O52 Ni10 Gd10 94.0(4) . .
O99 Ni10 Gd10 88.8(5) . .
O29 Ni10 Gd4 41.1(4) . .
O109 Ni10 Gd4 87.0(5) . .
N21 Ni10 Gd4 126.3(6) . .
O59 Ni10 Gd4 96.7(4) . .
O52 Ni10 Gd4 45.8(4) . .
O99 Ni10 Gd4 137.8(5) . .
Gd10 Ni10 Gd4 68.05(6) . .
O56 Ni11 O113 98.0(6) . .
O56 Ni11 O102 83.2(6) . .
O113 Ni11 O102 90.4(7) . .
O56 Ni11 O95 84.6(6) . .
O113 Ni11 O95 177.4(7) . .
O102 Ni11 O95 89.4(6) . .
O56 Ni11 O170 96.5(11) . .
O113 Ni11 O170 91.4(11) . .
O102 Ni11 O170 178.2(11) . .
O95 Ni11 O170 88.7(11) . .
O56 Ni11 N3 160.2(7) . .
O113 Ni11 N3 95.9(7) . .
O102 Ni11 N3 82.8(7) . .
O95 Ni11 N3 81.4(7) . .
O170 Ni11 N3 97.1(12) . .
O56 Ni11 Gd15 42.7(4) . .
O113 Ni11 Gd15 85.2(5) . .
O102 Ni11 Gd15 42.7(4) . .
O95 Ni11 Gd15 96.5(5) . .
O170 Ni11 Gd15 137.5(10) . .
N3 Ni11 Gd15 125.4(5) . .
O31 Ni12 O74 87.1(6) . .
O31 Ni12 O75 86.4(6) . .
O74 Ni12 O75 90.0(6) . .
O31 Ni12 N9 163.9(7) . .
O74 Ni12 N9 82.5(7) . .
O75 Ni12 N9 81.5(6) . .
O31 Ni12 O103 93.5(6) . 3_549
O74 Ni12 O103 175.4(7) . 3_549
O75 Ni12 O103 94.6(6) . 3_549
N9 Ni12 O103 97.9(7) . 3_549
O31 Ni12 O114 96.9(6) . .
O74 Ni12 O114 89.1(6) . .
O75 Ni12 O114 176.6(7) . .
N9 Ni12 O114 95.1(7) . .
O103 Ni12 O114 86.2(6) 3_549 .
O31 Ni12 Gd21 42.4(4) . .
O74 Ni12 Gd21 45.3(4) . .
O75 Ni12 Gd21 93.3(4) . .
N9 Ni12 Gd21 127.6(5) . .
O103 Ni12 Gd21 134.4(5) 3_549 .
O114 Ni12 Gd21 88.3(5) . .
O34 Ni13 O105 97.2(6) . .
O34 Ni13 N10 163.3(7) . .
O105 Ni13 N10 93.9(7) . .
O34 Ni13 O66 85.2(6) . .
O105 Ni13 O66 89.6(6) . .
N10 Ni13 O66 82.5(7) . .
O34 Ni13 O82 85.9(6) . .
O105 Ni13 O82 175.6(6) . .
N10 Ni13 O82 82.4(7) . .
O66 Ni13 O82 87.6(6) . .
O34 Ni13 O86 96.9(6) . 3_549
O105 Ni13 O86 90.9(6) . 3_549
N10 Ni13 O86 95.3(7) . 3_549
O66 Ni13 O86 177.8(6) . 3_549
O82 Ni13 O86 91.9(6) . 3_549
O34 Ni13 Gd15 42.5(4) . .
O105 Ni13 Gd15 86.4(5) . .
N10 Ni13 Gd15 126.5(6) . .
O66 Ni13 Gd15 44.0(4) . .
O82 Ni13 Gd15 93.8(4) . .
O86 Ni13 Gd15 138.2(5) 3_549 .
O20 Ni14 O70 84.4(6) . .
O20 Ni14 O93 83.3(6) . .
O70 Ni14 O93 87.4(6) . .
O20 Ni14 O117 97.4(6) . .
O70 Ni14 O117 177.9(6) . .
O93 Ni14 O117 91.7(6) . .
O20 Ni14 N7 161.0(7) . .
O70 Ni14 N7 82.3(7) . .
O93 Ni14 N7 82.6(7) . .
O117 Ni14 N7 95.7(7) . .
O20 Ni14 O151 98.6(9) . .
O70 Ni14 O151 88.6(9) . .
O93 Ni14 O151 175.4(9) . .
O117 Ni14 O151 92.2(9) . .
N7 Ni14 O151 94.6(10) . .
O41 Ni15 O80 82.8(6) . .
O41 Ni15 O107 99.9(7) . .
O80 Ni15 O107 177.1(7) . .
O41 Ni15 O2W 96.1(8) . .
O80 Ni15 O2W 92.7(8) . .
O107 Ni15 O2W 88.0(8) . .
O41 Ni15 N2 159.0(7) . .
O80 Ni15 N2 81.6(7) . .
O107 Ni15 N2 95.5(7) . .
O2W Ni15 N2 98.7(9) . .
O41 Ni15 O42 84.0(6) . .
O80 Ni15 O42 88.0(6) . .
O107 Ni15 O42 91.3(7) . .
O2W Ni15 O42 179.3(9) . .
N2 Ni15 O42 81.5(7) . .
O124 Ni16 O24 100.1(7) . .
O124 Ni16 O104 177.6(7) . .
O24 Ni16 O104 82.3(6) . .
O124 Ni16 O97 91.9(7) . .
O24 Ni16 O97 83.9(6) . .
O104 Ni16 O97 88.1(7) . .
O124 Ni16 O153 90.3(11) . .
O24 Ni16 O153 96.5(10) . .
O104 Ni16 O153 89.7(10) . .
O97 Ni16 O153 177.7(10) . .
O124 Ni16 N13 95.2(8) . .
O24 Ni16 N13 159.0(7) . .
O104 Ni16 N13 82.5(8) . .
O97 Ni16 N13 81.2(7) . .
O153 Ni16 N13 97.8(11) . .
O124 Ni16 Gd20 86.1(5) . .
O24 Ni16 Gd20 43.3(4) . .
O104 Ni16 Gd20 95.5(5) . .
O97 Ni16 Gd20 43.4(4) . .
O153 Ni16 Gd20 137.7(9) . .
N13 Ni16 Gd20 124.5(6) . .
O23 Ni17 O49 86.4(6) . .
O23 Ni17 O106 81.8(6) . .
O49 Ni17 O106 89.1(6) . .
O23 Ni17 O116 98.4(6) . .
O49 Ni17 O116 92.0(6) . .
O106 Ni17 O116 178.9(7) . .
O23 Ni17 O25W 93.6(7) . .
O49 Ni17 O25W 179.0(7) . .
O106 Ni17 O25W 89.9(7) . .
O116 Ni17 O25W 89.0(7) . .
O23 Ni17 N12 160.1(7) . .
O49 Ni17 N12 80.7(7) . .
O106 Ni17 N12 82.8(7) . .
O116 Ni17 N12 97.2(7) . .
O25W Ni17 N12 99.0(8) . .
O23 Ni17 Gd20 44.3(4) . .
O49 Ni17 Gd20 44.4(4) . .
O106 Ni17 Gd20 94.8(5) . .
O116 Ni17 Gd20 86.1(4) . .
O25W Ni17 Gd20 135.9(6) . .
N12 Ni17 Gd20 125.2(5) . .
O127 Ni18 O71 84.1(6) . .
O127 Ni18 O126 86.2(6) . .
O71 Ni18 O126 89.5(6) . .
O127 Ni18 O118 97.0(7) . .
O71 Ni18 O118 178.7(7) . .
O126 Ni18 O118 91.3(7) . .
O127 Ni18 N16 161.1(8) . .
O71 Ni18 N16 81.6(7) . .
O126 Ni18 N16 81.3(8) . .
O118 Ni18 N16 97.5(8) . .
O127 Ni18 O115 96.9(7) . .
O71 Ni18 O115 90.9(7) . .
O126 Ni18 O115 176.9(7) . .
O118 Ni18 O115 88.3(7) . .
N16 Ni18 O115 95.7(8) . .
O127 Ni18 Gd14 41.8(4) . .
O71 Ni18 Gd14 93.4(4) . .
O126 Ni18 Gd14 45.6(5) . .
O118 Ni18 Gd14 87.9(6) . .
N16 Ni18 Gd14 126.9(6) . .
O115 Ni18 Gd14 137.4(5) . .
O127 Ni18 Gd5 41.5(4) . .
O71 Ni18 Gd5 43.6(4) . .
O126 Ni18 Gd5 94.5(5) . .
O118 Ni18 Gd5 137.2(6) . .
N16 Ni18 Gd5 125.3(6) . .
O115 Ni18 Gd5 87.9(5) . .
Gd14 Ni18 Gd5 67.34(6) . .
O136 Ni19 N20 170.6(11) . .
O136 Ni19 O101 92.3(9) . .
N20 Ni19 O101 91.7(10) . .
O136 Ni19 O175 90.1(9) . .
N20 Ni19 O175 86.7(10) . .
O101 Ni19 O175 174.6(10) . .
O136 Ni19 N19 83.8(9) . .
N20 Ni19 N19 105.2(11) . .
O101 Ni19 N19 82.2(10) . .
O175 Ni19 N19 93.1(10) . .
O136 Ni19 O86 98.3(8) . .
N20 Ni19 O86 73.1(9) . .
O101 Ni19 O86 90.4(9) . .
O175 Ni19 O86 94.2(8) . .
N19 Ni19 O86 172.4(8) . .
O133 Ni20 N18 82.5(9) . .
O133 Ni20 N2A 93.7(8) . 3_549
N18 Ni20 N2A 176.0(10) . 3_549
O133 Ni20 N1A 90.2(8) . .
N18 Ni20 N1A 93.2(9) . .
N2A Ni20 N1A 88.1(8) 3_549 .
O133 Ni20 O17W 174.6(8) . .
N18 Ni20 O17W 92.3(9) . .
N2A Ni20 O17W 91.5(8) 3_549 .
N1A Ni20 O17W 91.6(8) . .
O133 Ni20 O90 87.2(8) . .
N18 Ni20 O90 85.4(10) . .
N2A Ni20 O90 93.0(9) 3_549 .
N1A Ni20 O90 177.2(9) . .
O17W Ni20 O90 90.9(9) . .
O14W Ni21 O148 96.2(14) . .
O14W Ni21 O142 86.7(16) . .
O148 Ni21 O142 81.4(12) . .
O14W Ni21 O147 163.1(15) . .
O148 Ni21 O147 87.1(9) . .
O142 Ni21 O147 110.1(13) . .
O14W Ni21 N23 99.8(17) . .
O148 Ni21 N23 159.7(14) . .
O142 Ni21 N23 87.2(13) . .
O147 Ni21 N23 81.2(12) . .
O164 Ni22 O163 78.8(6) . .
O164 Ni22 O166 76.2(6) . .
O163 Ni22 O166 77.3(6) . .
O164 Ni22 O8W 154.3(10) . 3_549
O163 Ni22 O8W 84.0(6) . 3_549
O166 Ni22 O8W 81.5(11) . 3_549
O164 Ni22 Gd13 46.7(4) . .
O163 Ni22 Gd13 46.2(4) . .
O166 Ni22 Gd13 46.0(5) . .
O8W Ni22 Gd13 107.9(9) 3_549 .
O8 Ni23 O168 79.2(6) . .
O8 Ni23 O165 79.0(6) . .
O168 Ni23 O165 76.0(6) . .
O8 Ni23 Gd2 47.7(4) . .
O168 Ni23 Gd2 45.5(5) . .
O165 Ni23 Gd2 46.8(5) . .
O91 Ni24 O129 78.9(6) . .
O91 Ni24 O167 79.0(6) . .
O129 Ni24 O167 80.2(6) . .
O91 Ni24 Gd9 47.1(4) . .
O129 Ni24 Gd9 47.3(4) . .
O167 Ni24 Gd9 48.1(4) . .
O161 Ni25 O89 80.6(6) . .
O161 Ni25 O128 77.8(6) . .
O89 Ni25 O128 79.5(6) . .
O161 Ni25 Gd22 47.6(4) . .
O89 Ni25 Gd22 47.7(4) . .
O128 Ni25 Gd22 47.1(4) . .
N4A Ni26 O35W 101(2) . .
N4A Ni26 O23W 90.6(19) . .
O35W Ni26 O23W 168(2) . .
N4A Ni26 O24W 163(3) . .
O35W Ni26 O24W 65(3) . .
O23W Ni26 O24W 103(3) . .
N4A Ni26 O22W 112(3) . .
O35W Ni26 O22W 86(3) . .
O23W Ni26 O22W 88(3) . .
O24W Ni26 O22W 61(3) . .
O159 Ni27 O27W 89.3(17) . .
O159 Ni27 O144 82.8(10) . .
O27W Ni27 O144 77.0(16) . .
O159 Ni27 O3W 130.9(10) . .
O27W Ni27 O3W 139.8(17) . .
O144 Ni27 O3W 106.0(8) . .
O159 Ni27 H20C 146.6 . .
O27W Ni27 H20C 70.2 . .
O144 Ni27 H20C 67.4 . .
O3W Ni27 H20C 74.2 . .
O171 Ni28 O154 120.4(16) . .
O171 Ni28 O177 80.3(15) . .
O154 Ni28 O177 84.7(15) . .
O171 Ni28 O30W 112(3) . .
O154 Ni28 O30W 121(3) . .
O177 Ni28 O30W 79(3) . .
C24A O4 Gd12 113(2) . .
C24A O4 Gd23 161(3) . .
Gd12 O4 Gd23 83.4(7) . .
Gd3 O5 Gd13 116.7(5) . .
Gd3 O5 Gd1 113.1(5) . .
Gd13 O5 Gd1 91.5(4) . .
Gd17 O6 Gd15 115.8(5) 3_549 .
Gd17 O6 Gd9 113.7(5) 3_549 .
Gd15 O6 Gd9 92.1(5) . .
Gd21 O7 Gd15 113.5(6) . .
Gd21 O7 Gd9 114.6(5) . .
Gd15 O7 Gd9 91.3(5) . .
Ni23 O8 Gd11 110.0(7) . .
Ni23 O8 Gd2 90.9(6) . .
Gd11 O8 Gd2 112.4(6) . .
Ni3 O9 Gd17 106.8(6) . .
Ni3 O9 Gd8 102.1(6) . .
Gd17 O9 Gd8 107.5(5) . .
Gd8 O10 Gd13 114.6(5) . .
Gd8 O10 Gd1 112.8(5) . .
Gd13 O10 Gd1 92.3(4) . .
C24 O11 Ni8 117.8(12) . .
C24 O11 Gd1 137.9(12) . .
Ni8 O11 Gd1 102.0(6) . .
Gd19 O12 Gd20 113.4(5) . .
Gd19 O12 Gd2 114.3(5) . .
Gd20 O12 Gd2 91.8(4) . .
Gd14 O13 Gd20 115.1(5) . .
Gd14 O13 Gd2 116.5(5) . .
Gd20 O13 Gd2 92.2(4) . .
Ni1 O14 Gd12 106.1(5) . 3_549
Ni1 O14 Gd7 103.4(5) . .
Gd12 O14 Gd7 110.1(5) 3_549 .
Gd12 O15 Gd7 114.4(5) 3_549 .
Gd12 O15 Gd22 114.3(5) 3_549 .
Gd7 O15 Gd22 91.0(4) . .
Gd18 O16 Gd13 116.8(5) 3_549 .
Gd18 O16 Gd1 114.0(5) 3_549 .
Gd13 O16 Gd1 91.6(4) . .
Ni8 O17 Gd8 107.8(6) . .
Ni8 O17 Gd1 103.5(5) . .
Gd8 O17 Gd1 106.9(5) . .
C56 O18 Ni5 115.5(13) . .
C56 O18 Gd3 143.1(13) . .
Ni5 O18 Gd3 99.6(5) . .
Gd10 O19 Gd11 104.5(5) . .
Gd10 O19 Gd2 106.2(5) . .
Gd11 O19 Gd2 108.9(5) . .
Ni14 O20 Gd19 106.1(6) . .
Ni14 O20 Gd20 103.5(6) . .
Gd19 O20 Gd20 107.3(5) . .
Ni7 O21 Gd1 104.0(5) 3_549 .
Ni7 O21 Gd18 103.1(5) 3_549 3_549
Gd1 O21 Gd18 109.0(5) . 3_549
Gd26 O22 Gd19 105.1(5) . .
Gd26 O22 Gd3 103.7(5) . .
Gd19 O22 Gd3 101.3(5) . .
Ni17 O23 Gd10 107.3(6) . .
Ni17 O23 Gd20 101.9(6) . .
Gd10 O23 Gd20 108.0(5) . .
Ni16 O24 Gd14 107.1(6) . .
Ni16 O24 Gd20 102.3(6) . .
Gd14 O24 Gd20 108.9(5) . .
C22 O25 Ni8 117.7(15) . .
C22 O25 Gd8 138.1(14) . .
Ni8 O25 Gd8 103.5(6) . .
Ni6 O26 Gd6 105.8(6) . .
Ni6 O26 Gd7 100.9(6) . .
Gd6 O26 Gd7 106.2(5) . .
Gd17 O27 Gd16 104.0(5) 3_549 3_549
Gd17 O27 Gd9 109.0(5) 3_549 .
Gd16 O27 Gd9 109.6(5) 3_549 .
Ni4 O28 Gd4 103.3(6) . .
Ni4 O28 Gd7 100.9(5) . .
Gd4 O28 Gd7 110.7(5) . .
Ni10 O29 Gd4 105.7(6) . .
Ni10 O29 Gd10 102.1(6) . .
Gd4 O29 Gd10 107.9(5) . .
Ni9 O30 Gd18 104.8(5) . .
Ni9 O30 Gd6 104.0(5) . .
Gd18 O30 Gd6 106.6(5) . .
Ni12 O31 Gd21 103.4(6) . .
Ni12 O31 Gd12 105.5(6) . .
Gd21 O31 Gd12 105.6(5) . .
C19 O32 Ni1 115.3(14) . .
C19 O32 Gd7 143.0(14) . .
Ni1 O32 Gd7 101.7(6) . .
C14 O33 Ni7 117.3(13) . 3_549
C14 O33 Gd1 138.7(13) . .
Ni7 O33 Gd1 100.7(6) 3_549 .
Ni13 O34 Gd15 103.4(6) . .
Ni13 O34 Gd17 102.7(6) . 3_549
Gd15 O34 Gd17 109.9(5) . 3_549
Gd23 O35 Gd12 103.9(5) . .
Gd23 O35 Gd22 108.2(5) . 3_549
Gd12 O35 Gd22 108.1(5) . 3_549
C68 O36 Ni9 114.9(16) . .
C68 O36 Gd6 143.5(16) . .
Ni9 O36 Gd6 99.1(6) . .
Gd23 O37 Gd21 105.8(5) . .
Gd23 O37 Gd9 108.9(5) . .
Gd21 O37 Gd9 105.3(5) . .
Ni2 O38 Gd3 105.2(6) . .
Ni2 O38 Gd1 104.2(6) . .
Gd3 O38 Gd1 108.8(5) . .
Gd10 O39 Gd20 115.0(5) . .
Gd10 O39 Gd2 112.4(5) . .
Gd20 O39 Gd2 92.1(4) . .
C41 O40 Ni4 114.2(13) . .
C41 O40 Gd4 138.9(13) . .
Ni4 O40 Gd4 102.1(6) . .
Ni15 O41 Gd21 107.6(6) . .
Ni15 O41 Gd15 102.6(6) . .
Gd21 O41 Gd15 107.7(5) . .
C6 O42 Ni15 115.3(15) . .
C6 O42 Gd15 140.3(15) . .
Ni15 O42 Gd15 101.6(6) . .
C2 O43 Ni5 125.3(13) . .
C30 O44 Ni6 116.8(14) . .
C30 O44 Gd7 140.4(14) . .
Ni6 O44 Gd7 101.8(6) . .
C24 O45 Ni2 125.4(14) . .
C92 O46 Ni2 122.5(18) . .
C4 O47 Ni2 115.4(13) . .
C4 O47 Gd1 142.2(14) . .
Ni2 O47 Gd1 101.9(5) . .
Gd4 O48 Gd7 117.2(5) . .
Gd4 O48 Gd22 115.8(5) . .
Gd7 O48 Gd22 91.3(4) . .
C47 O49 Ni17 118.5(15) . .
C47 O49 Gd20 138.3(15) . .
Ni17 O49 Gd20 100.9(6) . .
Gd6 O50 Gd22 116.1(5) . .
Gd6 O50 Gd7 112.9(5) . .
Gd22 O50 Gd7 91.3(5) . .
C25 O51 Ni5 121.8(16) . .
C82 O52 Ni10 112.8(16) . .
C82 O52 Gd4 142.9(15) . .
Ni10 O52 Gd4 98.9(5) . .
Gd25 O53 Gd18 104.5(5) . .
Gd25 O53 Gd6 104.2(5) . .
Gd18 O53 Gd6 103.2(5) . .
C66 O54 Ni9 115.7(16) . .
C66 O54 Gd18 142.6(17) . .
Ni9 O54 Gd18 99.1(6) . .
C44 O55 Ni4 117.5(13) . .
C44 O55 Gd7 141.9(13) . .
Ni4 O55 Gd7 100.5(6) . .
Ni11 O56 Gd15 103.7(6) . .
Ni11 O56 Gd5 106.2(6) . .
Gd15 O56 Gd5 108.0(5) . .
Gd11 O57 Gd10 104.9(5) . .
Gd11 O57 Gd4 103.6(5) . .
Gd10 O57 Gd4 106.0(5) . .
Gd8 O58 Gd16 104.5(5) . .
Gd8 O58 Gd13 106.7(5) . .
Gd16 O58 Gd13 109.9(5) . .
C84 O59 Ni10 114.7(16) . .
C84 O59 Gd10 146.5(16) . .
Ni10 O59 Gd10 98.7(6) . .
Gd24 O60 Gd5 105.5(5) . .
Gd24 O60 Gd14 105.2(6) . .
Gd5 O60 Gd14 103.7(5) . .
Gd5 O61 Gd9 118.5(6) . .
Gd5 O61 Gd15 113.4(5) . .
Gd9 O61 Gd15 91.6(5) . .
Gd26 O62 Gd19 105.3(5) . .
Gd26 O62 Gd2 109.1(5) . .
Gd19 O62 Gd2 108.0(5) . .
C15 O63 Ni7 112.5(16) . 3_549
C15 O63 Gd18 147.1(17) . 3_549
Ni7 O63 Gd18 99.8(6) 3_549 3_549
Gd4 O64 Gd11 106.7(5) . .
Gd4 O64 Gd22 105.9(5) . .
Gd11 O64 Gd22 107.4(5) . .
C15 O65 Ni9 124.1(17) . 3_549
C38 O66 Ni13 117.9(15) . .
C38 O66 Gd15 139.9(15) . .
Ni13 O66 Gd15 100.9(6) . .
Gd23 O67 Gd21 105.6(5) . .
Gd23 O67 Gd12 104.0(5) . .
Gd21 O67 Gd12 103.6(5) . .
C44 O68 Ni1 125.2(14) . .
C4 O69 Ni7 124.1(13) . 3_549
C25 O70 Ni14 116.8(15) . .
C25 O70 Gd19 140.4(15) . .
Ni14 O70 Gd19 102.7(6) . .
C64 O71 Ni18 115.4(15) . .
C64 O71 Gd5 142.3(15) . .
Ni18 O71 Gd5 101.4(6) . .
Gd16 O72 Gd17 104.2(5) . .
Gd16 O72 Gd8 105.3(5) . .
Gd17 O72 Gd8 105.7(5) . .
Ni5 O73 Gd3 106.6(6) . .
Ni5 O73 Gd19 103.9(6) . .
Gd3 O73 Gd19 105.0(5) . .
C34 O74 Ni12 112.3(14) . .
C34 O74 Gd21 147.8(14) . .
Ni12 O74 Gd21 99.3(6) . .
C36 O75 Ni12 116.4(14) . .
C36 O75 Gd12 142.0(14) . .
Ni12 O75 Gd12 99.0(6) . .
C2 O76 Ni2 116.3(13) . .
C2 O76 Gd3 143.0(13) . .
Ni2 O76 Gd3 99.0(5) . .
C54 O77 Ni5 114.4(13) . .
C54 O77 Gd19 145.5(14) . .
Ni5 O77 Gd19 98.8(6) . .
C14 O78 Ni8 123.4(15) . .
C19 O79 Ni6 124.4(15) . .
C8 O80 Ni15 117.4(15) . .
C8 O80 Gd21 139.3(15) . .
Ni15 O80 Gd21 103.3(6) . .
Gd25 O81 Gd18 106.7(7) 3_549 3_549
Gd25 O81 Gd13 107.7(6) 3_549 .
Gd18 O81 Gd13 104.9(6) 3_549 .
C40 O82 Ni13 117.6(14) . .
C40 O82 Gd17 138.7(13) . 3_549
Ni13 O82 Gd17 100.6(6) . 3_549
C22 O83 Ni3 122.9(15) . .
C58 O84 Ni3 114.1(15) . .
C58 O84 Gd8 145.1(15) . .
Ni3 O84 Gd8 100.0(6) . .
C60 O85 Ni3 113.1(15) . .
C60 O85 Gd17 144.2(15) . .
Ni3 O85 Gd17 99.3(6) . .
C80 O86 Ni13 120.3(15) . 3_549
C80 O86 Ni19 110.9(15) . .
Ni13 O86 Ni19 128.5(8) 3_549 .
C31 O87 Ni9 120.7(18) . .
C30 O88 Ni4 122.5(14) . .
Ni25 O89 Gd23 112.5(6) . 3_549
Ni25 O89 Gd22 90.7(5) . .
Gd23 O89 Gd22 112.8(6) 3_549 .
C70 O90 Ni20 102(3) . .
Ni24 O91 Gd9 91.8(5) . .
Ni24 O91 Gd16 111.2(6) . 3_549
Gd9 O91 Gd16 112.3(6) . 3_549
C202 O92 Ni7 126(2) . .
C28 O93 Ni14 114.6(16) . .
C28 O93 Gd20 137.4(16) . .
Ni14 O93 Gd20 102.4(6) . .
C17 O94 Ni1 116.5(13) . .
C17 O94 Gd12 138.1(14) . 3_549
Ni1 O94 Gd12 101.5(5) . 3_549
C10 O95 Ni11 115.8(17) . .
C10 O95 Gd5 142.3(17) . .
Ni11 O95 Gd5 101.9(6) . .
C31 O96 Ni6 115.3(16) . .
C31 O96 Gd6 141.5(16) . .
Ni6 O96 Gd6 103.1(6) . .
C50 O97 Ni16 116.2(14) . .
C50 O97 Gd20 140.8(14) . .
Ni16 O97 Gd20 101.4(6) . .
Gd26 O98 Gd3 104.3(6) . .
Gd26 O98 Gd13 107.5(6) . .
Gd3 O98 Gd13 107.3(6) . .
C46 O99 Ni10 122.3(18) . .
C74 O101 Ni19 113(3) . .
C12 O102 Ni11 115.0(15) . .
C12 O102 Gd15 140.0(15) . .
Ni11 O102 Gd15 103.3(6) . .
C17 O103 Ni12 123.2(16) . 3_549
C52 O104 Ni16 114.6(16) . .
C52 O104 Gd14 141.4(16) . .
Ni16 O104 Gd14 104.0(7) . .
C12 O105 Ni13 123.9(15) . .
C46 O106 Ni17 115.3(16) . .
C46 O106 Gd10 139.7(16) . .
Ni17 O106 Gd10 105.0(7) . .
C38 O107 Ni15 122.8(17) . .
C6A O108 Gd16 138.3(14) . .
C6A O108 Gd17 119.8(14) . .
Gd16 O108 Gd17 88.0(5) . .
C41 O109 Ni10 125.3(16) . .
C6A O110 Gd8 114.5(14) . .
C40 O111 Ni3 123.5(16) . 3_549
C6 O113 Ni11 127.0(17) . .
C8 O114 Ni12 123.5(17) . .
C10 O115 Ni18 122.5(17) . .
C50 O116 Ni17 125.4(16) . .
C47 O117 Ni14 123.9(16) . .
C52 O118 Ni18 125.0(18) . .
C28 O124 Ni16 123.2(17) . .
C80 O125 Gd17 143.0(14) . .
C62 O126 Ni18 115.6(17) . .
C62 O126 Gd14 144.8(18) . .
Ni18 O126 Gd14 98.8(6) . .
Ni18 O127 Gd14 104.5(6) . .
Ni18 O127 Gd5 105.1(6) . .
Gd14 O127 Gd5 107.6(6) . .
Ni25 O128 Gd25 109.1(6) . .
Ni25 O128 Gd22 90.1(6) . .
Gd25 O128 Gd22 114.8(6) . .
Ni24 O129 Gd9 91.1(5) . .
Ni24 O129 Gd23 111.9(6) . .
Gd9 O129 Gd23 113.7(6) . .
Gd25 O130 Gd6 103.5(6) . .
Gd25 O130 Gd22 108.5(6) . .
Gd6 O130 Gd22 105.8(5) . .
C12A O131 Gd11 147.2(16) . .
C12A O131 Gd10 80.9(15) . .
Gd11 O131 Gd10 84.2(5) . .
C12A O131 Gd4 123.0(16) . .
Gd11 O131 Gd4 84.3(5) . .
Gd10 O131 Gd4 85.3(5) . .
C12A O132 Gd10 102.5(15) . .
C72 O133 Ni20 115(2) . .
C76 O136 Ni19 110(2) . .
C202 O144 Ni27 109.6(19) . .
C202 O144 Gd18 138.8(19) . .
Ni27 O144 Gd18 111.2(8) . .
C92 O147 Ni21 114.2(17) . .
C92 O147 Gd3 138.0(18) . .
Ni21 O147 Gd3 107.6(9) . .
Ni21 O148 Gd3 100.7(9) . .
Ni21 O148 Gd19 103.1(9) . .
Gd3 O148 Gd19 85.4(6) . .
Ni21 O148 Gd26 171.9(11) . .
Gd3 O148 Gd26 83.9(6) . .
Gd19 O148 Gd26 83.8(6) . .
C1C O149 Gd12 141(2) . .
C89 O151 Ni14 103(3) . .
C24A O152 Gd21 117.4(18) . .
C88 O153 Ni16 108(3) . .
C88 O154 Ni28 123(3) . .
C88 O154 Gd14 122(4) . .
Ni28 O154 Gd14 110.2(15) . .
C204 O155 Gd16 115(2) . 3_549
C204 O156 Gd11 118(2) . .
C203 O157 Gd16 119(3) . 3_549
C203 O158 Gd11 115(3) . .
C85 O170 Ni11 102(4) . .
Ni22 O163 Gd13 92.1(6) . .
Ni22 O163 Gd26 111.1(6) . .
Gd13 O163 Gd26 113.3(6) . .
Gd24 O162 Gd14 106.6(7) . .
Gd24 O162 Gd2 106.4(6) . .
Gd14 O162 Gd2 106.2(6) . .
Ni25 O161 Gd11 111.8(6) . .
Ni25 O161 Gd22 90.9(5) . .
Gd11 O161 Gd22 115.0(6) . .
Gd24 O160 Gd5 107.3(7) . .
Gd24 O160 Gd9 107.5(6) . .
Gd5 O160 Gd9 106.9(7) . .
Ni22 O164 Gd13 91.8(5) . .
Ni22 O164 Gd16 112.7(6) . .
Gd13 O164 Gd16 113.2(6) . .
Ni23 O165 Gd26 110.1(7) . .
Ni23 O165 Gd2 91.2(6) . .
Gd26 O165 Gd2 113.3(7) . .
Ni22 O166 Gd13 91.9(6) . .
Ni22 O166 Gd25 109.7(7) . 3_549
Gd13 O166 Gd25 114.3(7) . 3_549
Ni24 O167 Gd24 109.3(7) . .
Ni24 O167 Gd9 89.4(6) . .
Gd24 O167 Gd9 113.8(7) . .
Ni23 O168 Gd2 92.8(6) . .
Ni23 O168 Gd24 112.5(7) . .
Gd2 O168 Gd24 116.9(7) . .
Ni27 O159 Gd25 173.0(14) . .
Ni27 O159 Gd6 99.0(11) . .
Gd25 O159 Gd6 85.5(7) . .
Ni27 O159 Gd18 101.0(11) . .
Gd25 O159 Gd18 84.7(7) . .
Gd6 O159 Gd18 84.4(7) . .
C85 O171 Ni28 122(4) . .
C85 O171 Gd5 116(4) . .
Ni28 O171 Gd5 113.2(15) . .
C205 O172 Ni4 124.4(16) . .
C205 O173 Gd4 140.5(17) . .
C1C O174 Ni1 122(2) . 3_549
C89 O142 Ni21 120(3) . .
C89 O142 Gd19 123(3) . .
Ni21 O142 Gd19 113.5(14) . .
C78 O175 Ni19 115(2) . .
O152 C24A O4 106(3) . .
O152 C24A C21A 107(2) . .
O4 C24A C21A 118(3) . .
C49 N13 C51 116(2) . .
C49 N13 Ni16 109.4(16) . .
C51 N13 Ni16 104.5(15) . .
C49 N13 H13E 109.0 . .
C51 N13 H13E 109.0 . .
Ni16 N13 H13E 109.0 . .
C53 N14 C55 112.8(18) . .
C53 N14 Ni5 107.7(13) . .
C55 N14 Ni5 105.7(12) . .
C53 N14 H14C 110.2 . .
C55 N14 H14C 110.2 . .
Ni5 N14 H14C 110.2 . .
C57 N15 C59 118(2) . .
C57 N15 Ni3 108.0(16) . .
C59 N15 Ni3 106.2(16) . .
C57 N15 H15A 108.2 . .
C59 N15 H15A 108.2 . .
Ni3 N15 H15A 108.2 . .
C63 N16 C61 115(3) . .
C63 N16 Ni18 108.1(16) . .
C61 N16 Ni18 109(2) . .
C63 N16 H16E 108.0 . .
C61 N16 H16E 108.0 . .
Ni18 N16 H16E 108.0 . .
C65 N17 C67 114(2) . .
C65 N17 Ni9 105.1(18) . .
C67 N17 Ni9 106.8(17) . .
C65 N17 H17C 110.2 . .
C67 N17 H17C 110.2 . .
Ni9 N17 H17C 110.2 . .
C71 N18 C69 114(3) . .
C71 N18 Ni20 108(2) . .
C69 N18 Ni20 106(2) . .
C71 N18 H18C 109.7 . .
C69 N18 H18C 109.7 . .
Ni20 N18 H18C 109.7 . .
C73 N19 C75 112(3) . .
C73 N19 Ni19 106(2) . .
C75 N19 Ni19 104.3(17) . .
C73 N19 H19B 111.2 . .
C75 N19 H19B 111.2 . .
Ni19 N19 H19B 111.2 . .
C79 N20 C77 114(3) . .
C79 N20 Ni19 111(2) . .
C77 N20 Ni19 102(2) . .
C79 N20 H20J 109.8 . .
C77 N20 H20J 109.8 . .
Ni19 N20 H20J 109.8 . .
C81 N21 C83 118(2) . .
C81 N21 Ni10 106.1(17) . .
C83 N21 Ni10 108.8(17) . .
C81 N21 H21C 107.8 . .
C83 N21 H21C 107.8 . .
Ni10 N21 H21C 107.8 . .
C86 N22 C87 114(3) . .
C86 N22 H22B 122.8 . .
C87 N22 H22B 122.8 . .
C91 N23 C90 148(5) . .
C91 N23 Ni21 102(3) . .
C90 N23 Ni21 89.3(19) . .
C91 N23 H23D 103.3 . .
C90 N23 H23D 103.3 . .
Ni21 N23 H23D 103.3 . .
C1A N1A C5A 114(2) . .
C1A N1A Ni20 121.2(16) . .
C5A N1A Ni20 124.4(15) . .
C7A N2A C11A 114(2) . .
C7A N2A Ni20 120.5(18) . 3_549
C11A N2A Ni20 125.2(17) . 3_549
C17A N3A C13A 107(3) . .
C17A N3A Ni8 126(2) . .
C13A N3A Ni8 126(3) . .
N1 C1 C2 113.1(18) . .
N1 C1 H1A 109.0 . .
C2 C1 H1A 109.0 . .
N1 C1 H1B 109.0 . .
C2 C1 H1B 109.0 . .
H1A C1 H1B 107.8 . .
O76 C2 O43 122.9(19) . .
O76 C2 C1 117.6(18) . .
O43 C2 C1 119.2(18) . .
C4 C3 N1 115.1(18) . .
C4 C3 H3A 108.5 . .
N1 C3 H3A 108.5 . .
C4 C3 H3B 108.5 . .
N1 C3 H3B 108.5 . .
H3A C3 H3B 107.5 . .
O47 C4 O69 123.6(19) . .
O47 C4 C3 118.3(19) . .
O69 C4 C3 118.1(18) . .
N2 C5 C6 114(2) . .
N2 C5 H5A 108.8 . .
C6 C5 H5A 108.8 . .
N2 C5 H5B 108.8 . .
C6 C5 H5B 108.8 . .
H5A C5 H5B 107.7 . .
O113 C6 O42 124(2) . .
O113 C6 C5 121(2) . .
O42 C6 C5 115(2) . .
N2 C7 C8 115(2) . .
N2 C7 H7A 108.5 . .
C8 C7 H7A 108.5 . .
N2 C7 H7B 108.5 . .
C8 C7 H7B 108.5 . .
H7A C7 H7B 107.5 . .
O114 C8 O80 127(2) . .
O114 C8 C7 118(2) . .
O80 C8 C7 115(2) . .
N3 C9 C10 115(2) . .
N3 C9 H9A 108.4 . .
C10 C9 H9A 108.4 . .
N3 C9 H9B 108.4 . .
C10 C9 H9B 108.4 . .
H9A C9 H9B 107.5 . .
O95 C10 O115 126(3) . .
O95 C10 C9 120(3) . .
O115 C10 C9 114(2) . .
N3 C11 C12 111(2) . .
N3 C11 H11B 109.4 . .
C12 C11 H11B 109.4 . .
N3 C11 H11C 109.4 . .
C12 C11 H11C 109.4 . .
H11B C11 H11C 108.0 . .
O102 C12 O105 125(2) . .
O102 C12 C11 120(2) . .
O105 C12 C11 115(2) . .
N4 C13 C14 110(2) . .
N4 C13 H13A 109.7 . .
C14 C13 H13A 109.7 . .
N4 C13 H13B 109.7 . .
C14 C13 H13B 109.7 . .
H13A C13 H13B 108.2 . .
O78 C14 O33 128(2) . .
O78 C14 C13 115(2) . .
O33 C14 C13 117.1(19) . .
O63 C15 O65 120(2) . .
O63 C15 C16 124(2) . .
O65 C15 C16 115(2) . .
N4 C16 C15 108(2) . .
N4 C16 H16A 110.1 . .
C15 C16 H16A 110.1 . .
N4 C16 H16B 110.1 . .
C15 C16 H16B 110.1 . .
H16A C16 H16B 108.4 . .
O103 C17 O94 127(2) . .
O103 C17 C18 117(2) . .
O94 C17 C18 115.4(19) . .
N5 C18 C17 109.6(18) . .
N5 C18 H18A 109.7 . .
C17 C18 H18A 109.8 . .
N5 C18 H18B 109.8 . .
C17 C18 H18B 109.7 . .
H18A C18 H18B 108.2 . .
O32 C19 O79 123(2) . .
O32 C19 C20 118(2) . .
O79 C19 C20 119(2) . .
N5 C20 C19 117.3(19) . .
N5 C20 H20H 108.0 . .
C19 C20 H20H 108.0 . .
N5 C20 H20I 108.0 . .
C19 C20 H20I 108.0 . .
H20H C20 H20I 107.2 . .
N6 C21 C22 113(2) . .
N6 C21 H21A 109.0 . .
C22 C21 H21A 109.0 . .
N6 C21 H21B 109.0 . .
C22 C21 H21B 109.0 . .
H21A C21 H21B 107.8 . .
O25 C22 O83 127(2) . .
O25 C22 C21 117(2) . .
O83 C22 C21 116(2) . .
C24 C23 N6 113.8(19) . .
C24 C23 H23B 108.8 . .
N6 C23 H23B 108.8 . .
C24 C23 H23C 108.8 . .
N6 C23 H23C 108.8 . .
H23B C23 H23C 107.7 . .
O45 C24 O11 126.4(19) . .
O45 C24 C23 118.5(19) . .
O11 C24 C23 114.7(18) . .
O70 C25 O51 127(2) . .
O70 C25 C26 119(2) . .
O51 C25 C26 114(2) . .
N7 C26 C25 112(2) . .
N7 C26 H26A 109.3 . .
C25 C26 H26A 109.3 . .
N7 C26 H26B 109.3 . .
C25 C26 H26B 109.3 . .
H26A C26 H26B 108.0 . .
N7 C27 C28 115(2) . .
N7 C27 H27A 108.6 . .
C28 C27 H27A 108.6 . .
N7 C27 H27B 108.6 . .
C28 C27 H27B 108.6 . .
H27A C27 H27B 107.5 . .
O93 C28 O124 126(2) . .
O93 C28 C27 114(2) . .
O124 C28 C27 119(2) . .
N8 C29 C30 115(2) . .
N8 C29 H29A 108.6 . .
C30 C29 H29A 108.6 . .
N8 C29 H29B 108.6 . .
C30 C29 H29B 108.6 . .
H29A C29 H29B 107.6 . .
O44 C30 O88 127(2) . .
O44 C30 C29 117(2) . .
O88 C30 C29 116(2) . .
O87 C31 O96 127(3) . .
O87 C31 C32 115(2) . .
O96 C31 C32 118(2) . .
N8 C32 C31 113(2) . .
N8 C32 H32A 109.0 . .
C31 C32 H32A 109.0 . .
N8 C32 H32B 109.0 . .
C31 C32 H32B 109.0 . .
H32A C32 H32B 107.8 . .
C34 C33 N9 117(2) . .
C34 C33 H33A 108.2 . .
N9 C33 H33A 108.2 . .
C34 C33 H33B 108.2 . .
N9 C33 H33B 108.2 . .
H33A C33 H33B 107.3 . .
O123 C34 O74 118(2) . .
O123 C34 C33 123(2) . .
O74 C34 C33 119(2) . .
N9 C35 C36 114(2) . .
N9 C35 H35A 108.8 . .
C36 C35 H35A 108.8 . .
N9 C35 H35B 108.8 . .
C36 C35 H35B 108.8 . .
H35A C35 H35B 107.7 . .
O121 C36 O75 127(2) . .
O121 C36 C35 118(2) . .
O75 C36 C35 115(2) . .
C38 C37 N10 111(2) . .
C38 C37 H37A 109.4 . .
N10 C37 H37A 109.4 . .
C38 C37 H37B 109.4 . .
N10 C37 H37B 109.4 . .
H37A C37 H37B 108.0 . .
O66 C38 O107 128(2) . .
O66 C38 C37 118(2) . .
O107 C38 C37 114(2) . .
C40 C39 N10 113(2) . .
C40 C39 H39A 109.0 . .
N10 C39 H39A 109.0 . .
C40 C39 H39B 109.0 . .
N10 C39 H39B 109.0 . .
H39A C39 H39B 107.8 . .
O111 C40 O82 128(2) . .
O111 C40 C39 117(2) . .
O82 C40 C39 115(2) . .
O109 C41 O40 124(2) . .
O109 C41 C42 122(2) . .
O40 C41 C42 114(2) . .
N11 C42 C41 112.6(19) . .
N11 C42 H42A 109.1 . .
C41 C42 H42A 109.1 . .
N11 C42 H42B 109.1 . .
C41 C42 H42B 109.1 . .
H42A C42 H42B 107.8 . .
C44 C43 N11 114.8(16) . .
C44 C43 H43A 108.6 . .
N11 C43 H43A 108.6 . .
C44 C43 H43B 108.6 . .
N11 C43 H43B 108.6 . .
H43A C43 H43B 107.5 . .
O68 C44 O55 124.0(19) . .
O68 C44 C43 119.1(18) . .
O55 C44 C43 116.9(17) . .
N12 C45 C46 114(2) . .
N12 C45 H45A 108.7 . .
C46 C45 H45A 108.7 . .
N12 C45 H45B 108.7 . .
C46 C45 H45B 108.7 . .
H45A C45 H45B 107.6 . .
O99 C46 O106 126(3) . .
O99 C46 C45 117(3) . .
O106 C46 C45 117(2) . .
O49 C47 O117 128(2) . .
O49 C47 C48 115(2) . .
O117 C47 C48 117(2) . .
N12 C48 C47 116(2) . .
N12 C48 H48A 108.2 . .
C47 C48 H48A 108.2 . .
N12 C48 H48B 108.2 . .
C47 C48 H48B 108.2 . .
H48A C48 H48B 107.3 . .
N13 C49 C50 114(2) . .
N13 C49 H49A 108.8 . .
C50 C49 H49A 108.8 . .
N13 C49 H49B 108.8 . .
C50 C49 H49B 108.8 . .
H49A C49 H49B 107.7 . .
O116 C50 O97 125(2) . .
O116 C50 C49 119(2) . .
O97 C50 C49 116(2) . .
C52 C51 N13 113(2) . .
C52 C51 H51A 108.9 . .
N13 C51 H51A 108.9 . .
C52 C51 H51B 108.9 . .
N13 C51 H51B 108.9 . .
H51A C51 H51B 107.7 . .
O118 C52 O104 124(2) . .
O118 C52 C51 118(2) . .
O104 C52 C51 118(2) . .
N14 C53 C54 114.2(19) . .
N14 C53 H53A 108.7 . .
C54 C53 H53A 108.7 . .
N14 C53 H53B 108.7 . .
C54 C53 H53B 108.7 . .
H53A C53 H53B 107.6 . .
O119 C54 O77 121(2) . .
O119 C54 C53 120(2) . .
O77 C54 C53 119(2) . .
C56 C55 N14 110.3(17) . .
C56 C55 H55A 109.6 . .
N14 C55 H55A 109.6 . .
C56 C55 H55B 109.6 . .
N14 C55 H55B 109.6 . .
H55A C55 H55B 108.1 . .
O18 C56 O112 127.3(19) . .
O18 C56 C55 120.8(19) . .
O112 C56 C55 111.9(18) . .
N15 C57 C58 112(2) . .
N15 C57 H57A 109.3 . .
C58 C57 H57A 109.3 . .
N15 C57 H57B 109.3 . .
C58 C57 H57B 109.3 . .
H57A C57 H57B 108.0 . .
O84 C58 O120 124(2) . .
O84 C58 C57 120(2) . .
O120 C58 C57 115(2) . .
C60 C59 N15 112(2) . .
C60 C59 H59A 109.2 . .
N15 C59 H59A 109.2 . .
C60 C59 H59B 109.2 . .
N15 C59 H59B 109.2 . .
H59A C59 H59B 107.9 . .
O122 C60 O85 122(2) . .
O122 C60 C59 117(2) . .
O85 C60 C59 121(2) . .
C62 C61 N16 112(3) . .
C62 C61 H61A 109.2 . .
N16 C61 H61A 109.2 . .
C62 C61 H61B 109.2 . .
N16 C61 H61B 109.2 . .
H61A C61 H61B 107.9 . .
O126 C62 O100 122(3) . .
O126 C62 C61 120(3) . .
O100 C62 C61 118(3) . .
N16 C63 C64 112(2) . .
N16 C63 H63A 109.2 . .
C64 C63 H63A 109.2 . .
N16 C63 H63B 109.2 . .
C64 C63 H63B 109.2 . .
H63A C63 H63B 107.9 . .
O134 C64 O71 125(2) . .
O134 C64 C63 119(2) . .
O71 C64 C63 115(2) . .
N17 C65 C66 119(3) . .
N17 C65 H65A 107.5 . .
C66 C65 H65A 107.5 . .
N17 C65 H65B 107.5 . .
C66 C65 H65B 107.5 . .
H65A C65 H65B 107.0 . .
O54 C66 O1 127(3) . .
O54 C66 C65 115(2) . .
O1 C66 C65 118(3) . .
N17 C67 C68 116(3) . .
N17 C67 H67A 108.4 . .
C68 C67 H67A 108.4 . .
N17 C67 H67B 108.4 . .
C68 C67 H67B 108.4 . .
H67A C67 H67B 107.5 . .
O36 C68 O137 125(2) . .
O36 C68 C67 117(3) . .
O137 C68 C67 118(3) . .
N18 C69 C70 110(4) . .
N18 C69 H69A 109.6 . .
C70 C69 H69A 109.6 . .
N18 C69 H69B 109.6 . .
C70 C69 H69B 109.6 . .
H69A C69 H69B 108.1 . .
O90 C70 O141 110(4) . .
O90 C70 C69 130(4) . .
O141 C70 C69 120(4) . .
N18 C71 C72 115(3) . .
N18 C71 H71A 108.5 . .
C72 C71 H71A 108.5 . .
N18 C71 H71B 108.5 . .
C72 C71 H71B 108.5 . .
H71A C71 H71B 107.5 . .
O140 C72 O133 127(3) . .
O140 C72 C71 115(3) . .
O133 C72 C71 117(3) . .
C74 C73 N19 114(3) . .
C74 C73 H73A 108.6 . .
N19 C73 H73A 108.6 . .
C74 C73 H73B 108.6 . .
N19 C73 H73B 108.6 . .
H73A C73 H73B 107.6 . .
O101 C74 O139 121(4) . .
O101 C74 C73 123(4) . .
O139 C74 C73 115(4) . .
C76 C75 N19 109(3) . .
C76 C75 H75A 109.9 . .
N19 C75 H75A 109.9 . .
C76 C75 H75B 109.9 . .
N19 C75 H75B 109.9 . .
H75A C75 H75B 108.3 . .
O136 C76 O138 117(3) . .
O136 C76 C75 127(3) . .
O138 C76 C75 115(3) . .
C78 C77 N20 121(3) . .
C78 C77 H77A 107.1 . .
N20 C77 H77A 107.1 . .
C78 C77 H77B 107.1 . .
N20 C77 H77B 107.1 . .
H77A C77 H77B 106.8 . .
O135 C78 O175 127(4) . .
O135 C78 C77 119(3) . .
O175 C78 C77 113(4) . .
N20 C79 C80 105(2) . .
N20 C79 H79A 110.7 . .
C80 C79 H79A 110.7 . .
N20 C79 H79B 110.7 . .
C80 C79 H79B 110.7 . .
H79A C79 H79B 108.8 . .
O86 C80 O125 127(2) . .
O86 C80 C79 120(2) . .
O125 C80 C79 112(2) . .
N21 C81 C82 114(2) . .
N21 C81 H81A 108.7 . .
C82 C81 H81A 108.7 . .
N21 C81 H81B 108.7 . .
C82 C81 H81B 108.7 . .
H81A C81 H81B 107.6 . .
O52 C82 O150 122(3) . .
O52 C82 C81 118(2) . .
O150 C82 C81 119(2) . .
N21 C83 C84 111(3) . .
N21 C83 H83A 109.5 . .
C84 C83 H83A 109.5 . .
N21 C83 H83B 109.5 . .
C84 C83 H83B 109.5 . .
H83A C83 H83B 108.1 . .
O59 C84 O146 123(2) . .
O59 C84 C83 121(3) . .
O146 C84 C83 114(2) . .
N1A C1A C2A 121(2) . .
N1A C1A H1AA 119.7 . .
C2A C1A H1AA 119.7 . .
C3A C2A C1A 126(2) . .
C3A C2A H2AA 116.8 . .
C1A C2A H2AA 116.8 . .
C2A C3A C4A 114(2) . .
C2A C3A C6A 126.3(19) . .
C4A C3A C6A 120.1(18) . .
C3A C4A C5A 120(2) . .
C3A C4A H4AA 120.2 . .
C5A C4A H4AA 120.2 . .
N1A C5A C4A 125(2) . .
N1A C5A H5AA 117.3 . .
C4A C5A H5AA 117.3 . .
O110 C6A O108 126(2) . .
O110 C6A C3A 115.8(19) . .
O108 C6A C3A 118(2) . .
O110 C6A Gd8 43.8(11) . .
O108 C6A Gd8 82.7(13) . .
C3A C6A Gd8 157.8(14) . .
N2A C7A C8A 122(3) . .
N2A C7A H7AA 118.8 . .
C8A C7A H7AA 118.8 . .
C9A C8A C7A 123(3) . .
C9A C8A H8AA 118.3 . .
C7A C8A H8AA 118.3 . .
C8A C9A C10A 114(3) . .
C8A C9A C12A 124(2) . .
C10A C9A C12A 123(2) . .
C9A C10A C11A 124(3) . .
C9A C10A H10A 118.2 . .
C11A C10A H10A 118.2 . .
N2A C11A C10A 122(3) . .
N2A C11A H11A 119.0 . .
C10A C11A H11A 119.0 . .
O131 C12A O132 125(2) . .
O131 C12A C9A 117(2) . .
O132 C12A C9A 118(2) . .
O131 C12A Gd10 74.1(15) . .
O132 C12A Gd10 51.6(12) . .
C9A C12A Gd10 166.1(17) . .
N3A C13A C14A 131(5) . .
N3A C13A H13C 114.4 . .
C14A C13A H13C 114.4 . .
C15A C14A C13A 116(5) . .
C15A C14A H14A 122.0 . .
C13A C14A H14A 122.0 . .
C16A C15A C14A 112(5) . .
C16A C15A C18A 137(4) . .
C14A C15A C18A 111(4) . .
C17A C16A C15A 126(5) . .
C17A C16A H16C 116.9 . .
C15A C16A H16C 116.9 . .
N3A C17A C16A 124(4) . .
N3A C17A H17A 117.8 . .
C16A C17A H17A 117.8 . .
O176 C18A O145 126(5) . .
O176 C18A C15A 98(4) . .
O145 C18A C15A 128(5) . .
C202 C201 H20C 103.8 . .
C202 C201 H20A 119.1 . .
H20C C201 H20A 104.3 . .
C202 C201 H20B 111.4 . .
H20C C201 H20B 104.2 . .
H20A C201 H20B 112.2 . .
O92 C202 O144 127(3) . .
O92 C202 C201 118(3) . .
O144 C202 C201 114(3) . .
O157 C203 O158 126(4) . .
O157 C203 C204 115(4) . .
O158 C203 C204 118(4) . .
O155 C204 O156 118(3) . .
O155 C204 C203 122(4) . .
O156 C204 C203 117(4) . .
O173 C205 O172 125(3) . .
O173 C205 C206 111(3) . .
O172 C205 C206 122(3) . .
C205 C206 H20D 109.5 . .
C205 C206 H20E 109.5 . .
H20D C206 H20E 109.5 . .
C205 C206 H20F 109.5 . .
H20D C206 H20F 109.5 . .
H20E C206 H20F 109.5 . .
C1 N1 C3 114.1(17) . .
C1 N1 Ni2 106.6(13) . .
C3 N1 Ni2 105.9(12) . .
C1 N1 H1C 110.0 . .
C3 N1 H1C 110.0 . .
Ni2 N1 H1C 110.0 . .
C7 N2 C5 113(2) . .
C7 N2 Ni15 109.1(15) . .
C5 N2 Ni15 106.8(15) . .
C7 N2 H2A 109.3 . .
C5 N2 H2A 109.3 . .
Ni15 N2 H2A 109.3 . .
C9 N3 C11 112(2) . .
C9 N3 Ni11 105.6(16) . .
C11 N3 Ni11 107.3(16) . .
C9 N3 H3C 110.7 . .
C11 N3 H3C 110.7 . .
Ni11 N3 H3C 110.7 . .
C16 N4 C13 106.9(18) . .
C16 N4 Ni7 111.3(14) . 3_549
C13 N4 Ni7 109.3(14) . 3_549
C16 N4 H4A 109.8 . .
C13 N4 H4A 109.8 . .
Ni7 N4 H4A 109.8 3_549 .
C20 N5 C18 112.6(17) . .
C20 N5 Ni1 106.5(13) . .
C18 N5 Ni1 106.1(12) . .
C20 N5 H5C 110.5 . .
C18 N5 H5C 110.5 . .
Ni1 N5 H5C 110.5 . .
C21 N6 C23 111.8(19) . .
C21 N6 Ni8 108.3(15) . .
C23 N6 Ni8 107.8(14) . .
C21 N6 H6A 109.6 . .
C23 N6 H6A 109.6 . .
Ni8 N6 H6A 109.6 . .
C27 N7 C26 115(2) . .
C27 N7 Ni14 102.7(17) . .
C26 N7 Ni14 109.4(15) . .
C27 N7 H7C 109.9 . .
C26 N7 H7C 109.9 . .
Ni14 N7 H7C 109.9 . .
C29 N8 C32 109(2) . .
C29 N8 Ni6 108.9(16) . .
C32 N8 Ni6 106.4(15) . .
C29 N8 H8A 110.8 . .
C32 N8 H8A 110.8 . .
Ni6 N8 H8A 110.8 . .
C33 N9 C35 115(2) . .
C33 N9 Ni12 107.3(14) . .
C35 N9 Ni12 108.1(15) . .
C33 N9 H9C 108.7 . .
C35 N9 H9C 108.7 . .
Ni12 N9 H9C 108.7 . .
C39 N10 C37 113.7(19) . .
C39 N10 Ni13 107.1(14) . .
C37 N10 Ni13 107.3(15) . .
C39 N10 H10B 109.5 . .
C37 N10 H10B 109.5 . .
Ni13 N10 H10B 109.5 . .
C42 N11 C43 110.3(16) . .
C42 N11 Ni4 104.2(13) . .
C43 N11 Ni4 106.9(12) . .
C42 N11 H11D 111.7 . .
C43 N11 H11D 111.7 . .
Ni4 N11 H11D 111.7 . .
C45 N12 C48 113(2) . .
C45 N12 Ni17 108.9(16) . .
C48 N12 Ni17 104.3(14) . .
C45 N12 H12A 110.1 . .
C48 N12 H12A 110.1 . .
Ni17 N12 H12A 110.1 . .
O174 C1C O149 124(3) . .
O174 C1C C2C 113(4) . .
O149 C1C C2C 122(4) . .
C1C C2C H2CA 109.5 . .
C1C C2C H2CB 109.5 . .
H2CA C2C H2CB 109.5 . .
C1C C2C H2CC 109.5 . .
H2CA C2C H2CC 109.5 . .
H2CB C2C H2CC 109.5 . .
C20A C19A N4A 120.0 . .
C20A C19A H19A 120.0 . .
N4A C19A H19A 120.0 . .
C21A C20A C19A 120.0 . .
C21A C20A H20G 120.0 . .
C19A C20A H20G 120.0 . .
C20A C21A C22A 120.0 . .
C20A C21A C24A 128.7(18) . .
C22A C21A C24A 107.2(16) . .
C21A C22A C23A 120.0 . .
C21A C22A H22A 120.0 . .
C23A C22A H22A 120.0 . .
N4A C23A C22A 120.0 . .
N4A C23A H23A 120.0 . .
C22A C23A H23A 120.0 . .
C23A N4A C19A 120.0 . .
C23A N4A Ni26 122(2) . .
C19A N4A Ni26 118(2) . .
O171 C85 O170 150(6) . .
O171 C85 C86 108(4) . .
O170 C85 C86 102(4) . .
N22 C86 C85 149(6) . .
N22 C86 H86A 99.5 . .
C85 C86 H86A 99.5 . .
N22 C86 H86B 99.5 . .
C85 C86 H86B 99.5 . .
H86A C86 H86B 104.1 . .
C88 C87 N22 132(6) . .
C88 C87 H87A 104.2 . .
N22 C87 H87A 104.2 . .
C88 C87 H87B 104.2 . .
N22 C87 H87B 104.2 . .
H87A C87 H87B 105.5 . .
O153 C88 O154 148(5) . .
O153 C88 C87 107(4) . .
O154 C88 C87 103(4) . .
O151 C89 O142 150(5) . .
O151 C89 C90 101(3) . .
O142 C89 C90 105(3) . .
C89 C90 N23 135(3) . .
C89 C90 H90A 103.5 . .
N23 C90 H90A 103.5 . .
C89 C90 H90B 103.5 . .
N23 C90 H90B 103.5 . .
H90A C90 H90B 105.3 . .
C92 C91 N23 114(3) . .
C92 C91 H91A 108.7 . .
N23 C91 H91A 108.7 . .
C92 C91 H91B 108.7 . .
N23 C91 H91B 108.7 . .
H91A C91 H91B 107.6 . .
O46 C92 O147 129(3) . .
O46 C92 C91 110(2) . .
O147 C92 C91 120(2) . .
Ni28 O177 Gd5 101.7(16) . .
Ni28 O177 Gd14 100.1(15) . .
Gd5 O177 Gd14 89.7(12) . .
Ni28 O177 Gd24 170(2) . .
Gd5 O177 Gd24 86.3(11) . .
Gd14 O177 Gd24 85.1(11) . .

loop_
_geom_bond_atom_site_label_1
_geom_bond_atom_site_label_2
_geom_bond_distance
_geom_bond_site_symmetry_2
Gd1 O10 2.418(12) .
Gd1 O5 2.416(13) .
Gd1 O16 2.430(14) .
Gd1 O21 2.463(13) .
Gd1 O33 2.472(14) .
Gd1 O38 2.474(14) .
Gd1 O47 2.478(14) .
Gd1 O17 2.485(13) .
Gd1 O11 2.496(14) .
Gd1 Gd13 3.464(2) .
Gd1 Ni7 3.526(3) 3_549
Gd1 Gd8 3.971(2) .
Gd2 O168 2.372(17) .
Gd2 O165 2.420(18) .
Gd2 O39 2.433(13) .
Gd2 O13 2.446(13) .
Gd2 O12 2.446(13) .
Gd2 O8 2.456(16) .
Gd2 O62 2.569(15) .
Gd2 O19 2.582(13) .
Gd2 O162 2.697(17) .
Gd2 Ni23 3.321(4) .
Gd2 Gd20 3.489(2) .
Gd2 Gd10 3.971(2) .
Gd3 O5 2.381(13) .
Gd3 O73 2.387(14) .
Gd3 O98 2.427(16) .
Gd3 O38 2.450(14) .
Gd3 O22 2.465(14) .
Gd3 O147 2.53(2) .
Gd3 O18 2.579(13) .
Gd3 O76 2.590(14) .
Gd3 O148 2.78(2) .
Gd3 Gd26 3.791(2) .
Gd3 Gd19 3.801(2) .
Gd4 O48 2.347(13) .
Gd4 O64 2.362(14) .
Gd4 O29 2.406(14) .
Gd4 O173 2.451(17) .
Gd4 O40 2.456(14) .
Gd4 O28 2.470(13) .
Gd4 O57 2.477(14) .
Gd4 O52 2.558(14) .
Gd4 O131 2.891(18) .
Gd4 Ni10 3.523(3) .
Gd4 Gd11 3.810(2) .
Gd4 Gd10 3.906(2) .
Gd5 O61 2.348(14) .
Gd5 O160 2.389(18) .
Gd5 O127 2.400(15) .
Gd5 O171 2.43(3) .
Gd5 O60 2.451(15) .
Gd5 O71 2.463(15) .
Gd5 O56 2.475(15) .
Gd5 O95 2.548(16) .
Gd5 O177 2.70(4) .
Gd5 Ni18 3.498(4) .
Gd5 Gd24 3.825(2) .
Gd5 Gd14 3.872(2) .
Gd6 O50 2.346(13) .
Gd6 O30 2.407(13) .
Gd6 O26 2.441(14) .
Gd6 O130 2.449(15) .
Gd6 O53 2.455(13) .
Gd6 O96 2.510(15) .
Gd6 O36 2.511(15) .
Gd6 O159 2.84(3) .
Gd6 Ni9 3.491(3) .
Gd6 Gd25 3.796(2) .
Gd6 Gd18 3.840(2) .
Gd6 Gd7 3.987(2) .
Gd7 O15 2.404(13) .
Gd7 O48 2.420(13) .
Gd7 O50 2.438(14) .
Gd7 O44 2.463(15) .
Gd7 O14 2.468(13) .
Gd7 O55 2.475(15) .
Gd7 O28 2.477(13) .
Gd7 O32 2.483(14) .
Gd7 O26 2.543(14) .
Gd7 Gd22 3.468(2) .
Gd7 Ni4 3.493(3) .
Gd7 Ni1 3.536(3) .
Gd8 O110 2.323(17) .
Gd8 O10 2.349(12) .
Gd8 O58 2.403(14) .
Gd8 O9 2.425(14) .
Gd8 O72 2.441(13) .
Gd8 O84 2.452(15) .
Gd8 O17 2.459(13) .
Gd8 O25 2.547(15) .
Gd8 C6A 3.05(2) .
Gd8 Ni3 3.447(3) .
Gd8 Gd16 3.808(2) .
Gd8 Gd17 3.889(2) .
Gd9 O61 2.413(13) .
Gd9 O6 2.418(14) .
Gd9 O91 2.424(14) .
Gd9 O129 2.429(15) .
Gd9 O7 2.434(14) .
Gd9 O167 2.458(17) .
Gd9 O27 2.530(13) .
Gd9 O37 2.646(14) .
Gd9 O160 2.700(18) .
Gd9 Ni24 3.305(4) .
Gd9 Gd15 3.4769(17) .
Gd9 Gd17 3.997(2) 3_549
Gd10 O39 2.344(13) .
Gd10 O132 2.370(18) .
Gd10 O19 2.380(13) .
Gd10 O57 2.415(14) .
Gd10 O29 2.426(13) .
Gd10 O23 2.451(14) .
Gd10 O59 2.480(15) .
Gd10 O106 2.480(17) .
Gd10 O131 2.875(18) .
Gd10 C12A 2.95(3) .
Gd10 Ni10 3.457(3) .
Gd10 Gd11 3.795(2) .
Gd11 O57 2.372(14) .
Gd11 O64 2.388(13) .
Gd11 O19 2.420(13) .
Gd11 O161 2.422(15) .
Gd11 O8 2.445(16) .
Gd11 O158 2.58(3) .
Gd11 O156 2.64(2) .
Gd11 O131 2.782(18) .
Gd11 O19W 2.86(4) .
Gd12 O15 2.365(14) 3_549
Gd12 O35 2.416(14) .
Gd12 O14 2.423(13) 3_549
Gd12 O31 2.429(14) .
Gd12 O67 2.477(13) .
Gd12 O149 2.49(2) .
Gd12 O94 2.537(14) 3_549
Gd12 O75 2.584(15) .
Gd12 O4 2.84(3) .
Gd12 Gd23 3.802(2) .
Gd12 Gd21 3.858(2) .
Gd12 Gd7 4.010(2) 3_549
Gd13 O10 2.388(13) .
Gd13 O16 2.403(13) .
Gd13 O166 2.411(18) .
Gd13 O5 2.420(13) .
Gd13 O163 2.420(16) .
Gd13 O164 2.440(15) .
Gd13 O58 2.564(13) .
Gd13 O98 2.645(16) .
Gd13 O81 2.711(17) .
Gd13 Ni22 3.352(4) .
Gd14 O13 2.350(13) .
Gd14 O127 2.399(15) .
Gd14 O162 2.399(18) .
Gd14 O24 2.441(15) .
Gd14 O60 2.473(15) .
Gd14 O104 2.520(17) .
Gd14 O126 2.521(16) .
Gd14 O154 2.51(4) .
Gd14 O177 2.79(4) .
Gd14 Ni18 3.485(4) .
Gd14 Gd24 3.835(3) .
Gd15 O6 2.413(13) .
Gd15 O7 2.430(14) .
Gd15 O34 2.440(14) .
Gd15 O61 2.438(14) .
Gd15 O102 2.464(15) .
Gd15 O56 2.468(15) .
Gd15 O42 2.471(15) .
Gd15 O66 2.488(15) .
Gd15 O41 2.510(14) .
Gd15 Ni13 3.516(3) .
Gd15 Ni11 3.538(3) .
Gd16 O72 2.349(14) .
Gd16 O58 2.415(14) .
Gd16 O27 2.414(13) 3_549
Gd16 O91 2.441(14) 3_549
Gd16 O164 2.443(15) .
Gd16 O157 2.47(3) 3_549
Gd16 O155 2.62(2) 3_549
Gd16 O108 2.641(17) .
Gd16 O18W 2.67(4) .
Gd16 Gd17 3.7770(19) .
Gd16 Gd9 4.041(2) 3_549
Gd17 O6 2.358(13) 3_549
Gd17 O27 2.379(14) 3_549
Gd17 O9 2.399(14) .
Gd17 O72 2.437(13) .
Gd17 O125 2.457(15) .
Gd17 O34 2.498(13) 3_549
Gd17 O82 2.519(15) 3_549
Gd17 O85 2.575(16) .
Gd17 O108 2.793(17) .
Gd17 Ni3 3.536(3) .
Gd18 O16 2.355(13) 3_549
Gd18 O30 2.383(13) .
Gd18 O81 2.395(17) 3_549
Gd18 O53 2.445(14) .
Gd18 O144 2.452(18) .
Gd18 O21 2.468(13) 3_549
Gd18 O63 2.504(15) 3_549
Gd18 O54 2.516(14) .
Gd18 O159 2.88(3) .
Gd18 Ni9 3.491(3) .
Gd18 Ni7 3.508(3) .
Gd18 Gd25 3.796(2) .
Gd19 O12 2.356(13) .
Gd19 O73 2.402(14) .
Gd19 O62 2.416(14) .
Gd19 O22 2.451(14) .
Gd19 O20 2.464(13) .
Gd19 O142 2.50(4) .
Gd19 O77 2.544(14) .
Gd19 O70 2.554(14) .
Gd19 O148 2.83(2) .
Gd19 Ni5 3.498(3) .
Gd19 Gd26 3.817(2) .
Gd20 O13 2.395(13) .
Gd20 O12 2.411(13) .
Gd20 O39 2.414(12) .
Gd20 O93 2.471(15) .
Gd20 O97 2.474(15) .
Gd20 O24 2.479(14) .
Gd20 O20 2.485(14) .
Gd20 O49 2.510(15) .
Gd20 O23 2.511(14) .
Gd20 Ni17 3.520(3) .
Gd20 Ni16 3.531(3) .
Gd21 O7 2.340(14) .
Gd21 O37 2.406(13) .
Gd21 O31 2.413(14) .
Gd21 O152 2.43(2) .
Gd21 O41 2.432(14) .
Gd21 O67 2.432(13) .
Gd21 O74 2.505(16) .
Gd21 O80 2.551(15) .
Gd21 Ni12 3.479(3) .
Gd21 Gd23 3.8049(19) .
Gd22 O50 2.411(13) .
Gd22 O48 2.428(13) .
Gd22 O128 2.426(16) .
Gd22 O161 2.445(15) .
Gd22 O89 2.449(15) .
Gd22 O15 2.459(13) .
Gd22 O35 2.590(14) 3_549
Gd22 O130 2.609(15) .
Gd22 O64 2.701(14) .
Gd22 Ni25 3.311(4) .
Gd23 O67 2.345(13) .
Gd23 O37 2.366(14) .
Gd23 O35 2.410(14) .
Gd23 O89 2.416(15) 3_549
Gd23 O129 2.447(15) .
Gd23 O13W 2.65(4) .
Gd23 O15W 2.79(3) .
Gd23 O4 2.88(3) .
Gd23 Gd22 4.051(2) 3_549
Gd24 O60 2.354(15) .
Gd24 O160 2.359(18) .
Gd24 O162 2.385(18) .
Gd24 O168 2.408(17) .
Gd24 O167 2.417(17) .
Gd24 O177 2.88(4) .
Gd25 O81 2.338(18) 3_549
Gd25 O53 2.355(13) .
Gd25 O130 2.384(15) .
Gd25 O128 2.389(16) .
Gd25 O166 2.449(17) 3_549
Gd25 O159 2.75(3) .
Gd26 O22 2.354(14) .
Gd26 O98 2.374(16) .
Gd26 O62 2.385(14) .
Gd26 O165 2.416(18) .
Gd26 O163 2.430(16) .
Gd26 O20W 2.63(5) .
Gd26 O10W 2.76(3) .
Gd26 O148 2.89(2) .
Ni1 O14 2.025(13) .
Ni1 O94 2.045(14) .
Ni1 O174 2.048(17) 3_549
Ni1 O68 2.064(14) .
Ni1 O32 2.064(15) .
Ni1 N5 2.153(17) .
Ni2 O38 2.003(14) .
Ni2 O45 2.032(15) .
Ni2 O46 2.043(17) .
Ni2 O76 2.056(14) .
Ni2 O47 2.076(14) .
Ni2 N1 2.117(17) .
Ni3 O9 1.995(14) .
Ni3 O84 2.032(15) .
Ni3 O85 2.041(15) .
Ni3 O111 2.071(15) 3_549
Ni3 N15 2.082(18) .
Ni3 O83 2.097(16) .
Ni4 O28 2.037(14) .
Ni4 O88 2.050(15) .
Ni4 O55 2.054(15) .
Ni4 O172 2.057(17) .
Ni4 O40 2.092(14) .
Ni4 N11 2.141(17) .
Ni5 O73 2.030(14) .
Ni5 O77 2.042(15) .
Ni5 O18 2.042(13) .
Ni5 O43 2.077(15) .
Ni5 O51 2.076(16) .
Ni5 N14 2.094(17) .
Ni6 O79 2.020(17) .
Ni6 O26 2.045(14) .
Ni6 O96 2.054(15) .
Ni6 O44 2.107(15) .
Ni6 N8 2.14(2) .
Ni6 O16W 2.21(2) .
Ni7 O21 1.996(13) 3_549
Ni7 O69 2.031(15) 3_549
Ni7 N4 2.056(18) 3_549
Ni7 O63 2.067(15) 3_549
Ni7 O92 2.091(19) .
Ni7 O33 2.096(14) 3_549
Ni7 Gd1 3.526(3) 3_549
Ni8 O17 2.028(14) .
Ni8 O25 2.065(14) .
Ni8 O11 2.067(14) .
Ni8 O78 2.089(16) .
Ni8 N3A 2.10(2) .
Ni8 N6 2.098(19) .
Ni9 O30 2.013(13) .
Ni9 O54 2.053(14) .
Ni9 O36 2.063(15) .
Ni9 O87 2.073(17) .
Ni9 N17 2.077(19) .
Ni9 O65 2.100(17) 3_549
Ni10 O29 2.006(14) .
Ni10 O109 2.027(16) .
Ni10 N21 2.04(2) .
Ni10 O59 2.061(15) .
Ni10 O52 2.059(14) .
Ni10 O99 2.076(17) .
Ni11 O56 2.016(15) .
Ni11 O113 2.035(17) .
Ni11 O102 2.036(16) .
Ni11 O95 2.075(16) .
Ni11 O170 2.10(4) .
Ni11 N3 2.128(19) .
Ni12 O31 2.010(14) .
Ni12 O74 2.044(15) .
Ni12 O75 2.051(15) .
Ni12 N9 2.055(18) .
Ni12 O103 2.056(16) 3_549
Ni12 O114 2.098(17) .
Ni13 O34 2.030(14) .
Ni13 O105 2.039(16) .
Ni13 N10 2.06(2) .
Ni13 O66 2.060(15) .
Ni13 O82 2.080(15) .
Ni13 O86 2.125(16) 3_549
Ni14 O20 2.024(14) .
Ni14 O70 2.031(14) .
Ni14 O93 2.077(16) .
Ni14 O117 2.086(17) .
Ni14 N7 2.08(2) .
Ni14 O151 2.15(3) .
Ni15 O41 2.031(14) .
Ni15 O80 2.035(15) .
Ni15 O107 2.048(18) .
Ni15 O2W 2.08(2) .
Ni15 N2 2.098(18) .
Ni15 O42 2.108(16) .
Ni16 O124 2.03(2) .
Ni16 O24 2.042(15) .
Ni16 O104 2.051(18) .
Ni16 O97 2.077(15) .
Ni16 O153 2.11(3) .
Ni16 N13 2.13(2) .
Ni17 O23 2.003(14) .
Ni17 O49 2.041(15) .
Ni17 O106 2.043(17) .
Ni17 O116 2.071(16) .
Ni17 O25W 2.09(2) .
Ni17 N12 2.108(19) .
Ni18 O127 1.997(15) .
Ni18 O71 2.045(15) .
Ni18 O126 2.050(16) .
Ni18 O118 2.07(2) .
Ni18 N16 2.07(2) .
Ni18 O115 2.078(18) .
Ni19 O136 2.02(2) .
Ni19 N20 2.04(3) .
Ni19 O101 2.06(3) .
Ni19 O175 2.06(2) .
Ni19 N19 2.08(2) .
Ni19 O86 2.134(16) .
Ni20 O133 1.991(19) .
Ni20 N18 2.02(2) .
Ni20 N2A 2.04(2) 3_549
Ni20 N1A 2.062(19) .
Ni20 O17W 2.11(2) .
Ni20 O90 2.15(2) .
Ni21 O14W 1.89(4) .
Ni21 O148 1.99(2) .
Ni21 O142 2.05(4) .
Ni21 O147 2.05(2) .
Ni21 N23 2.24(4) .
Ni22 O164 2.225(16) .
Ni22 O163 2.233(16) .
Ni22 O166 2.252(18) .
Ni22 O8W 2.30(4) 3_549
Ni23 O8 2.197(16) .
Ni23 O168 2.210(17) .
Ni23 O165 2.222(18) .
Ni24 O91 2.171(15) .
Ni24 O129 2.192(15) .
Ni24 O167 2.233(17) .
Ni25 O161 2.196(16) .
Ni25 O89 2.199(15) .
Ni25 O128 2.250(16) .
Ni26 N4A 2.107(16) .
Ni26 O35W 2.08(6) .
Ni26 O23W 2.20(6) .
Ni26 O24W 2.19(9) .
Ni26 O22W 2.41(10) .
Ni27 O159 2.02(3) .
Ni27 O27W 2.09(6) .
Ni27 O144 2.17(2) .
Ni27 O3W 2.198(19) .
Ni27 H20C 1.8479 .
Ni28 O171 1.99(3) .
Ni28 O154 2.01(4) .
Ni28 O177 2.03(4) .
Ni28 O30W 2.20(9) .
O1 C66 1.24(3) .
O4 C24A 1.270(10) .
O6 Gd17 2.358(13) 3_549
O11 C24 1.31(2) .
O14 Gd12 2.423(13) 3_549
O15 Gd12 2.365(14) 3_549
O16 Gd18 2.355(13) 3_549
O18 C56 1.23(2) .
O21 Ni7 1.996(13) 3_549
O21 Gd18 2.468(13) 3_549
O25 C22 1.25(3) .
O27 Gd17 2.378(14) 3_549
O27 Gd16 2.414(13) 3_549
O32 C19 1.30(2) .
O33 C14 1.25(2) .
O33 Ni7 2.096(14) 3_549
O34 Gd17 2.498(13) 3_549
O35 Gd22 2.591(14) 3_549
O36 C68 1.25(3) .
O40 C41 1.36(3) .
O42 C6 1.30(3) .
O43 C2 1.25(2) .
O44 C30 1.25(2) .
O45 C24 1.26(2) .
O46 C92 1.255(10) .
O47 C4 1.25(2) .
O49 C47 1.22(3) .
O51 C25 1.28(3) .
O52 C82 1.23(3) .
O54 C66 1.19(3) .
O55 C44 1.29(2) .
O59 C84 1.19(3) .
O63 C15 1.25(3) .
O63 Ni7 2.067(15) 3_549
O63 Gd18 2.504(15) 3_549
O65 C15 1.27(3) .
O65 Ni9 2.100(17) 3_549
O66 C38 1.24(3) .
O68 C44 1.24(2) .
O69 C4 1.33(2) .
O69 Ni7 2.031(15) 3_549
O70 C25 1.25(3) .
O71 C64 1.33(3) .
O74 C34 1.30(3) .
O75 C36 1.28(3) .
O76 C2 1.25(2) .
O77 C54 1.28(2) .
O78 C14 1.21(2) .
O79 C19 1.31(3) .
O80 C8 1.30(3) .
O81 Gd25 2.338(17) 3_549
O81 Gd18 2.395(17) 3_549
O82 C40 1.29(3) .
O82 Gd17 2.519(15) 3_549
O83 C22 1.27(3) .
O84 C58 1.27(3) .
O85 C60 1.27(3) .
O86 C80 1.25(3) .
O86 Ni13 2.125(16) 3_549
O87 C31 1.23(3) .
O88 C30 1.29(2) .
O89 Gd23 2.416(15) 3_549
O90 C70 1.22(4) .
O91 Gd16 2.441(14) 3_549
O92 C202 1.19(3) .
O93 C28 1.25(3) .
O94 C17 1.32(3) .
O94 Gd12 2.537(14) 3_549
O95 C10 1.21(3) .
O96 C31 1.28(3) .
O97 C50 1.31(3) .
O99 C46 1.24(3) .
O100 C62 1.30(3) .
O101 C74 1.25(4) .
O102 C12 1.26(3) .
O103 C17 1.21(3) .
O103 Ni12 2.056(16) 3_549
O104 C52 1.30(3) .
O105 C12 1.32(3) .
O106 C46 1.32(3) .
O107 C38 1.27(3) .
O108 C6A 1.28(3) .
O109 C41 1.23(3) .
O110 C6A 1.24(2) .
O111 C40 1.17(2) .
O111 Ni3 2.071(15) 3_549
O112 C56 1.30(2) .
O113 C6 1.21(3) .
O114 C8 1.19(3) .
O115 C10 1.23(3) .
O116 C50 1.19(2) .
O117 C47 1.25(3) .
O118 C52 1.24(3) .
O119 C54 1.23(3) .
O120 C58 1.28(3) .
O121 C36 1.24(3) .
O122 C60 1.26(3) .
O123 C34 1.26(3) .
O124 C28 1.27(3) .
O125 C80 1.27(3) .
O126 C62 1.24(3) .
O131 C12A 1.26(3) .
O132 C12A 1.32(3) .
O133 C72 1.25(3) .
O134 C64 1.20(3) .
O135 C78 1.272(19) .
O136 C76 1.28(3) .
O137 C68 1.25(3) .
O138 C76 1.32(3) .
O139 C74 1.32(4) .
O140 C72 1.23(4) .
O141 C70 1.36(5) .
O144 C202 1.26(3) .
O145 C18A 1.255(10) .
O146 C84 1.29(3) .
O147 C92 1.255(10) .
O149 C1C 1.42(4) .
O150 C82 1.26(3) .
O151 C89 1.274(10) .
O152 C24A 1.270(10) .
O153 C88 1.316(19) .
O154 C88 1.325(19) .
O155 C204 1.19(4) .
O155 Gd16 2.62(2) 3_549
O156 C204 1.27(4) .
O157 C203 1.23(5) .
O157 Gd16 2.47(3) 3_549
O158 C203 1.31(5) .
O170 C85 1.330(19) .
O8W Ni22 2.30(4) 3_549
O166 Gd25 2.449(17) 3_549
O171 C85 1.323(19) .
O172 C205 1.33(3) .
O173 C205 1.28(3) .
O174 C1C 1.25(4) .
O174 Ni1 2.048(17) 3_549
O142 C89 1.282(10) .
O175 C78 1.283(19) .
C24A C21A 1.508(19) .
O176 C18A 1.255(10) .
N13 C49 1.43(3) .
N13 C51 1.52(3) .
N13 H13E 0.9800 .
N14 C53 1.47(3) .
N14 C55 1.57(3) .
N14 H14C 0.9800 .
N15 C57 1.49(3) .
N15 C59 1.52(3) .
N15 H15A 0.9800 .
N16 C63 1.48(3) .
N16 C61 1.49(4) .
N16 H16E 0.9800 .
N17 C65 1.38(3) .
N17 C67 1.44(3) .
N17 H17C 0.9800 .
N18 C71 1.42(4) .
N18 C69 1.474(19) .
N18 H18C 0.9800 .
N19 C73 1.52(4) .
N19 C75 1.63(4) .
N19 H19B 0.9800 .
N20 C79 1.43(4) .
N20 C77 1.515(19) .
N20 H20J 0.9800 .
N21 C81 1.42(3) .
N21 C83 1.50(4) .
N21 H21C 0.9800 .
N22 C86 1.52(2) .
N22 C87 1.565(19) .
N22 H22B 0.8600 .
N23 C91 1.518(14) .
N23 C90 1.532(14) .
N23 H23D 0.9800 .
N1A C1A 1.356(17) .
N1A C5A 1.363(17) .
N2A C7A 1.375(18) .
N2A C11A 1.378(17) .
N2A Ni20 2.04(2) 3_549
N3A C17A 1.332(18) .
N3A C13A 1.353(19) .
C1 N1 1.47(3) .
C1 C2 1.50(3) .
C1 H1A 0.9700 .
C1 H1B 0.9700 .
C3 C4 1.49(3) .
C3 N1 1.49(3) .
C3 H3A 0.9700 .
C3 H3B 0.9700 .
C5 N2 1.49(3) .
C5 C6 1.55(4) .
C5 H5A 0.9700 .
C5 H5B 0.9700 .
C7 N2 1.45(3) .
C7 C8 1.52(3) .
C7 H7A 0.9700 .
C7 H7B 0.9700 .
C9 N3 1.49(3) .
C9 C10 1.48(4) .
C9 H9A 0.9700 .
C9 H9B 0.9700 .
C11 N3 1.49(3) .
C11 C12 1.56(4) .
C11 H11B 0.9700 .
C11 H11C 0.9700 .
C13 N4 1.58(3) .
C13 C14 1.60(3) .
C13 H13A 0.9700 .
C13 H13B 0.9700 .
C15 C16 1.51(3) .
C16 N4 1.50(3) .
C16 H16A 0.9700 .
C16 H16B 0.9700 .
C17 C18 1.58(3) .
C18 N5 1.49(3) .
C18 H18A 0.9700 .
C18 H18B 0.9700 .
C19 C20 1.51(3) .
C20 N5 1.48(3) .
C20 H20H 0.9700 .
C20 H20I 0.9700 .
C21 N6 1.50(3) .
C21 C22 1.50(3) .
C21 H21A 0.9700 .
C21 H21B 0.9700 .
C23 C24 1.50(3) .
C23 N6 1.51(3) .
C23 H23B 0.9700 .
C23 H23C 0.9700 .
C25 C26 1.52(3) .
C26 N7 1.51(3) .
C26 H26A 0.9700 .
C26 H26B 0.9700 .
C27 N7 1.47(3) .
C27 C28 1.55(4) .
C27 H27A 0.9700 .
C27 H27B 0.9700 .
C29 N8 1.46(3) .
C29 C30 1.56(3) .
C29 H29A 0.9700 .
C29 H29B 0.9700 .
C31 C32 1.57(3) .
C32 N8 1.50(3) .
C32 H32A 0.9700 .
C32 H32B 0.9700 .
C33 C34 1.41(3) .
C33 N9 1.45(3) .
C33 H33A 0.9700 .
C33 H33B 0.9700 .
C35 N9 1.460(17) .
C35 C36 1.54(3) .
C35 H35A 0.9700 .
C35 H35B 0.9700 .
C37 C38 1.51(3) .
C37 N10 1.60(3) .
C37 H37A 0.9700 .
C37 H37B 0.9700 .
C39 C40 1.54(3) .
C39 N10 1.57(3) .
C39 H39A 0.9700 .
C39 H39B 0.9700 .
C41 C42 1.49(3) .
C42 N11 1.47(3) .
C42 H42A 0.9700 .
C42 H42B 0.9700 .
C43 C44 1.50(3) .
C43 N11 1.53(2) .
C43 H43A 0.9700 .
C43 H43B 0.9700 .
C45 N12 1.46(3) .
C45 C46 1.54(4) .
C45 H45A 0.9700 .
C45 H45B 0.9700 .
C47 C48 1.49(3) .
C48 N12 1.47(3) .
C48 H48A 0.9700 .
C48 H48B 0.9700 .
C49 C50 1.58(3) .
C49 H49A 0.9700 .
C49 H49B 0.9700 .
C51 C52 1.48(3) .
C51 H51A 0.9700 .
C51 H51B 0.9700 .
C53 C54 1.49(3) .
C53 H53A 0.9700 .
C53 H53B 0.9700 .
C55 C56 1.53(3) .
C55 H55A 0.9700 .
C55 H55B 0.9700 .
C57 C58 1.49(4) .
C57 H57A 0.9700 .
C57 H57B 0.9700 .
C59 C60 1.48(4) .
C59 H59A 0.9700 .
C59 H59B 0.9700 .
C61 C62 1.49(5) .
C61 H61A 0.9700 .
C61 H61B 0.9700 .
C63 C64 1.51(4) .
C63 H63A 0.9700 .
C63 H63B 0.9700 .
C65 C66 1.52(4) .
C65 H65A 0.9700 .
C65 H65B 0.9700 .
C67 C68 1.49(4) .
C67 H67A 0.9700 .
C67 H67B 0.9700 .
C69 C70 1.493(19) .
C69 H69A 0.9700 .
C69 H69B 0.9700 .
C71 C72 1.45(4) .
C71 H71A 0.9700 .
C71 H71B 0.9700 .
C73 C74 1.38(5) .
C73 H73A 0.9700 .
C73 H73B 0.9700 .
C75 C76 1.39(4) .
C75 H75A 0.9700 .
C75 H75B 0.9700 .
C77 C78 1.509(19) .
C77 H77A 0.9700 .
C77 H77B 0.9700 .
C79 C80 1.44(3) .
C79 H79A 0.9700 .
C79 H79B 0.9700 .
C81 C82 1.46(4) .
C81 H81A 0.9700 .
C81 H81B 0.9700 .
C83 C84 1.51(4) .
C83 H83A 0.9700 .
C83 H83B 0.9700 .
C1A C2A 1.370(17) .
C1A H1AA 0.9300 .
C2A C3A 1.357(17) .
C2A H2AA 0.9300 .
C3A C4A 1.379(17) .
C3A C6A 1.52(3) .
C4A C5A 1.395(17) .
C4A H4AA 0.9300 .
C5A H5AA 0.9300 .
C7A C8A 1.389(18) .
C7A H7AA 0.9300 .
C8A C9A 1.359(18) .
C8A H8AA 0.9300 .
C9A C10A 1.376(18) .
C9A C12A 1.51(3) .
C10A C11A 1.389(18) .
C10A H10A 0.9300 .
C11A H11A 0.9300 .
C13A C14A 1.378(19) .
C13A H13C 0.9300 .
C14A C15A 1.372(19) .
C14A H14A 0.9300 .
C15A C16A 1.362(19) .
C15A C18A 1.534(19) .
C16A C17A 1.352(19) .
C16A H16C 0.9300 .
C17A H17A 0.9300 .
C201 C202 1.490(19) .
C201 H20C 0.9601 .
C201 H20A 0.9699 .
C201 H20B 0.9701 .
C203 C204 1.469(19) .
C205 C206 1.525(19) .
C206 H20D 0.9600 .
C206 H20E 0.9600 .
C206 H20F 0.9600 .
N1 H1C 0.9800 .
N2 H2A 0.9800 .
N3 H3C 0.9800 .
N4 Ni7 2.056(18) 3_549
N4 H4A 0.9800 .
N5 H5C 0.9800 .
N6 H6A 0.9800 .
N7 H7C 0.9800 .
N8 H8A 0.9800 .
N9 H9C 0.9800 .
N10 H10B 0.9800 .
N11 H11D 0.9800 .
N12 H12A 0.9800 .
C1C C2C 1.64(7) .
C2C H2CA 0.9600 .
C2C H2CB 0.9600 .
C2C H2CC 0.9600 .
C19A C20A 1.3900 .
C19A N4A 1.3900 .
C19A H19A 0.9300 .
C20A C21A 1.3900 .
C20A H20G 0.9300 .
C21A C22A 1.3900 .
C22A C23A 1.3900 .
C22A H22A 0.9300 .
C23A N4A 1.3900 .
C23A H23A 0.9300 .
C85 C86 1.53(2) .
C86 H86A 0.9700 .
C86 H86B 0.9700 .
C87 C88 1.511(19) .
C87 H87A 0.9700 .
C87 H87B 0.9700 .
C89 C90 1.526(14) .
C90 H90A 0.9700 .
C90 H90B 0.9700 .
C91 C92 1.511(14) .
C91 H91A 0.9700 .
C91 H91B 0.9700 .
